data_4123593
loop_
_publ_author_name
'Zaragoza, Jan Paulo T.'
'Baglia, Regina A.'
'Siegler, Maxime A.'
'Goldberg, David P.'

_publ_section_title
;
 Strong Inhibition of O-Atom Transfer Reactivity for
 Mn(IV)(O)(\p-Radical-Cation)(Lewis Acid) versus Mn(V)(O) Porphyrinoid
 Complexes.
;
_journal_issue 20
_journal_name_full 'Journal of the American Chemical Society'
_journal_page_first 6531
_journal_page_last 6540
_journal_paper_doi 10.1021/jacs.5b00875
_journal_volume 137
_journal_year 2015
_chemical_formula_moiety 'C117 H125 Mn N7 O P, 0.391(C H2 Cl2), 0.885(C2 H3 N)'
_chemical_formula_sum 'C119.16 H128.44 Cl0.78 Mn N7.89 O P'
_chemical_formula_weight 1800.72
_chemical_name_systematic
;
 ?
;
_space_group_crystal_system triclinic
_space_group_IT_number 2
_space_group_name_Hall '-P 1'
_space_group_name_H-M_alt 'P -1'
_symmetry_space_group_name_Hall '-P 1'
_symmetry_space_group_name_H-M 'P -1'
_atom_sites_solution_hydrogens geom
_atom_sites_solution_primary direct
_atom_sites_solution_secondary difmap
_audit_creation_method SHELXL-2013
_cell_angle_alpha 118.4068(15)
_cell_angle_beta 98.4848(13)
_cell_angle_gamma 93.6179(11)
_cell_formula_units_Z 4
_cell_length_a 22.6324(3)
_cell_length_b 23.4125(3)
_cell_length_c 23.4458(4)
_cell_measurement_reflns_used 48761
_cell_measurement_temperature 110(2)
_cell_measurement_theta_max 71.87
_cell_measurement_theta_min 3.14
_cell_volume 10680.4(3)
_computing_cell_refinement
;
CrysAlisPro, Agilent Technologies,
Version 1.171.36.32 (release 02-08-2013 CrysAlis171 .NET)
(compiled Aug  2 2013,16:46:58)
;
_computing_data_collection
;
CrysAlisPro, Agilent Technologies,
Version 1.171.36.32 (release 02-08-2013 CrysAlis171 .NET)
(compiled Aug  2 2013,16:46:58)
;
_computing_data_reduction
;
CrysAlisPro, Agilent Technologies,
Version 1.171.36.32 (release 02-08-2013 CrysAlis171 .NET)
(compiled Aug  2 2013,16:46:58)
;
_computing_molecular_graphics 'SHELXTL v6.10 (Sheldrick, 2008)'
_computing_publication_material 'SHELXTL v6.10 (Sheldrick, 2008)'
_computing_structure_refinement 'SHELXL-2013 (Sheldrick, 2013)'
_computing_structure_solution 'SHELXS-2013 (Sheldrick, 2013)'
_diffrn_ambient_temperature 110(2)
_diffrn_measured_fraction_theta_full 1.000
_diffrn_measured_fraction_theta_max 0.999
_diffrn_measurement_device_type 'SuperNova, Dual, Cu at zero, Atlas'
_diffrn_measurement_method '\w scans'
_diffrn_radiation_monochromator mirror
_diffrn_radiation_source 'SuperNova (Cu) X-ray Source'
_diffrn_radiation_type CuK\a
_diffrn_radiation_wavelength 1.54178
_diffrn_reflns_av_R_equivalents 0.0292
_diffrn_reflns_av_unetI/netI 0.0298
_diffrn_reflns_laue_measured_fraction_full 1.000
_diffrn_reflns_laue_measured_fraction_max 0.999
_diffrn_reflns_limit_h_max 22
_diffrn_reflns_limit_h_min -27
_diffrn_reflns_limit_k_max 28
_diffrn_reflns_limit_k_min -28
_diffrn_reflns_limit_l_max 28
_diffrn_reflns_limit_l_min -28
_diffrn_reflns_number 139649
_diffrn_reflns_point_group_measured_fraction_full 1.000
_diffrn_reflns_point_group_measured_fraction_max 0.999
_diffrn_reflns_theta_full 67.679
_diffrn_reflns_theta_max 71.898
_diffrn_reflns_theta_min 2.896
_exptl_absorpt_coefficient_mu 1.716
_exptl_absorpt_correction_T_max 0.865
_exptl_absorpt_correction_T_min 0.653
_exptl_absorpt_correction_type analytical
_exptl_absorpt_process_details
;
CrysAlisPro, Agilent Technologies,
Version 1.171.36.32 (release 02-08-2013 CrysAlis171 .NET)
(compiled Aug  2 2013,16:46:58)
Analytical numeric absorption correction using a multifaceted crystal
            model based on expressions derived by R.C. Clark & J.S. Reid.
(Clark, R. C. & Reid, J. S. (1995). Acta Cryst. A51, 887-897)
;
_exptl_crystal_colour 'dark brown-black'
_exptl_crystal_density_diffrn 1.120
_exptl_crystal_description 'thick lath'
_exptl_crystal_F_000 3839.5
_exptl_crystal_size_max 0.39
_exptl_crystal_size_mid 0.17
_exptl_crystal_size_min 0.14
_refine_diff_density_max 1.971
_refine_diff_density_min -0.841
_refine_diff_density_rms 0.079
_refine_ls_extinction_method none
_refine_ls_goodness_of_fit_ref 1.005
_refine_ls_hydrogen_treatment constr
_refine_ls_matrix_type full
_refine_ls_number_parameters 2837
_refine_ls_number_reflns 41851
_refine_ls_number_restraints 1684
_refine_ls_restrained_S_all 1.006
_refine_ls_R_factor_all 0.0996
_refine_ls_R_factor_gt 0.0861
_refine_ls_shift/su_max 0.002
_refine_ls_shift/su_mean 0.000
_refine_ls_structure_factor_coef Fsqd
_refine_ls_weighting_details
;
 w=1/[\s^2^(Fo^2^)+(0.1482P)^2^+17.3683P]
 where P=(Fo^2^+2Fc^2^)/3
;
_refine_ls_weighting_scheme calc
_refine_ls_wR_factor_gt 0.2439
_refine_ls_wR_factor_ref 0.2572
_reflns_Friedel_coverage 0.000
_reflns_number_gt 34261
_reflns_number_total 41851
_reflns_threshold_expression 'I > 2\s(I)'
_cod_data_source_file ja5b00875_si_003.cif
_cod_data_source_block 2
_cod_depositor_comments 'Adding full bibliography for 4123593--4123594.cif.'
_cod_database_code 4123593
_shelx_space_group_comment
;
The symmetry employed for this shelxl refinement is uniquely defined
by the following loop, which should always be used as a source of
symmetry information in preference to the above space-group names.
They are only intended as comments.
;
_shelxl_version_number 2013-2

loop_
_space_group_symop_operation_xyz
'x, y, z'
'-x, -y, -z'

loop_
_atom_site_label
_atom_site_type_symbol
_atom_site_fract_x
_atom_site_fract_y
_atom_site_fract_z
_atom_site_U_iso_or_equiv
_atom_site_adp_type
_atom_site_occupancy
_atom_site_site_symmetry_order
_atom_site_calc_flag
_atom_site_refinement_flags_posn
_atom_site_refinement_flags_adp
_atom_site_refinement_flags_occupancy
_atom_site_disorder_assembly
_atom_site_disorder_group
Mn1 Mn 0.98422(2) 0.77427(2) 0.36299(3) 0.02753(12) Uani 1 1 d . . . . .
P1 P 0.94671(4) 0.69914(4) 0.18927(4) 0.03561(19) Uani 1 1 d D . . . .
O1A O 0.97198(11) 0.72005(12) 0.26022(12) 0.0382(5) Uani 1 1 d D . . . .
C1C C 0.99338(17) 0.64885(19) 0.13449(18) 0.0420(8) Uani 1 1 d D . . . .
C2C C 1.02206(17) 0.60246(19) 0.14474(18) 0.0419(8) Uani 1 1 d D . . . .
C3C C 1.0549(2) 0.5636(2) 0.0985(2) 0.0514(10) Uani 1 1 d D . . . .
H3C H 1.0749 0.5321 0.1052 0.062 Uiso 1 1 calc R U . . .
C4C C 1.0594(2) 0.5695(2) 0.0437(2) 0.0613(12) Uani 1 1 d D . . . .
H4C H 1.0816 0.5419 0.0127 0.074 Uiso 1 1 calc R U . . .
C5C C 1.0311(2) 0.6161(2) 0.0339(2) 0.0591(11) Uani 1 1 d D . . . .
H5C H 1.0341 0.6206 -0.0038 0.071 Uiso 1 1 calc R U . . .
C6C C 0.9988(2) 0.6558(2) 0.0792(2) 0.0503(9) Uani 1 1 d D . . . .
H6C H 0.9800 0.6881 0.0729 0.060 Uiso 1 1 calc R U . . .
C7C C 1.02194(19) 0.5952(2) 0.2049(2) 0.0469(9) Uani 1 1 d D . . . .
H7C1 H 1.0388 0.5557 0.1988 0.070 Uiso 1 1 calc R U . . .
H7C2 H 0.9804 0.5915 0.2114 0.070 Uiso 1 1 calc R U . . .
H7C3 H 1.0465 0.6338 0.2438 0.070 Uiso 1 1 calc R U . . .
C8C C 0.94016(18) 0.77036(18) 0.17943(19) 0.0430(8) Uani 1 1 d D . . . .
C9C C 0.9917(2) 0.8134(2) 0.1913(2) 0.0520(10) Uani 1 1 d D . . . .
C10C C 0.9839(3) 0.8693(2) 0.1854(2) 0.0696(14) Uani 1 1 d D . . . .
H10C H 1.0183 0.8986 0.1915 0.084 Uiso 1 1 calc R U . . .
C11C C 0.9268(3) 0.8821(3) 0.1707(3) 0.0844(19) Uani 1 1 d D . . . .
H11C H 0.9222 0.9209 0.1682 0.101 Uiso 1 1 calc R U . . .
C12C C 0.8769(3) 0.8402(3) 0.1600(3) 0.0804(17) Uani 1 1 d D . . . .
H12C H 0.8379 0.8492 0.1489 0.097 Uiso 1 1 calc R U . . .
C13C C 0.8828(2) 0.7851(2) 0.1650(2) 0.0613(12) Uani 1 1 d D . . . .
H13C H 0.8478 0.7565 0.1586 0.074 Uiso 1 1 calc R U . . .
C14C C 1.0553(2) 0.8040(2) 0.2111(3) 0.0622(12) Uani 1 1 d D . . . .
H14A H 1.0555 0.7837 0.2393 0.093 Uiso 1 1 calc R U . . .
H14B H 1.0815 0.8468 0.2356 0.093 Uiso 1 1 calc R U . . .
H14C H 1.0704 0.7754 0.1714 0.093 Uiso 1 1 calc R U . . .
C15C C 0.87248(16) 0.64956(18) 0.16433(18) 0.0405(8) Uani 1 1 d D . . . .
C16C C 0.83468(19) 0.6202(2) 0.1017(2) 0.0500(9) Uani 1 1 d D . . . .
C17C C 0.77885(19) 0.5855(2) 0.0932(2) 0.0552(10) Uani 1 1 d D . . . .
H17C H 0.7514 0.5682 0.0520 0.066 Uiso 1 1 calc R U . . .
C18C C 0.76189(18) 0.5751(2) 0.1416(2) 0.0528(10) Uani 1 1 d D . . . .
H18C H 0.7241 0.5494 0.1331 0.063 Uiso 1 1 calc R U . . .
C19C C 0.79970(18) 0.6021(2) 0.2025(2) 0.0515(10) Uani 1 1 d D . . . .
H19C H 0.7883 0.5952 0.2364 0.062 Uiso 1 1 calc R U . . .
C20C C 0.85457(17) 0.6394(2) 0.21415(19) 0.0452(9) Uani 1 1 d D . . . .
H20C H 0.8805 0.6585 0.2565 0.054 Uiso 1 1 calc R U . . .
C21C C 0.8505(2) 0.6242(3) 0.0435(2) 0.0644(13) Uani 1 1 d D . . . .
H21A H 0.8814 0.5965 0.0269 0.097 Uiso 1 1 calc R U . . .
H21B H 0.8660 0.6698 0.0573 0.097 Uiso 1 1 calc R U . . .
H21C H 0.8142 0.6088 0.0084 0.097 Uiso 1 1 calc R U . . .
C1A C 1.09652(14) 0.85769(16) 0.38503(16) 0.0303(6) Uani 1 1 d . . . . .
C2A C 1.11208(15) 0.91978(16) 0.38756(16) 0.0316(7) Uani 1 1 d . . . . .
C3A C 1.05923(15) 0.94755(15) 0.38807(16) 0.0301(6) Uani 1 1 d . . . . .
C4A C 1.01106(14) 0.90240(15) 0.38460(17) 0.0292(6) Uani 1 1 d . . . . .
C5A C 0.94649(15) 0.89269(15) 0.38265(16) 0.0314(7) Uani 1 1 d . . . . .
C6A C 0.89353(15) 0.92248(15) 0.38300(16) 0.0315(7) Uani 1 1 d . . . . .
C7A C 0.84560(15) 0.88098(15) 0.38201(16) 0.0312(7) Uani 1 1 d . . . . .
C8A C 0.86975(15) 0.82437(14) 0.38041(16) 0.0301(6) Uani 1 1 d . . . . .
C9A C 0.87050(14) 0.72528(14) 0.38249(15) 0.0261(6) Uani 1 1 d . . . . .
C10A C 0.84538(13) 0.66944(14) 0.38766(15) 0.0251(6) Uani 1 1 d . . . . .
C11A C 0.89107(13) 0.63201(13) 0.38567(14) 0.0239(6) Uani 1 1 d . . . . .
C12A C 0.94458(14) 0.66516(14) 0.38032(15) 0.0256(6) Uani 1 1 d . . . . .
C13A C 1.04885(15) 0.67924(15) 0.37927(15) 0.0283(6) Uani 1 1 d . . . . .
C14A C 1.10890(15) 0.66065(16) 0.37977(16) 0.0313(6) Uani 1 1 d . . . . .
C15A C 1.14737(15) 0.71092(16) 0.38377(17) 0.0334(7) Uani 1 1 d . . . . .
C16A C 1.11175(14) 0.75986(16) 0.38365(16) 0.0309(6) Uani 1 1 d . . . . .
C17A C 1.17202(15) 0.94336(16) 0.38171(17) 0.0335(7) Uani 1 1 d . . . . .
C18A C 1.22477(16) 0.93098(19) 0.40864(19) 0.0409(8) Uani 1 1 d . . . . .
H18A H 1.2231 0.9118 0.4363 0.049 Uiso 1 1 calc R U . . .
C19A C 1.28011(16) 0.9459(2) 0.3963(2) 0.0459(9) Uani 1 1 d . . . . .
H19A H 1.3152 0.9358 0.4151 0.055 Uiso 1 1 calc R U . . .
C20A C 1.28611(17) 0.9747(2) 0.3579(2) 0.0490(9) Uani 1 1 d . . . . .
C21A C 1.23345(18) 0.9893(2) 0.3329(2) 0.0505(10) Uani 1 1 d . . . . .
H21D H 1.2358 1.0105 0.3073 0.061 Uiso 1 1 calc R U . . .
C22A C 1.17738(17) 0.97409(19) 0.3437(2) 0.0426(8) Uani 1 1 d . . . . .
H22A H 1.1424 0.9846 0.3252 0.051 Uiso 1 1 calc R U . . .
C23A C 1.3462(2) 0.9874(3) 0.3396(3) 0.0814(15) Uani 0.517(9) 1 d D U P A 1
C24A C 1.4030(4) 1.0002(7) 0.3874(6) 0.092(3) Uani 0.517(9) 1 d D U P A 1
H24A H 1.4024 1.0390 0.4298 0.138 Uiso 0.517(9) 1 calc R U P A 1
H24B H 1.4376 1.0081 0.3700 0.138 Uiso 0.517(9) 1 calc R U P A 1
H24C H 1.4064 0.9621 0.3939 0.138 Uiso 0.517(9) 1 calc R U P A 1
C25A C 1.3484(7) 0.9259(5) 0.2735(6) 0.123(5) Uani 0.517(9) 1 d D U P A 1
H25A H 1.3822 0.9347 0.2556 0.184 Uiso 0.517(9) 1 calc R U P A 1
H25B H 1.3104 0.9153 0.2418 0.184 Uiso 0.517(9) 1 calc R U P A 1
H25C H 1.3540 0.8887 0.2811 0.184 Uiso 0.517(9) 1 calc R U P A 1
C26A C 1.3474(4) 1.0434(5) 0.3227(6) 0.078(3) Uani 0.517(9) 1 d D U P A 1
H26A H 1.3429 1.0842 0.3613 0.117 Uiso 0.517(9) 1 calc R U P A 1
H26B H 1.3140 1.0324 0.2856 0.117 Uiso 0.517(9) 1 calc R U P A 1
H26C H 1.3859 1.0492 0.3103 0.117 Uiso 0.517(9) 1 calc R U P A 1
C23' C 1.3462(2) 0.9874(3) 0.3396(3) 0.0814(15) Uani 0.483(9) 1 d D U P A 2
C24' C 1.3392(7) 0.9580(9) 0.2679(6) 0.100(4) Uani 0.483(9) 1 d D U P A 2
H24D H 1.3791 0.9547 0.2562 0.149 Uiso 0.483(9) 1 calc R U P A 2
H24E H 1.3184 0.9856 0.2532 0.149 Uiso 0.483(9) 1 calc R U P A 2
H24F H 1.3153 0.9141 0.2463 0.149 Uiso 0.483(9) 1 calc R U P A 2
C25' C 1.3743(6) 1.0584(7) 0.3971(9) 0.119(5) Uani 0.483(9) 1 d D U P A 2
H25D H 1.4164 1.0680 0.3950 0.179 Uiso 0.483(9) 1 calc R U P A 2
H25E H 1.3727 1.0611 0.4399 0.179 Uiso 0.483(9) 1 calc R U P A 2
H25F H 1.3513 1.0905 0.3924 0.179 Uiso 0.483(9) 1 calc R U P A 2
C26' C 1.3938(4) 0.9496(7) 0.3564(7) 0.080(3) Uani 0.483(9) 1 d D U P A 2
H26D H 1.3811 0.9022 0.3272 0.120 Uiso 0.483(9) 1 calc R U P A 2
H26E H 1.3970 0.9601 0.4026 0.120 Uiso 0.483(9) 1 calc R U P A 2
H26F H 1.4331 0.9627 0.3499 0.120 Uiso 0.483(9) 1 calc R U P A 2
C27A C 1.05354(15) 1.01150(15) 0.39139(16) 0.0303(6) Uani 1 1 d . . . . .
C28A C 1.08928(18) 1.06845(16) 0.44262(17) 0.0407(8) Uani 1 1 d . . . . .
H28A H 1.1144 1.0669 0.4780 0.049 Uiso 1 1 calc R U . . .
C29A C 1.0886(2) 1.12715(17) 0.44248(19) 0.0468(10) Uani 1 1 d . . . . .
H29A H 1.1133 1.1654 0.4782 0.056 Uiso 1 1 calc R U . . .
C30A C 1.05313(18) 1.13255(15) 0.39242(17) 0.0377(8) Uani 1 1 d . . . . .
C31A C 1.01399(16) 1.07654(16) 0.34343(16) 0.0341(7) Uani 1 1 d . . . . .
H31A H 0.9870 1.0790 0.3098 0.041 Uiso 1 1 calc R U . . .
C32A C 1.01415(15) 1.01713(15) 0.34334(16) 0.0312(6) Uani 1 1 d . . . . .
H32A H 0.9868 0.9796 0.3098 0.037 Uiso 1 1 calc R U . . .
C33A C 1.0570(2) 1.19794(17) 0.39246(19) 0.0477(10) Uani 1 1 d . . . . .
C34A C 1.1238(3) 1.2243(2) 0.4015(3) 0.0723(15) Uani 1 1 d . . . . .
H34A H 1.1265 1.2659 0.4008 0.109 Uiso 1 1 calc R U . . .
H34B H 1.1410 1.1923 0.3655 0.109 Uiso 1 1 calc R U . . .
H34C H 1.1463 1.2316 0.4441 0.109 Uiso 1 1 calc R U . . .
C35A C 1.0220(4) 1.1917(2) 0.3289(3) 0.098(3) Uani 1 1 d . . . . .
H35A H 0.9800 1.1721 0.3210 0.147 Uiso 1 1 calc R U . . .
H35B H 1.0405 1.1636 0.2919 0.147 Uiso 1 1 calc R U . . .
H35C H 1.0229 1.2353 0.3328 0.147 Uiso 1 1 calc R U . . .
C36A C 1.0327(3) 1.2463(2) 0.4503(3) 0.0687(14) Uani 1 1 d . . . . .
H36A H 1.0336 1.2882 0.4501 0.103 Uiso 1 1 calc R U . . .
H36B H 1.0577 1.2534 0.4916 0.103 Uiso 1 1 calc R U . . .
H36C H 0.9910 1.2291 0.4469 0.103 Uiso 1 1 calc R U . . .
C37A C 0.88449(14) 0.98330(15) 0.37997(17) 0.0310(6) Uani 1 1 d . . . . .
C38A C 0.90430(15) 1.04651(15) 0.43352(17) 0.0324(7) Uani 1 1 d . . . . .
H38A H 0.9321 1.0526 0.4712 0.039 Uiso 1 1 calc R U . . .
C39A C 0.88367(16) 1.10096(15) 0.43213(16) 0.0330(7) Uani 1 1 d . . . . .
H39A H 0.8981 1.1436 0.4689 0.040 Uiso 1 1 calc R U . . .
C40A C 0.84236(17) 1.09420(16) 0.37805(18) 0.0354(7) Uani 1 1 d . . . . .
C41A C 0.82596(16) 1.03057(16) 0.32255(17) 0.0361(7) Uani 1 1 d . . . . .
H41A H 0.8005 1.0247 0.2835 0.043 Uiso 1 1 calc R U . . .
C42A C 0.84629(16) 0.97645(16) 0.32389(17) 0.0348(7) Uani 1 1 d . . . . .
H42A H 0.8340 0.9341 0.2861 0.042 Uiso 1 1 calc R U . . .
C43A C 0.81161(19) 1.15059(17) 0.37755(19) 0.0420(8) Uani 1 1 d . . . . .
C44A C 0.8390(2) 1.21715(17) 0.4383(2) 0.0476(9) Uani 1 1 d . . . . .
H44A H 0.8821 1.2264 0.4392 0.071 Uiso 1 1 calc R U . . .
H44B H 0.8342 1.2160 0.4786 0.071 Uiso 1 1 calc R U . . .
H44C H 0.8183 1.2517 0.4358 0.071 Uiso 1 1 calc R U . . .
C45A C 0.8158(3) 1.1536(2) 0.3148(2) 0.0688(15) Uani 1 1 d . . . . .
H45A H 0.7970 1.1905 0.3157 0.103 Uiso 1 1 calc R U . . .
H45B H 0.7948 1.1125 0.2760 0.103 Uiso 1 1 calc R U . . .
H45C H 0.8584 1.1597 0.3122 0.103 Uiso 1 1 calc R U . . .
C46A C 0.7441(2) 1.1354(2) 0.3771(2) 0.0593(11) Uani 1 1 d . . . . .
H46A H 0.7235 1.1718 0.3794 0.089 Uiso 1 1 calc R U . . .
H46B H 0.7403 1.1299 0.4154 0.089 Uiso 1 1 calc R U . . .
H46C H 0.7255 1.0948 0.3363 0.089 Uiso 1 1 calc R U . . .
C47A C 0.78211(15) 0.89121(15) 0.38176(16) 0.0323(7) Uani 1 1 d . . . . .
C48A C 0.76767(15) 0.95421(16) 0.42041(18) 0.0356(7) Uani 1 1 d . . . . .
H48A H 0.7991 0.9900 0.4484 0.043 Uiso 1 1 calc R U . . .
C49A C 0.70794(16) 0.96433(17) 0.41785(19) 0.0401(8) Uani 1 1 d . . . . .
H49A H 0.6993 1.0073 0.4441 0.048 Uiso 1 1 calc R U . . .
C50A C 0.66011(16) 0.91340(19) 0.37797(19) 0.0404(8) Uani 1 1 d . . . . .
C51A C 0.67500(17) 0.85065(18) 0.34118(19) 0.0416(8) Uani 1 1 d . . . . .
H51A H 0.6435 0.8146 0.3144 0.050 Uiso 1 1 calc R U . . .
C52A C 0.73453(16) 0.83997(16) 0.34294(17) 0.0354(7) Uani 1 1 d . . . . .
H52A H 0.7431 0.7968 0.3171 0.042 Uiso 1 1 calc R U . . .
C53A C 0.59436(18) 0.9272(2) 0.3737(2) 0.0541(10) Uani 0.779(8) 1 d D U P B 1
C54A C 0.5852(3) 0.9661(4) 0.3363(4) 0.0716(19) Uani 0.779(8) 1 d D U P B 1
H54A H 0.6112 1.0089 0.3617 0.107 Uiso 0.779(8) 1 calc R U P B 1
H54B H 0.5428 0.9726 0.3307 0.107 Uiso 0.779(8) 1 calc R U P B 1
H54C H 0.5957 0.9415 0.2927 0.107 Uiso 0.779(8) 1 calc R U P B 1
C55A C 0.5808(3) 0.9652(4) 0.4423(4) 0.076(2) Uani 0.779(8) 1 d D U P B 1
H55A H 0.5943 0.9439 0.4682 0.114 Uiso 0.779(8) 1 calc R U P B 1
H55B H 0.5372 0.9658 0.4389 0.114 Uiso 0.779(8) 1 calc R U P B 1
H55C H 0.6022 1.0103 0.4643 0.114 Uiso 0.779(8) 1 calc R U P B 1
C56A C 0.5486(3) 0.8637(3) 0.3352(4) 0.0660(18) Uani 0.779(8) 1 d D U P B 1
H56A H 0.5522 0.8413 0.2887 0.099 Uiso 0.779(8) 1 calc R U P B 1
H56B H 0.5076 0.8743 0.3383 0.099 Uiso 0.779(8) 1 calc R U P B 1
H56C H 0.5567 0.8349 0.3541 0.099 Uiso 0.779(8) 1 calc R U P B 1
C53' C 0.59436(18) 0.9272(2) 0.3737(2) 0.0541(10) Uani 0.221(8) 1 d D U P B 2
C54' C 0.5565(9) 0.8794(10) 0.3840(13) 0.076(6) Uani 0.221(8) 1 d D U P B 2
H54D H 0.5782 0.8754 0.4210 0.114 Uiso 0.221(8) 1 calc R U P B 2
H54E H 0.5485 0.8363 0.3437 0.114 Uiso 0.221(8) 1 calc R U P B 2
H54F H 0.5182 0.8950 0.3939 0.114 Uiso 0.221(8) 1 calc R U P B 2
C55' C 0.5743(10) 0.9188(14) 0.3052(9) 0.082(6) Uani 0.221(8) 1 d D U P B 2
H55D H 0.5976 0.9532 0.3015 0.123 Uiso 0.221(8) 1 calc R U P B 2
H55E H 0.5312 0.9220 0.2978 0.123 Uiso 0.221(8) 1 calc R U P B 2
H55F H 0.5812 0.8756 0.2719 0.123 Uiso 0.221(8) 1 calc R U P B 2
C56' C 0.5900(9) 0.9978(8) 0.4266(10) 0.054(4) Uani 0.221(8) 1 d D U P B 2
H56D H 0.6137 1.0074 0.4695 0.081 Uiso 0.221(8) 1 calc R U P B 2
H56E H 0.5477 1.0018 0.4299 0.081 Uiso 0.221(8) 1 calc R U P B 2
H56F H 0.6060 1.0291 0.4139 0.081 Uiso 0.221(8) 1 calc R U P B 2
C57A C 0.78374(13) 0.66067(14) 0.39857(15) 0.0264(6) Uani 1 1 d . . . . .
C58A C 0.73461(15) 0.67315(17) 0.36458(17) 0.0350(7) Uani 1 1 d . . . . .
H58A H 0.7408 0.6870 0.3336 0.042 Uiso 1 1 calc R U . . .
C59A C 0.67718(16) 0.6654(2) 0.37586(19) 0.0440(9) Uani 1 1 d . . . . .
H59A H 0.6446 0.6755 0.3534 0.053 Uiso 1 1 calc R U . . .
C60A C 0.66565(18) 0.6431(2) 0.4193(2) 0.0539(10) Uani 1 1 d D . . . .
C61A C 0.71506(19) 0.6325(2) 0.4544(2) 0.0510(10) Uani 1 1 d . . . . .
H61A H 0.7088 0.6189 0.4855 0.061 Uiso 1 1 calc R U . . .
C62A C 0.77290(15) 0.64154(17) 0.44459(17) 0.0346(7) Uani 1 1 d . . . . .
H62A H 0.8058 0.6346 0.4696 0.041 Uiso 1 1 calc R U . . .
C63A C 0.5985(3) 0.6250(6) 0.4217(5) 0.0697(17) Uani 0.680(8) 1 d D U P C 1
C64A C 0.5533(3) 0.6379(5) 0.3763(4) 0.076(2) Uani 0.680(8) 1 d D U P C 1
H64A H 0.5575 0.6105 0.3304 0.114 Uiso 0.680(8) 1 calc R U P C 1
H64B H 0.5609 0.6843 0.3884 0.114 Uiso 0.680(8) 1 calc R U P C 1
H64C H 0.5123 0.6272 0.3807 0.114 Uiso 0.680(8) 1 calc R U P C 1
C65A C 0.5942(4) 0.6701(4) 0.4947(4) 0.070(2) Uani 0.680(8) 1 d D U P C 1
H65A H 0.5521 0.6657 0.4994 0.105 Uiso 0.680(8) 1 calc R U P C 1
H65B H 0.6085 0.7158 0.5078 0.105 Uiso 0.680(8) 1 calc R U P C 1
H65C H 0.6193 0.6572 0.5231 0.105 Uiso 0.680(8) 1 calc R U P C 1
C66A C 0.5839(4) 0.5527(4) 0.4002(5) 0.083(3) Uani 0.680(8) 1 d D U P C 1
H66A H 0.6080 0.5434 0.4323 0.125 Uiso 0.680(8) 1 calc R U P C 1
H66B H 0.5935 0.5263 0.3565 0.125 Uiso 0.680(8) 1 calc R U P C 1
H66C H 0.5408 0.5417 0.3979 0.125 Uiso 0.680(8) 1 calc R U P C 1
C63' C 0.6056(6) 0.6417(11) 0.4452(9) 0.0697(17) Uani 0.320(8) 1 d D U P C 2
C64' C 0.6041(8) 0.6102(11) 0.4902(10) 0.089(5) Uani 0.320(8) 1 d D U P C 2
H64D H 0.6266 0.5730 0.4751 0.134 Uiso 0.320(8) 1 calc R U P C 2
H64E H 0.5620 0.5947 0.4878 0.134 Uiso 0.320(8) 1 calc R U P C 2
H64F H 0.6226 0.6429 0.5360 0.134 Uiso 0.320(8) 1 calc R U P C 2
C65' C 0.5593(7) 0.5943(10) 0.3807(9) 0.082(4) Uani 0.320(8) 1 d D U P C 2
H65D H 0.5183 0.5970 0.3895 0.122 Uiso 0.320(8) 1 calc R U P C 2
H65E H 0.5676 0.5492 0.3650 0.122 Uiso 0.320(8) 1 calc R U P C 2
H65F H 0.5628 0.6067 0.3467 0.122 Uiso 0.320(8) 1 calc R U P C 2
C66' C 0.5888(9) 0.7107(10) 0.4784(12) 0.111(7) Uani 0.320(8) 1 d D U P C 2
H66D H 0.5924 0.7306 0.4503 0.167 Uiso 0.320(8) 1 calc R U P C 2
H66E H 0.6161 0.7377 0.5215 0.167 Uiso 0.320(8) 1 calc R U P C 2
H66F H 0.5471 0.7082 0.4848 0.167 Uiso 0.320(8) 1 calc R U P C 2
C67A C 0.88842(13) 0.56914(13) 0.38586(15) 0.0239(6) Uani 1 1 d . . . . .
C68A C 0.83686(14) 0.52144(14) 0.35407(16) 0.0281(6) Uani 1 1 d . . . . .
H68A H 0.8021 0.5302 0.3332 0.034 Uiso 1 1 calc R U . . .
C69A C 0.83566(15) 0.46111(15) 0.35250(16) 0.0309(6) Uani 1 1 d . . . . .
H69A H 0.7999 0.4297 0.3308 0.037 Uiso 1 1 calc R U . . .
C70A C 0.88558(15) 0.44588(15) 0.38191(17) 0.0321(7) Uani 1 1 d . . . . .
C71A C 0.93717(15) 0.49304(16) 0.41238(18) 0.0348(7) Uani 1 1 d . . . . .
H71A H 0.9722 0.4835 0.4320 0.042 Uiso 1 1 calc R U . . .
C72A C 0.93898(14) 0.55359(15) 0.41497(16) 0.0299(6) Uani 1 1 d . . . . .
H72A H 0.9749 0.5848 0.4367 0.036 Uiso 1 1 calc R U . . .
C73A C 0.88512(18) 0.37894(17) 0.3790(2) 0.0483(9) Uani 0.60(2) 1 d D U P D 1
C74A C 0.8233(4) 0.3355(6) 0.3483(9) 0.069(3) Uani 0.60(2) 1 d D U P D 1
H74A H 0.8264 0.2930 0.3462 0.103 Uiso 0.60(2) 1 calc R U P D 1
H74B H 0.8099 0.3286 0.3035 0.103 Uiso 0.60(2) 1 calc R U P D 1
H74C H 0.7941 0.3570 0.3755 0.103 Uiso 0.60(2) 1 calc R U P D 1
C75A C 0.9188(2) 0.3862(2) 0.4439(3) 0.0614(12) Uani 0.60(2) 1 d D U P D 1
H75A H 0.9613 0.4042 0.4518 0.092 Uiso 0.60(2) 1 calc R U P D 1
H75B H 0.9161 0.3431 0.4414 0.092 Uiso 0.60(2) 1 calc R U P D 1
H75C H 0.9005 0.4160 0.4803 0.092 Uiso 0.60(2) 1 calc R U P D 1
C76A C 0.9258(7) 0.3415(6) 0.3278(6) 0.064(3) Uani 0.60(2) 1 d D U P D 1
H76A H 0.9112 0.3413 0.2862 0.095 Uiso 0.60(2) 1 calc R U P D 1
H76B H 0.9239 0.2961 0.3194 0.095 Uiso 0.60(2) 1 calc R U P D 1
H76C H 0.9678 0.3637 0.3459 0.095 Uiso 0.60(2) 1 calc R U P D 1
C73' C 0.88512(18) 0.37894(17) 0.3790(2) 0.0483(9) Uani 0.40(2) 1 d D U P D 2
C74' C 0.8194(5) 0.3577(8) 0.3848(11) 0.052(3) Uani 0.40(2) 1 d D U P D 2
H74D H 0.7908 0.3457 0.3437 0.077 Uiso 0.40(2) 1 calc R U P D 2
H74E H 0.8074 0.3944 0.4220 0.077 Uiso 0.40(2) 1 calc R U P D 2
H74F H 0.8194 0.3199 0.3922 0.077 Uiso 0.40(2) 1 calc R U P D 2
C75' C 0.9188(2) 0.3862(2) 0.4439(3) 0.0614(12) Uani 0.40(2) 1 d D U P D 2
H75D H 0.8903 0.3734 0.4650 0.092 Uiso 0.40(2) 1 calc R U P D 2
H75E H 0.9375 0.4320 0.4735 0.092 Uiso 0.40(2) 1 calc R U P D 2
H75F H 0.9501 0.3578 0.4351 0.092 Uiso 0.40(2) 1 calc R U P D 2
C76' C 0.9051(9) 0.3286(8) 0.3200(7) 0.058(4) Uani 0.40(2) 1 d D U P D 2
H76D H 0.8766 0.3194 0.2798 0.087 Uiso 0.40(2) 1 calc R U P D 2
H76E H 0.9065 0.2882 0.3227 0.087 Uiso 0.40(2) 1 calc R U P D 2
H76F H 0.9455 0.3451 0.3186 0.087 Uiso 0.40(2) 1 calc R U P D 2
C77A C 1.12113(15) 0.59940(16) 0.37969(16) 0.0317(7) Uani 1 1 d . . . . .
C78A C 1.07892(16) 0.54198(17) 0.34150(18) 0.0371(7) Uani 1 1 d . . . . .
H78A H 1.0434 0.5426 0.3147 0.044 Uiso 1 1 calc R U . . .
C79A C 1.08791(17) 0.48434(17) 0.34211(19) 0.0403(8) Uani 1 1 d . . . . .
H79A H 1.0583 0.4463 0.3158 0.048 Uiso 1 1 calc R U . . .
C80A C 1.13944(18) 0.48062(18) 0.38048(19) 0.0418(8) Uani 1 1 d . . . . .
C81A C 1.18096(19) 0.5379(2) 0.4176(2) 0.0474(9) Uani 1 1 d . . . . .
H81A H 1.2165 0.5372 0.4444 0.057 Uiso 1 1 calc R U . . .
C82A C 1.17284(17) 0.59607(19) 0.41747(19) 0.0422(8) Uani 1 1 d . . . . .
H82A H 1.2028 0.6339 0.4433 0.051 Uiso 1 1 calc R U . . .
C83A C 1.1460(2) 0.4171(2) 0.3836(2) 0.0537(10) Uani 0.697(10) 1 d D U P E 1
C84A C 1.1135(5) 0.3553(3) 0.3190(4) 0.073(2) Uani 0.697(10) 1 d D U P E 1
H84A H 1.0705 0.3586 0.3103 0.110 Uiso 0.697(10) 1 calc R U P E 1
H84B H 1.1179 0.3162 0.3236 0.110 Uiso 0.697(10) 1 calc R U P E 1
H84C H 1.1314 0.3519 0.2822 0.110 Uiso 0.697(10) 1 calc R U P E 1
C85A C 1.1163(4) 0.4193(4) 0.4396(4) 0.0622(17) Uani 0.697(10) 1 d D U P E 1
H85A H 1.1377 0.4562 0.4822 0.093 Uiso 0.697(10) 1 calc R U P E 1
H85B H 1.1184 0.3781 0.4407 0.093 Uiso 0.697(10) 1 calc R U P E 1
H85C H 1.0739 0.4250 0.4317 0.093 Uiso 0.697(10) 1 calc R U P E 1
C86A C 1.2112(4) 0.4096(5) 0.3983(7) 0.084(3) Uani 0.697(10) 1 d D U P E 1
H86A H 1.2313 0.4089 0.3637 0.126 Uiso 0.697(10) 1 calc R U P E 1
H86B H 1.2134 0.3684 0.3993 0.126 Uiso 0.697(10) 1 calc R U P E 1
H86C H 1.2314 0.4466 0.4413 0.126 Uiso 0.697(10) 1 calc R U P E 1
C83' C 1.1460(2) 0.4171(2) 0.3836(2) 0.0537(10) Uani 0.303(10) 1 d D U P E 2
C84' C 1.1559(11) 0.3665(8) 0.3173(7) 0.073(4) Uani 0.303(10) 1 d D U P E 2
H84D H 1.1220 0.3605 0.2827 0.110 Uiso 0.303(10) 1 calc R U P E 2
H84E H 1.1586 0.3247 0.3169 0.110 Uiso 0.303(10) 1 calc R U P E 2
H84F H 1.1936 0.3813 0.3091 0.110 Uiso 0.303(10) 1 calc R U P E 2
C85' C 1.0926(8) 0.4020(9) 0.4078(10) 0.0622(17) Uani 0.303(10) 1 d D U P E 2
H85D H 1.0828 0.4430 0.4421 0.093 Uiso 0.303(10) 1 calc R U P E 2
H85E H 1.1021 0.3732 0.4264 0.093 Uiso 0.303(10) 1 calc R U P E 2
H85F H 1.0578 0.3800 0.3708 0.093 Uiso 0.303(10) 1 calc R U P E 2
C86' C 1.2033(8) 0.4292(8) 0.4357(10) 0.067(4) Uani 0.303(10) 1 d D U P E 2
H86D H 1.2387 0.4450 0.4246 0.101 Uiso 0.303(10) 1 calc R U P E 2
H86E H 1.2091 0.3880 0.4356 0.101 Uiso 0.303(10) 1 calc R U P E 2
H86F H 1.1984 0.4622 0.4797 0.101 Uiso 0.303(10) 1 calc R U P E 2
C87A C 1.21414(16) 0.72002(19) 0.3892(2) 0.0402(8) Uani 1 1 d . . . . .
C88A C 1.24495(19) 0.6701(2) 0.3513(2) 0.0523(10) Uani 1 1 d . . . . .
H88A H 1.2236 0.6272 0.3216 0.063 Uiso 1 1 calc R U . . .
C89A C 1.3066(2) 0.6831(3) 0.3567(3) 0.0692(14) Uani 1 1 d . . . . .
H89A H 1.3270 0.6487 0.3303 0.083 Uiso 1 1 calc R U . . .
C90A C 1.3399(2) 0.7460(3) 0.4005(3) 0.0666(13) Uani 1 1 d . . . . .
C91A C 1.30957(19) 0.7939(2) 0.4381(3) 0.0583(11) Uani 1 1 d . . . . .
H91A H 1.3311 0.8366 0.4686 0.070 Uiso 1 1 calc R U . . .
C92A C 1.24787(17) 0.7818(2) 0.4329(2) 0.0460(9) Uani 1 1 d . . . . .
H92A H 1.2279 0.8164 0.4598 0.055 Uiso 1 1 calc R U . . .
C93A C 1.4089(3) 0.7577(3) 0.4070(4) 0.0939(18) Uani 0.816(8) 1 d D U P F 1
C94A C 1.4351(3) 0.8324(4) 0.4497(5) 0.092(3) Uani 0.816(8) 1 d D U P F 1
H94A H 1.4793 0.8380 0.4572 0.138 Uiso 0.816(8) 1 calc R U P F 1
H94B H 1.4224 0.8505 0.4924 0.138 Uiso 0.816(8) 1 calc R U P F 1
H94C H 1.4200 0.8556 0.4264 0.138 Uiso 0.816(8) 1 calc R U P F 1
C95A C 1.4358(3) 0.7282(4) 0.4536(5) 0.096(3) Uani 0.816(8) 1 d D U P F 1
H95A H 1.4238 0.6804 0.4300 0.144 Uiso 0.816(8) 1 calc R U P F 1
H95B H 1.4200 0.7477 0.4944 0.144 Uiso 0.816(8) 1 calc R U P F 1
H95C H 1.4800 0.7386 0.4645 0.144 Uiso 0.816(8) 1 calc R U P F 1
C96A C 1.4276(3) 0.7276(4) 0.3458(4) 0.084(2) Uani 0.816(8) 1 d D U P F 1
H96A H 1.4152 0.6799 0.3239 0.127 Uiso 0.816(8) 1 calc R U P F 1
H96B H 1.4717 0.7374 0.3534 0.127 Uiso 0.816(8) 1 calc R U P F 1
H96C H 1.4090 0.7445 0.3176 0.127 Uiso 0.816(8) 1 calc R U P F 1
C93' C 1.4089(3) 0.7577(3) 0.4070(4) 0.0939(18) Uani 0.184(8) 1 d D U P F 2
C94' C 1.4261(15) 0.6862(12) 0.3622(18) 0.103(7) Uani 0.184(8) 1 d D U P F 2
H94G H 1.4688 0.6859 0.3774 0.155 Uiso 0.184(8) 1 calc R U P F 2
H94H H 1.4193 0.6760 0.3158 0.155 Uiso 0.184(8) 1 calc R U P F 2
H94I H 1.4008 0.6532 0.3661 0.155 Uiso 0.184(8) 1 calc R U P F 2
C95' C 1.4060(14) 0.7732(18) 0.3441(15) 0.105(8) Uani 0.184(8) 1 d D U P F 2
H95G H 1.3743 0.8001 0.3450 0.158 Uiso 0.1837 1 calc . U P F 2
H95H H 1.3969 0.7316 0.3022 0.158 Uiso 0.1837 1 calc . U P F 2
H95I H 1.4451 0.7969 0.3483 0.158 Uiso 0.1837 1 calc . U P F 2
C96' C 1.4463(14) 0.7980(17) 0.4644(13) 0.099(7) Uani 0.184(8) 1 d D U P F 2
H96G H 1.4323 0.7939 0.5000 0.148 Uiso 0.1837 1 calc . U P F 2
H96H H 1.4471 0.8434 0.4731 0.148 Uiso 0.1837 1 calc . U P F 2
H96I H 1.4871 0.7864 0.4622 0.148 Uiso 0.1837 1 calc . U P F 2
N1A N 1.03586(12) 0.84971(12) 0.38274(14) 0.0285(5) Uani 1 1 d . . . . .
N2A N 0.92848(12) 0.83335(12) 0.37958(14) 0.0300(6) Uani 1 1 d . . . . .
N3A N 0.84045(12) 0.77297(12) 0.38261(13) 0.0273(5) Uani 1 1 d . . . . .
N4A N 0.92995(12) 0.71994(12) 0.37784(13) 0.0278(5) Uani 1 1 d . . . . .
N5A N 0.99878(12) 0.64499(12) 0.37846(13) 0.0270(5) Uani 1 1 d . . . . .
N6A N 1.05242(12) 0.73908(12) 0.38140(13) 0.0292(5) Uani 1 1 d . . . . .
N7A N 1.13308(12) 0.81439(13) 0.38411(14) 0.0307(6) Uani 1 1 d . . . . .
Mn2 Mn 0.49104(2) 0.22398(3) 0.13582(3) 0.03302(13) Uani 1 1 d D . . . .
C1B C 0.60817(15) 0.17772(15) 0.12428(17) 0.0324(7) Uani 1 1 d . . . . .
C2B C 0.63348(15) 0.12196(15) 0.12296(17) 0.0337(7) Uani 1 1 d . . . . .
C3B C 0.58472(15) 0.07835(16) 0.11903(17) 0.0341(7) Uani 1 1 d . . . . .
C4B C 0.53103(15) 0.10713(16) 0.11804(19) 0.0351(7) Uani 1 1 d . . . . .
C5B C 0.46608(15) 0.09636(17) 0.11544(19) 0.0354(7) Uani 1 1 d . . . . .
C6B C 0.41839(16) 0.04997(16) 0.11050(18) 0.0345(7) Uani 1 1 d . . . . .
C7B C 0.36428(15) 0.07522(16) 0.10767(17) 0.0343(7) Uani 1 1 d . . . . .
C8B C 0.37948(14) 0.13790(16) 0.10967(17) 0.0312(7) Uani 1 1 d . . . . .
C9B C 0.36253(15) 0.23392(17) 0.10832(18) 0.0352(7) Uani 1 1 d . . . . .
C10B C 0.32541(15) 0.27931(17) 0.10139(18) 0.0356(7) Uani 1 1 d . . . . .
C11B C 0.36299(15) 0.32722(17) 0.10053(18) 0.0341(7) Uani 1 1 d . . . . .
C12B C 0.42429(15) 0.31300(16) 0.10898(18) 0.0335(7) Uani 1 1 d . . . . .
C13B C 0.52968(15) 0.33374(15) 0.12009(18) 0.0338(7) Uani 1 1 d . . . . .
C14B C 0.58495(14) 0.37276(15) 0.12664(17) 0.0307(7) Uani 1 1 d . . . . .
C15B C 0.63235(13) 0.33906(14) 0.13094(16) 0.0280(6) Uani 1 1 d . . . . .
C16B C 0.60659(14) 0.27885(15) 0.12738(17) 0.0300(6) Uani 1 1 d . . . . .
C17B C 0.69734(15) 0.11452(15) 0.12573(17) 0.0323(7) Uani 1 1 d . . . . .
C18B C 0.74316(15) 0.16784(16) 0.16584(17) 0.0324(7) Uani 1 1 d . . . . .
H18B H 0.7324 0.2099 0.1917 0.039 Uiso 1 1 calc R U . . .
C19B C 0.80359(16) 0.16131(17) 0.16916(17) 0.0348(7) Uani 1 1 d . . . . .
H19B H 0.8335 0.1988 0.1969 0.042 Uiso 1 1 calc R U . . .
C20B C 0.82130(15) 0.09997(17) 0.13201(16) 0.0342(7) Uani 1 1 d . . . . .
C21B C 0.77494(16) 0.04641(17) 0.09094(18) 0.0381(7) Uani 1 1 d . . . . .
H21E H 0.7856 0.0044 0.0648 0.046 Uiso 1 1 calc R U . . .
C22B C 0.71488(16) 0.05293(16) 0.08744(18) 0.0365(7) Uani 1 1 d . . . . .
H22B H 0.6849 0.0157 0.0591 0.044 Uiso 1 1 calc R U . . .
C23B C 0.88811(16) 0.09038(19) 0.13629(18) 0.0395(8) Uani 1 1 d . . . . .
C24B C 0.93050(17) 0.1556(2) 0.1757(2) 0.0516(10) Uani 1 1 d . . . . .
H24G H 0.9215 0.1835 0.1559 0.077 Uiso 1 1 calc R U . . .
H24H H 0.9724 0.1476 0.1750 0.077 Uiso 1 1 calc R U . . .
H24I H 0.9248 0.1777 0.2215 0.077 Uiso 1 1 calc R U . . .
C25B C 0.90013(19) 0.0487(2) 0.1698(2) 0.0506(10) Uani 1 1 d . . . . .
H25G H 0.9431 0.0444 0.1751 0.076 Uiso 1 1 calc R U . . .
H25H H 0.8759 0.0050 0.1423 0.076 Uiso 1 1 calc R U . . .
H25I H 0.8891 0.0699 0.2133 0.076 Uiso 1 1 calc R U . . .
C26B C 0.9016(2) 0.0544(2) 0.0665(2) 0.0542(10) Uani 1 1 d . . . . .
H26G H 0.8879 0.0771 0.0422 0.081 Uiso 1 1 calc R U . . .
H26H H 0.8803 0.0091 0.0432 0.081 Uiso 1 1 calc R U . . .
H26I H 0.9452 0.0540 0.0696 0.081 Uiso 1 1 calc R U . . .
C27B C 0.59355(15) 0.01731(16) 0.12130(18) 0.0339(7) Uani 1 1 d . . . . .
C28B C 0.63198(17) 0.02195(17) 0.17600(18) 0.0391(8) Uani 1 1 d . . . . .
H28B H 0.6454 0.0638 0.2142 0.047 Uiso 1 1 calc R U . . .
C29B C 0.65098(17) -0.03311(17) 0.17581(19) 0.0395(8) Uani 1 1 d . . . . .
H29B H 0.6767 -0.0281 0.2143 0.047 Uiso 1 1 calc R U . . .
C30B C 0.63354(16) -0.09593(16) 0.12073(18) 0.0358(7) Uani 1 1 d . . . . .
C31B C 0.59213(17) -0.10078(17) 0.06767(19) 0.0398(8) Uani 1 1 d . . . . .
H31B H 0.5769 -0.1430 0.0305 0.048 Uiso 1 1 calc R U . . .
C32B C 0.57233(17) -0.04553(17) 0.06742(18) 0.0383(8) Uani 1 1 d . . . . .
H32B H 0.5442 -0.0507 0.0303 0.046 Uiso 1 1 calc R U . . .
C33B C 0.66303(19) -0.15401(18) 0.1173(2) 0.0483(9) Uani 1 1 d . . . . .
C34B C 0.7173(3) -0.1545(3) 0.0823(4) 0.098(2) Uani 1 1 d . . . . .
H34D H 0.7494 -0.1181 0.1134 0.148 Uiso 1 1 calc R U . . .
H34E H 0.7033 -0.1494 0.0436 0.148 Uiso 1 1 calc R U . . .
H34F H 0.7329 -0.1962 0.0681 0.148 Uiso 1 1 calc R U . . .
C35B C 0.6851(3) -0.1472(2) 0.1838(3) 0.090(2) Uani 1 1 d . . . . .
H35D H 0.6509 -0.1450 0.2056 0.135 Uiso 1 1 calc R U . . .
H35E H 0.7145 -0.1069 0.2108 0.135 Uiso 1 1 calc R U . . .
H35F H 0.7045 -0.1852 0.1786 0.135 Uiso 1 1 calc R U . . .
C36B C 0.6226(3) -0.2192(2) 0.0732(3) 0.0732(16) Uani 1 1 d . . . . .
H36D H 0.6454 -0.2549 0.0683 0.110 Uiso 1 1 calc R U . . .
H36E H 0.6083 -0.2235 0.0296 0.110 Uiso 1 1 calc R U . . .
H36F H 0.5879 -0.2215 0.0930 0.110 Uiso 1 1 calc R U . . .
C37B C 0.42566(15) -0.01356(16) 0.10774(18) 0.0340(7) Uani 1 1 d . . . . .
C38B C 0.46044(15) -0.01719(16) 0.15988(18) 0.0347(7) Uani 1 1 d . . . . .
H38B H 0.4837 0.0216 0.1964 0.042 Uiso 1 1 calc R U . . .
C39B C 0.46135(16) -0.07725(17) 0.15890(18) 0.0369(7) Uani 1 1 d . . . . .
H39B H 0.4852 -0.0788 0.1949 0.044 Uiso 1 1 calc R U . . .
C40B C 0.42744(17) -0.13543(17) 0.10538(19) 0.0388(8) Uani 1 1 d . . . . .
C41B C 0.39795(17) -0.13115(16) 0.05152(18) 0.0398(8) Uani 1 1 d . . . . .
H41B H 0.3784 -0.1704 0.0127 0.048 Uiso 1 1 calc R U . . .
C42B C 0.39606(16) -0.07176(16) 0.05246(18) 0.0374(8) Uani 1 1 d . . . . .
H42B H 0.3744 -0.0707 0.0151 0.045 Uiso 1 1 calc R U . . .
C43B C 0.4217(2) -0.20111(18) 0.1046(2) 0.0485(10) Uani 1 1 d . . . . .
C44B C 0.4610(3) -0.1963(2) 0.1668(3) 0.0703(15) Uani 1 1 d . . . . .
H44D H 0.5036 -0.1835 0.1686 0.105 Uiso 1 1 calc R U . . .
H44E H 0.4558 -0.2391 0.1650 0.105 Uiso 1 1 calc R U . . .
H44F H 0.4487 -0.1633 0.2065 0.105 Uiso 1 1 calc R U . . .
C45B C 0.4411(3) -0.2531(2) 0.0437(2) 0.0653(13) Uani 1 1 d . . . . .
H45D H 0.4125 -0.2617 0.0038 0.098 Uiso 1 1 calc R U . . .
H45E H 0.4418 -0.2937 0.0461 0.098 Uiso 1 1 calc R U . . .
H45F H 0.4816 -0.2373 0.0419 0.098 Uiso 1 1 calc R U . . .
C46B C 0.3556(2) -0.2232(2) 0.1014(3) 0.0685(14) Uani 1 1 d . . . . .
H46D H 0.3419 -0.1899 0.1399 0.103 Uiso 1 1 calc R U . . .
H46E H 0.3519 -0.2651 0.1016 0.103 Uiso 1 1 calc R U . . .
H46F H 0.3305 -0.2288 0.0607 0.103 Uiso 1 1 calc R U . . .
C47B C 0.30347(15) 0.05132(17) 0.11101(17) 0.0348(7) Uani 1 1 d . . . . .
C48B C 0.29489(17) 0.0133(2) 0.1415(2) 0.0457(9) Uani 1 1 d . . . . .
H48B H 0.3285 -0.0014 0.1570 0.055 Uiso 1 1 calc R U . . .
C49B C 0.23766(19) -0.0029(2) 0.1493(2) 0.0550(11) Uani 1 1 d . . . . .
H49B H 0.2330 -0.0297 0.1691 0.066 Uiso 1 1 calc R U . . .
C50B C 0.18661(17) 0.0189(2) 0.1290(2) 0.0505(10) Uani 1 1 d . . . . .
C51B C 0.19590(16) 0.05467(19) 0.09800(18) 0.0411(8) Uani 1 1 d . . . . .
H51B H 0.1623 0.0695 0.0825 0.049 Uiso 1 1 calc R U . . .
C52B C 0.25292(16) 0.07023(17) 0.08832(18) 0.0380(7) Uani 1 1 d . . . . .
H52B H 0.2569 0.0943 0.0656 0.046 Uiso 1 1 calc R U . . .
C53B C 0.1246(2) 0.0034(4) 0.1420(3) 0.0759(17) Uani 1 1 d . . . . .
C54B C 0.1065(3) -0.0753(4) 0.1031(4) 0.104(2) Uani 1 1 d . . . . .
H54G H 0.0652 -0.0869 0.1063 0.156 Uiso 1 1 calc R U . . .
H54H H 0.1345 -0.0943 0.1228 0.156 Uiso 1 1 calc R U . . .
H54I H 0.1087 -0.0926 0.0564 0.156 Uiso 1 1 calc R U . . .
C55B C 0.0743(2) 0.0220(4) 0.1121(3) 0.101(3) Uani 1 1 d . . . . .
H55G H 0.0363 0.0036 0.1166 0.152 Uiso 1 1 calc R U . . .
H55H H 0.0747 0.0050 0.0651 0.152 Uiso 1 1 calc R U . . .
H55I H 0.0779 0.0700 0.1344 0.152 Uiso 1 1 calc R U . . .
C56B C 0.1288(3) 0.0271(4) 0.2153(3) 0.0845(18) Uani 1 1 d . . . . .
H56G H 0.1437 0.0744 0.2407 0.127 Uiso 1 1 calc R U . . .
H56H H 0.1567 0.0037 0.2293 0.127 Uiso 1 1 calc R U . . .
H56I H 0.0887 0.0186 0.2232 0.127 Uiso 1 1 calc R U . . .
C57B C 0.25850(15) 0.26931(17) 0.09287(18) 0.0348(7) Uani 1 1 d . . . . .
C58B C 0.23090(16) 0.24670(19) 0.12877(19) 0.0396(8) Uani 1 1 d . . . . .
H58B H 0.2551 0.2397 0.1609 0.048 Uiso 1 1 calc R U . . .
C59B C 0.16841(16) 0.2341(2) 0.1184(2) 0.0420(8) Uani 1 1 d . . . . .
H59B H 0.1509 0.2192 0.1443 0.050 Uiso 1 1 calc R U . . .
C60B C 0.13076(16) 0.24245(19) 0.07185(19) 0.0411(8) Uani 1 1 d . . . . .
C61B C 0.15849(16) 0.2671(2) 0.0371(2) 0.0431(8) Uani 1 1 d . . . . .
H61B H 0.1340 0.2749 0.0057 0.052 Uiso 1 1 calc R U . . .
C62B C 0.22104(16) 0.28044(19) 0.0472(2) 0.0413(8) Uani 1 1 d . . . . .
H62B H 0.2386 0.2973 0.0229 0.050 Uiso 1 1 calc R U . . .
C63B C 0.06190(17) 0.2249(2) 0.0601(2) 0.0507(10) Uani 1 1 d . . . . .
C64B C 0.0458(2) 0.1496(3) 0.0297(3) 0.0724(15) Uani 1 1 d . . . . .
H64G H 0.0603 0.1274 -0.0119 0.109 Uiso 1 1 calc R U . . .
H64H H 0.0018 0.1375 0.0208 0.109 Uiso 1 1 calc R U . . .
H64I H 0.0650 0.1362 0.0608 0.109 Uiso 1 1 calc R U . . .
C65B C 0.02841(18) 0.2450(3) 0.0126(2) 0.0574(11) Uani 1 1 d . . . . .
H65G H 0.0381 0.2926 0.0312 0.086 Uiso 1 1 calc R U . . .
H65H H -0.0152 0.2327 0.0063 0.086 Uiso 1 1 calc R U . . .
H65I H 0.0409 0.2225 -0.0301 0.086 Uiso 1 1 calc R U . . .
C66B C 0.04083(18) 0.2604(3) 0.1259(3) 0.0620(12) Uani 1 1 d . . . . .
H66G H 0.0601 0.2463 0.1564 0.093 Uiso 1 1 calc R U . . .
H66H H -0.0032 0.2496 0.1181 0.093 Uiso 1 1 calc R U . . .
H66I H 0.0521 0.3080 0.1452 0.093 Uiso 1 1 calc R U . . .
C67B C 0.34777(15) 0.38530(17) 0.09517(19) 0.0361(7) Uani 1 1 d . . . . .
C68B C 0.37218(16) 0.40324(18) 0.05381(19) 0.0395(8) Uani 1 1 d . . . . .
H68B H 0.3980 0.3768 0.0270 0.047 Uiso 1 1 calc R U . . .
C69B C 0.35935(16) 0.45930(18) 0.05113(19) 0.0401(8) Uani 1 1 d . . . . .
H69B H 0.3766 0.4702 0.0223 0.048 Uiso 1 1 calc R U . . .
C70B C 0.32191(17) 0.49995(18) 0.08951(19) 0.0415(8) Uani 1 1 d . . . . .
C71B C 0.29740(19) 0.4811(2) 0.1298(2) 0.0489(9) Uani 1 1 d . . . . .
H71B H 0.2712 0.5074 0.1561 0.059 Uiso 1 1 calc R U . . .
C72B C 0.30952(18) 0.4254(2) 0.1331(2) 0.0457(9) Uani 1 1 d . . . . .
H72B H 0.2917 0.4143 0.1615 0.055 Uiso 1 1 calc R U . . .
C73B C 0.3104(2) 0.5646(2) 0.0911(2) 0.0538(10) Uani 1 1 d . . . . .
C74B C 0.3409(4) 0.6215(2) 0.1592(3) 0.100(3) Uani 1 1 d . . . . .
H74G H 0.3185 0.6229 0.1924 0.150 Uiso 1 1 calc R U . . .
H74H H 0.3413 0.6629 0.1583 0.150 Uiso 1 1 calc R U . . .
H74I H 0.3825 0.6151 0.1705 0.150 Uiso 1 1 calc R U . . .
C75B C 0.2418(3) 0.5665(3) 0.0800(3) 0.0791(17) Uani 1 1 d . . . . .
H75G H 0.2221 0.5300 0.0364 0.119 Uiso 1 1 calc R U . . .
H75H H 0.2347 0.6083 0.0820 0.119 Uiso 1 1 calc R U . . .
H75I H 0.2251 0.5626 0.1145 0.119 Uiso 1 1 calc R U . . .
C76B C 0.3353(2) 0.5734(2) 0.0385(2) 0.0563(11) Uani 1 1 d . . . . .
H76G H 0.3791 0.5739 0.0457 0.084 Uiso 1 1 calc R U . . .
H76H H 0.3264 0.6150 0.0413 0.084 Uiso 1 1 calc R U . . .
H76I H 0.3163 0.5370 -0.0055 0.084 Uiso 1 1 calc R U . . .
C77B C 0.58589(14) 0.43805(15) 0.13183(17) 0.0305(7) Uani 1 1 d . . . . .
C78B C 0.62319(15) 0.49328(16) 0.18403(18) 0.0339(7) Uani 1 1 d . . . . .
H78B H 0.6510 0.4885 0.2154 0.041 Uiso 1 1 calc R U . . .
C79B C 0.62045(15) 0.55516(16) 0.19106(18) 0.0351(7) Uani 1 1 d . . . . .
H79B H 0.6466 0.5919 0.2271 0.042 Uiso 1 1 calc R U . . .
C80B C 0.58010(15) 0.56496(15) 0.14639(17) 0.0328(7) Uani 1 1 d . . . . .
C81B C 0.54403(15) 0.50946(16) 0.09357(18) 0.0363(7) Uani 1 1 d . . . . .
H81B H 0.5169 0.5142 0.0616 0.044 Uiso 1 1 calc R U . . .
C82B C 0.54647(15) 0.44722(16) 0.08616(18) 0.0349(7) Uani 1 1 d . . . . .
H82B H 0.5209 0.4103 0.0495 0.042 Uiso 1 1 calc R U . . .
C83B C 0.57570(17) 0.63457(17) 0.15776(19) 0.0407(8) Uani 1 1 d . . . . .
C84B C 0.5467(3) 0.6703(2) 0.2170(3) 0.0691(14) Uani 1 1 d . . . . .
H84G H 0.5063 0.6465 0.2085 0.104 Uiso 1 1 calc R U . . .
H84H H 0.5432 0.7149 0.2247 0.104 Uiso 1 1 calc R U . . .
H84I H 0.5717 0.6728 0.2562 0.104 Uiso 1 1 calc R U . . .
C85B C 0.5385(2) 0.63372(19) 0.0977(2) 0.0520(10) Uani 1 1 d . . . . .
H85G H 0.5568 0.6099 0.0591 0.078 Uiso 1 1 calc R U . . .
H85H H 0.5374 0.6789 0.1065 0.078 Uiso 1 1 calc R U . . .
H85I H 0.4972 0.6118 0.0888 0.078 Uiso 1 1 calc R U . . .
C86B C 0.6387(2) 0.6724(2) 0.1721(3) 0.0765(17) Uani 1 1 d . . . . .
H86G H 0.6630 0.6759 0.2122 0.115 Uiso 1 1 calc R U . . .
H86H H 0.6351 0.7165 0.1787 0.115 Uiso 1 1 calc R U . . .
H86I H 0.6585 0.6489 0.1347 0.115 Uiso 1 1 calc R U . . .
C87B C 0.69667(13) 0.35772(14) 0.13409(16) 0.0274(6) Uani 1 1 d . . . . .
C88B C 0.71286(15) 0.38755(16) 0.09848(17) 0.0330(7) Uani 1 1 d . . . . .
H88B H 0.6822 0.3946 0.0712 0.040 Uiso 1 1 calc R U . . .
C89B C 0.77327(15) 0.40734(17) 0.10216(18) 0.0356(7) Uani 1 1 d . . . . .
H89B H 0.7830 0.4272 0.0769 0.043 Uiso 1 1 calc R U . . .
C90B C 0.81941(14) 0.39870(15) 0.14166(17) 0.0326(7) Uani 1 1 d . . . . .
C91B C 0.80286(14) 0.36682(17) 0.17609(17) 0.0341(7) Uani 1 1 d . . . . .
H91B H 0.8336 0.3586 0.2023 0.041 Uiso 1 1 calc R U . . .
C92B C 0.74261(14) 0.34703(15) 0.17262(17) 0.0313(7) Uani 1 1 d . . . . .
H92B H 0.7328 0.3260 0.1968 0.038 Uiso 1 1 calc R U . . .
C93B C 0.88614(16) 0.4226(2) 0.1489(2) 0.0438(8) Uani 1 1 d . . . . .
C94B C 0.89387(18) 0.4558(2) 0.1067(2) 0.0492(9) Uani 1 1 d . . . . .
H94D H 0.9370 0.4694 0.1115 0.074 Uiso 1 1 calc R U . . .
H94E H 0.8732 0.4945 0.1218 0.074 Uiso 1 1 calc R U . . .
H94F H 0.8763 0.4247 0.0601 0.074 Uiso 1 1 calc R U . . .
C95B C 0.91196(19) 0.4735(3) 0.2207(2) 0.0612(12) Uani 1 1 d . . . . .
H95D H 0.9074 0.4541 0.2490 0.092 Uiso 1 1 calc R U . . .
H95E H 0.8902 0.5113 0.2336 0.092 Uiso 1 1 calc R U . . .
H95F H 0.9549 0.4880 0.2258 0.092 Uiso 1 1 calc R U . . .
C96B C 0.9214(2) 0.3657(3) 0.1270(3) 0.0725(15) Uani 1 1 d . . . . .
H96D H 0.9208 0.3469 0.1564 0.109 Uiso 1 1 calc R U . . .
H96E H 0.9632 0.3812 0.1289 0.109 Uiso 1 1 calc R U . . .
H96F H 0.9029 0.3321 0.0815 0.109 Uiso 1 1 calc R U . . .
P2 P 0.51884(15) 0.30393(17) 0.31375(18) 0.0412(5) Uani 0.694(4) 1 d D U P G 1
O1B O 0.5076(4) 0.2745(4) 0.2401(2) 0.0521(16) Uani 0.694(4) 1 d D U P G 1
C1D C 0.5238(3) 0.2412(3) 0.3378(3) 0.0464(14) Uani 0.694(4) 1 d D U P G 1
C2D C 0.5686(4) 0.2003(4) 0.3212(3) 0.0514(16) Uani 0.694(4) 1 d D U P G 1
C3D C 0.5675(4) 0.1495(4) 0.3358(4) 0.0615(19) Uani 0.694(4) 1 d D U P G 1
H3D H 0.5976 0.1217 0.3248 0.074 Uiso 0.694(4) 1 calc R U P G 1
C4D C 0.5241(4) 0.1384(4) 0.3656(4) 0.0631(18) Uani 0.694(4) 1 d D U P G 1
H4D H 0.5243 0.1030 0.3747 0.076 Uiso 0.694(4) 1 calc R U P G 1
C5D C 0.4791(3) 0.1789(3) 0.3830(3) 0.0579(16) Uani 0.694(4) 1 d D U P G 1
H5D H 0.4492 0.1712 0.4040 0.070 Uiso 0.694(4) 1 calc R U P G 1
C6D C 0.4790(3) 0.2306(3) 0.3689(3) 0.0505(15) Uani 0.694(4) 1 d D U P G 1
H6D H 0.4489 0.2583 0.3802 0.061 Uiso 0.694(4) 1 calc R U P G 1
C7D C 0.6179(5) 0.2096(7) 0.2882(5) 0.058(3) Uani 0.694(4) 1 d D U P G 1
H7D1 H 0.6505 0.2439 0.3217 0.087 Uiso 0.694(4) 1 calc R U P G 1
H7D2 H 0.6014 0.2225 0.2557 0.087 Uiso 0.694(4) 1 calc R U P G 1
H7D3 H 0.6339 0.1682 0.2657 0.087 Uiso 0.694(4) 1 calc R U P G 1
C8D C 0.5893(3) 0.3597(3) 0.3522(4) 0.0498(14) Uani 0.694(4) 1 d D U P G 1
C9D C 0.6203(3) 0.3860(2) 0.4180(3) 0.0535(15) Uani 0.694(4) 1 d D U P G 1
C10D C 0.6734(3) 0.4300(3) 0.4385(4) 0.0616(17) Uani 0.694(4) 1 d D U P G 1
H10D H 0.6954 0.4487 0.4827 0.074 Uiso 0.694(4) 1 calc R U P G 1
C11D C 0.6947(3) 0.4469(3) 0.3946(4) 0.0671(18) Uani 0.694(4) 1 d D U P G 1
H11D H 0.7311 0.4770 0.4096 0.081 Uiso 0.694(4) 1 calc R U P G 1
C12D C 0.6652(3) 0.4219(3) 0.3323(4) 0.0650(16) Uani 0.694(4) 1 d D U P G 1
H12D H 0.6806 0.4340 0.3034 0.078 Uiso 0.694(4) 1 calc R U P G 1
C13D C 0.6125(3) 0.3784(3) 0.3100(3) 0.0529(13) Uani 0.694(4) 1 d D U P G 1
H13D H 0.5915 0.3607 0.2655 0.063 Uiso 0.694(4) 1 calc R U P G 1
C14D C 0.5976(4) 0.3675(3) 0.4665(3) 0.0687(19) Uani 0.694(4) 1 d D U P G 1
H14D H 0.6069 0.3239 0.4568 0.103 Uiso 0.694(4) 1 calc R U P G 1
H14E H 0.5537 0.3670 0.4616 0.103 Uiso 0.694(4) 1 calc R U P G 1
H14F H 0.6175 0.3999 0.5119 0.103 Uiso 0.694(4) 1 calc R U P G 1
C15D C 0.4600(3) 0.3510(4) 0.3478(4) 0.0642(16) Uani 0.694(4) 1 d D U P G 1
C16D C 0.3982(3) 0.3243(4) 0.3220(3) 0.0719(17) Uani 0.694(4) 1 d D U P G 1
C17D C 0.3563(4) 0.3662(4) 0.3497(4) 0.103(3) Uani 0.694(4) 1 d D U P G 1
H17D H 0.3143 0.3501 0.3337 0.124 Uiso 0.694(4) 1 calc R U P G 1
C18D C 0.3752(4) 0.4302(5) 0.3999(5) 0.122(3) Uani 0.694(4) 1 d D U P G 1
H18D H 0.3458 0.4573 0.4177 0.146 Uiso 0.694(4) 1 calc R U P G 1
C19D C 0.4340(4) 0.4551(5) 0.4242(5) 0.115(3) Uani 0.694(4) 1 d D U P G 1
H19D H 0.4460 0.4993 0.4587 0.138 Uiso 0.694(4) 1 calc R U P G 1
C20D C 0.4771(4) 0.4159(4) 0.3985(4) 0.092(2) Uani 0.694(4) 1 d D U P G 1
H20D H 0.5188 0.4334 0.4156 0.110 Uiso 0.694(4) 1 calc R U P G 1
C21D C 0.3784(4) 0.2588(4) 0.2707(4) 0.089(3) Uani 0.694(4) 1 d D U P G 1
H21F H 0.3785 0.2564 0.2278 0.134 Uiso 0.694(4) 1 calc R U P G 1
H21G H 0.3373 0.2445 0.2721 0.134 Uiso 0.694(4) 1 calc R U P G 1
H21H H 0.4056 0.2302 0.2765 0.134 Uiso 0.694(4) 1 calc R U P G 1
P2' P 0.5209(5) 0.3153(5) 0.3094(5) 0.066(2) Uani 0.306(4) 1 d D U P G 2
O1E O 0.5156(9) 0.2887(8) 0.2377(4) 0.055(3) Uani 0.306(4) 1 d D U P G 2
C1E C 0.5190(8) 0.2490(7) 0.3277(7) 0.055(3) Uani 0.306(4) 1 d D U P G 2
C2E C 0.5640(8) 0.2086(9) 0.3175(7) 0.054(3) Uani 0.306(4) 1 d D U P G 2
C3E C 0.5571(9) 0.1552(9) 0.3286(8) 0.061(3) Uani 0.306(4) 1 d D U P G 2
H3E H 0.5875 0.1277 0.3218 0.073 Uiso 0.306(4) 1 calc R U P G 2
C4E C 0.5072(8) 0.1424(9) 0.3492(8) 0.065(3) Uani 0.306(4) 1 d D U P G 2
H4E H 0.5032 0.1058 0.3564 0.078 Uiso 0.306(4) 1 calc R U P G 2
C5E C 0.4611(8) 0.1823(8) 0.3601(7) 0.068(3) Uani 0.306(4) 1 d D U P G 2
H5E H 0.4266 0.1728 0.3746 0.082 Uiso 0.306(4) 1 calc R U P G 2
C6E C 0.4669(8) 0.2363(8) 0.3493(7) 0.066(3) Uani 0.306(4) 1 d D U P G 2
H6E H 0.4365 0.2638 0.3563 0.079 Uiso 0.306(4) 1 calc R U P G 2
C7E C 0.6200(11) 0.2216(16) 0.2947(12) 0.055(6) Uani 0.306(4) 1 d D U P G 2
H7E1 H 0.6087 0.2342 0.2606 0.082 Uiso 0.306(4) 1 calc R U P G 2
H7E2 H 0.6388 0.1818 0.2762 0.082 Uiso 0.306(4) 1 calc R U P G 2
H7E3 H 0.6486 0.2573 0.3324 0.082 Uiso 0.306(4) 1 calc R U P G 2
C8E C 0.5897(6) 0.3717(6) 0.3547(7) 0.058(3) Uani 0.306(4) 1 d D U P G 2
C9E C 0.6080(5) 0.4203(6) 0.3393(6) 0.073(3) Uani 0.306(4) 1 d D U P G 2
C10E C 0.6628(6) 0.4623(7) 0.3750(7) 0.080(3) Uani 0.306(4) 1 d D U P G 2
H10E H 0.6766 0.4957 0.3659 0.096 Uiso 0.306(4) 1 calc R U P G 2
C11E C 0.6961(8) 0.4535(8) 0.4239(8) 0.081(4) Uani 0.306(4) 1 d D U P G 2
H11E H 0.7333 0.4819 0.4481 0.097 Uiso 0.306(4) 1 calc R U P G 2
C12E C 0.6790(8) 0.4073(8) 0.4392(9) 0.082(4) Uani 0.306(4) 1 d D U P G 2
H12E H 0.7036 0.4035 0.4733 0.099 Uiso 0.306(4) 1 calc R U P G 2
C13E C 0.6257(7) 0.3658(8) 0.4047(8) 0.073(3) Uani 0.306(4) 1 d D U P G 2
H13E H 0.6131 0.3328 0.4149 0.088 Uiso 0.306(4) 1 calc R U P G 2
C14E C 0.5703(8) 0.4283(9) 0.2854(8) 0.101(6) Uani 0.306(4) 1 d D U P G 2
H14G H 0.5923 0.4619 0.2796 0.152 Uiso 0.306(4) 1 calc R U P G 2
H14H H 0.5320 0.4417 0.2980 0.152 Uiso 0.306(4) 1 calc R U P G 2
H14I H 0.5623 0.3864 0.2439 0.152 Uiso 0.306(4) 1 calc R U P G 2
C15E C 0.4587(6) 0.3608(6) 0.3330(7) 0.076(3) Uani 0.306(4) 1 d D U P G 2
C16E C 0.4556(6) 0.4058(6) 0.3987(7) 0.098(3) Uani 0.306(4) 1 d D U P G 2
C17E C 0.4055(7) 0.4374(7) 0.4053(10) 0.110(4) Uani 0.306(4) 1 d D U P G 2
H17E H 0.4013 0.4683 0.4486 0.132 Uiso 0.306(4) 1 calc R U P G 2
C18E C 0.3617(7) 0.4267(8) 0.3530(9) 0.099(4) Uani 0.306(4) 1 d D U P G 2
H18E H 0.3283 0.4502 0.3612 0.119 Uiso 0.306(4) 1 calc R U P G 2
C19E C 0.3643(7) 0.3845(7) 0.2911(10) 0.100(4) Uani 0.306(4) 1 d D U P G 2
H19E H 0.3336 0.3776 0.2552 0.119 Uiso 0.306(4) 1 calc R U P G 2
C20E C 0.4137(6) 0.3502(7) 0.2800(8) 0.079(3) Uani 0.306(4) 1 d D U P G 2
H20E H 0.4166 0.3196 0.2361 0.095 Uiso 0.306(4) 1 calc R U P G 2
C21E C 0.5033(8) 0.4175(9) 0.4556(9) 0.105(7) Uani 0.306(4) 1 d D U P G 2
H21I H 0.5366 0.4503 0.4623 0.157 Uiso 0.306(4) 1 calc R U P G 2
H21J H 0.5185 0.3763 0.4464 0.157 Uiso 0.306(4) 1 calc R U P G 2
H21K H 0.4863 0.4335 0.4956 0.157 Uiso 0.306(4) 1 calc R U P G 2
N1B N 0.54803(12) 0.16610(13) 0.12132(16) 0.0346(6) Uani 1 1 d . . . . .
N2B N 0.43991(12) 0.14722(14) 0.11540(16) 0.0347(6) Uani 1 1 d . . . . .
N3B N 0.34218(12) 0.17913(14) 0.10733(15) 0.0340(6) Uani 1 1 d . . . . .
N4B N 0.42200(12) 0.25680(14) 0.11367(15) 0.0352(6) Uani 1 1 d . . . . .
N5B N 0.47439(12) 0.34987(13) 0.11394(16) 0.0349(6) Uani 1 1 d . . . . .
N6B N 0.54468(12) 0.27832(13) 0.12161(15) 0.0329(6) Uani 1 1 d . . . . .
N7B N 0.63685(11) 0.23202(12) 0.12770(14) 0.0282(5) Uani 1 1 d . . . . .
C1S C 0.7410(3) 0.8471(3) 0.5026(3) 0.0675(19) Uani 0.815(10) 1 d . . P . .
H1S1 H 0.7561 0.8163 0.4639 0.101 Uiso 0.815(10) 1 calc R U P . .
H1S2 H 0.7574 0.8421 0.5408 0.101 Uiso 0.815(10) 1 calc R U P . .
H1S3 H 0.7539 0.8922 0.5125 0.101 Uiso 0.815(10) 1 calc R U P . .
C2S C 0.6696(5) 0.8324(5) 0.4876(6) 0.109(3) Uani 0.815(10) 1 d . . P . .
N1S N 0.6168(4) 0.8218(6) 0.4769(7) 0.161(5) Uani 0.815(10) 1 d . . P . .
C3S C 0.7597(2) 0.1679(4) 0.0177(3) 0.091(2) Uani 0.956(9) 1 d . . P . .
H3S1 H 0.7406 0.2070 0.0401 0.137 Uiso 0.956(9) 1 calc R U P . .
H3S2 H 0.7498 0.1369 0.0331 0.137 Uiso 0.956(9) 1 calc R U P . .
H3S3 H 0.7448 0.1470 -0.0303 0.137 Uiso 0.956(9) 1 calc R U P . .
C4S C 0.8232(2) 0.1864(3) 0.0323(3) 0.0698(17) Uani 0.956(9) 1 d . . P . .
N2S N 0.8739(2) 0.2025(3) 0.0454(4) 0.109(3) Uani 0.956(9) 1 d . . P . .
C5S C 0.2174(7) 0.7776(7) 0.2688(8) 0.056(3) Uani 0.496(5) 1 d D U P H 1
H5S1 H 0.2028 0.8143 0.2638 0.067 Uiso 0.496(5) 1 calc R U P H 1
H5S2 H 0.2181 0.7876 0.3150 0.067 Uiso 0.496(5) 1 calc R U P H 1
Cl1 Cl 0.1670(4) 0.7035(4) 0.2136(6) 0.0648(19) Uani 0.496(5) 1 d D U P H 1
Cl2 Cl 0.28939(12) 0.77149(14) 0.25360(17) 0.0793(11) Uani 0.496(5) 1 d D U P H 1
C5' C 0.2171(14) 0.7633(13) 0.2673(12) 0.055(4) Uani 0.285(5) 1 d D U P I 2
H5'1 H 0.1976 0.7974 0.2999 0.066 Uiso 0.285(5) 1 calc R U P I 2
H5'2 H 0.2514 0.7545 0.2918 0.066 Uiso 0.285(5) 1 calc R U P I 2
Cl1' Cl 0.1638(6) 0.6899(7) 0.2177(8) 0.051(2) Uani 0.285(5) 1 d D U P I 2
Cl2' Cl 0.2431(4) 0.7912(3) 0.2185(3) 0.110(3) Uani 0.285(5) 1 d D U P I 2

loop_
_atom_site_aniso_label
_atom_site_aniso_U_11
_atom_site_aniso_U_22
_atom_site_aniso_U_33
_atom_site_aniso_U_23
_atom_site_aniso_U_13
_atom_site_aniso_U_12
Mn1 0.0286(3) 0.0206(2) 0.0377(3) 0.0192(2) 0.0026(2) 0.00045(19)
P1 0.0311(4) 0.0384(4) 0.0367(4) 0.0198(4) 0.0021(3) 0.0013(3)
O1A 0.0362(13) 0.0385(13) 0.0383(13) 0.0191(11) 0.0047(10) -0.0002(10)
C1C 0.0374(19) 0.046(2) 0.0432(19) 0.0233(17) 0.0060(15) 0.0005(15)
C2C 0.0396(19) 0.0424(19) 0.0437(19) 0.0212(16) 0.0082(16) 0.0060(15)
C3C 0.057(2) 0.051(2) 0.054(2) 0.029(2) 0.019(2) 0.0162(19)
C4C 0.071(3) 0.065(3) 0.057(3) 0.031(2) 0.028(2) 0.022(2)
C5C 0.070(3) 0.069(3) 0.051(2) 0.035(2) 0.027(2) 0.018(2)
C6C 0.057(2) 0.052(2) 0.049(2) 0.0300(19) 0.0137(19) 0.0107(19)
C7C 0.052(2) 0.047(2) 0.047(2) 0.0261(18) 0.0114(18) 0.0112(18)
C8C 0.046(2) 0.0399(19) 0.044(2) 0.0223(16) 0.0054(16) 0.0086(16)
C9C 0.071(3) 0.044(2) 0.045(2) 0.0255(18) 0.011(2) 0.0026(19)
C10C 0.112(5) 0.043(2) 0.050(3) 0.022(2) 0.015(3) 0.001(3)
C11C 0.147(6) 0.046(3) 0.065(3) 0.029(2) 0.016(4) 0.035(3)
C12C 0.095(4) 0.066(3) 0.078(4) 0.032(3) 0.010(3) 0.037(3)
C13C 0.064(3) 0.056(3) 0.068(3) 0.034(2) 0.011(2) 0.022(2)
C14C 0.054(3) 0.065(3) 0.067(3) 0.036(2) 0.009(2) -0.011(2)
C15C 0.0330(18) 0.0405(19) 0.0443(19) 0.0189(16) 0.0045(15) 0.0045(14)
C16C 0.046(2) 0.049(2) 0.051(2) 0.0244(19) 0.0005(18) 0.0023(18)
C17C 0.044(2) 0.050(2) 0.058(2) 0.021(2) -0.0063(19) -0.0043(18)
C18C 0.035(2) 0.051(2) 0.059(2) 0.018(2) 0.0068(18) -0.0021(17)
C19C 0.042(2) 0.051(2) 0.051(2) 0.0173(19) 0.0116(18) -0.0018(17)
C20C 0.0360(19) 0.048(2) 0.0411(19) 0.0143(17) 0.0071(15) -0.0016(16)
C21C 0.068(3) 0.070(3) 0.051(2) 0.034(2) -0.008(2) -0.010(2)
C1A 0.0245(15) 0.0305(16) 0.0335(16) 0.0139(13) 0.0038(12) 0.0082(12)
C2A 0.0298(16) 0.0304(16) 0.0328(16) 0.0155(13) 0.0034(13) -0.0009(12)
C3A 0.0344(16) 0.0210(14) 0.0354(16) 0.0140(12) 0.0083(13) 0.0020(12)
C4A 0.0292(15) 0.0228(14) 0.0432(17) 0.0210(13) 0.0100(13) 0.0084(12)
C5A 0.0351(17) 0.0221(14) 0.0383(17) 0.0180(13) 0.0008(13) 0.0016(12)
C6A 0.0352(17) 0.0218(14) 0.0355(16) 0.0139(13) 0.0020(13) 0.0039(12)
C7A 0.0368(17) 0.0223(14) 0.0329(16) 0.0142(12) -0.0014(13) 0.0069(12)
C8A 0.0375(17) 0.0202(14) 0.0337(16) 0.0154(12) 0.0014(13) 0.0059(12)
C9A 0.0300(15) 0.0197(13) 0.0309(15) 0.0153(12) 0.0017(12) 0.0055(11)
C10A 0.0273(15) 0.0188(13) 0.0310(15) 0.0144(12) 0.0027(12) 0.0054(11)
C11A 0.0272(14) 0.0170(13) 0.0311(14) 0.0148(11) 0.0043(11) 0.0052(11)
C12A 0.0272(15) 0.0199(13) 0.0349(15) 0.0176(12) 0.0052(12) 0.0058(11)
C13A 0.0338(16) 0.0226(14) 0.0326(15) 0.0169(12) 0.0058(12) 0.0050(12)
C14A 0.0316(16) 0.0298(16) 0.0338(16) 0.0166(13) 0.0073(13) 0.0053(13)
C15A 0.0336(17) 0.0324(16) 0.0365(17) 0.0185(14) 0.0073(13) 0.0054(13)
C16A 0.0280(15) 0.0325(16) 0.0318(15) 0.0169(13) 0.0039(12) -0.0008(12)
C17A 0.0312(16) 0.0270(15) 0.0394(17) 0.0146(14) 0.0069(13) 0.0006(12)
C18A 0.0341(18) 0.045(2) 0.0439(19) 0.0235(17) 0.0042(15) 0.0000(15)
C19A 0.0268(17) 0.053(2) 0.050(2) 0.0218(18) 0.0008(15) -0.0014(15)
C20A 0.0333(19) 0.053(2) 0.056(2) 0.025(2) 0.0071(17) -0.0049(16)
C21A 0.041(2) 0.059(2) 0.068(3) 0.044(2) 0.0150(19) 0.0041(18)
C22A 0.0357(19) 0.044(2) 0.056(2) 0.0320(18) 0.0076(16) 0.0043(15)
C23A 0.037(2) 0.109(4) 0.120(4) 0.072(3) 0.028(2) 0.002(2)
C24A 0.045(5) 0.128(8) 0.139(8) 0.097(6) 0.014(5) -0.002(6)
C25A 0.078(7) 0.107(8) 0.161(9) 0.039(7) 0.062(7) -0.002(7)
C26A 0.035(4) 0.125(7) 0.119(7) 0.093(6) 0.032(4) 0.003(4)
C23' 0.037(2) 0.109(4) 0.120(4) 0.072(3) 0.028(2) 0.002(2)
C24' 0.068(6) 0.186(9) 0.096(6) 0.104(6) 0.036(5) 0.025(7)
C25' 0.047(6) 0.114(8) 0.184(9) 0.064(7) 0.033(6) -0.016(6)
C26' 0.034(4) 0.106(7) 0.120(7) 0.064(6) 0.044(5) 0.008(5)
C27A 0.0344(16) 0.0229(14) 0.0352(16) 0.0157(13) 0.0069(13) 0.0039(12)
C28A 0.055(2) 0.0264(16) 0.0348(17) 0.0155(14) -0.0100(15) 0.0057(15)
C29A 0.065(3) 0.0218(16) 0.0389(19) 0.0110(14) -0.0157(17) -0.0002(16)
C30A 0.057(2) 0.0200(15) 0.0323(16) 0.0125(13) 0.0014(15) 0.0012(14)
C31A 0.0388(18) 0.0290(16) 0.0337(16) 0.0173(14) -0.0007(14) 0.0028(13)
C32A 0.0322(16) 0.0234(14) 0.0357(16) 0.0147(13) 0.0013(13) 0.0005(12)
C33A 0.074(3) 0.0217(16) 0.0408(19) 0.0166(15) -0.0058(18) -0.0045(16)
C34A 0.092(4) 0.046(2) 0.091(4) 0.049(3) 0.007(3) -0.007(2)
C35A 0.171(7) 0.040(2) 0.066(3) 0.036(2) -0.046(4) -0.022(3)
C36A 0.097(4) 0.039(2) 0.075(3) 0.032(2) 0.015(3) 0.019(2)
C37A 0.0300(16) 0.0259(15) 0.0398(17) 0.0190(14) 0.0037(13) 0.0056(12)
C38A 0.0384(17) 0.0220(14) 0.0362(16) 0.0161(13) 0.0000(13) 0.0025(12)
C39A 0.0439(18) 0.0178(14) 0.0358(16) 0.0136(13) 0.0035(14) 0.0017(12)
C40A 0.0456(19) 0.0247(15) 0.0435(18) 0.0226(14) 0.0076(15) 0.0089(14)
C41A 0.0431(19) 0.0288(16) 0.0375(17) 0.0191(14) 0.0009(14) 0.0070(14)
C42A 0.0400(18) 0.0240(15) 0.0383(17) 0.0145(13) 0.0041(14) 0.0068(13)
C43A 0.064(2) 0.0312(17) 0.0440(19) 0.0259(16) 0.0161(17) 0.0212(17)
C44A 0.072(3) 0.0266(17) 0.056(2) 0.0258(17) 0.022(2) 0.0201(17)
C45A 0.136(5) 0.041(2) 0.053(2) 0.034(2) 0.035(3) 0.042(3)
C46A 0.056(3) 0.057(3) 0.064(3) 0.028(2) 0.006(2) 0.025(2)
C47A 0.0356(17) 0.0257(15) 0.0369(17) 0.0175(13) 0.0019(13) 0.0072(13)
C48A 0.0300(16) 0.0270(16) 0.0452(19) 0.0152(14) 0.0034(14) 0.0055(13)
C49A 0.0354(18) 0.0317(17) 0.049(2) 0.0161(15) 0.0072(15) 0.0119(14)
C50A 0.0322(18) 0.0418(19) 0.0433(19) 0.0190(16) 0.0019(15) 0.0103(15)
C51A 0.0376(19) 0.0342(18) 0.0429(19) 0.0131(15) 0.0013(15) 0.0030(14)
C52A 0.0363(18) 0.0263(15) 0.0386(17) 0.0136(14) 0.0003(14) 0.0079(13)
C53A 0.0337(18) 0.057(2) 0.061(2) 0.0198(19) 0.0061(17) 0.0170(17)
C54A 0.050(3) 0.066(4) 0.101(5) 0.045(4) 0.000(3) 0.025(3)
C55A 0.043(3) 0.084(5) 0.069(4) 0.011(3) 0.011(3) 0.018(3)
C56A 0.034(3) 0.068(4) 0.077(4) 0.022(3) 0.003(3) 0.010(3)
C53' 0.0337(18) 0.057(2) 0.061(2) 0.0198(19) 0.0061(17) 0.0170(17)
C54' 0.033(7) 0.079(9) 0.074(9) 0.004(8) 0.011(7) 0.010(7)
C55' 0.046(8) 0.086(9) 0.079(9) 0.016(8) -0.006(7) 0.034(8)
C56' 0.031(7) 0.060(8) 0.068(8) 0.027(7) 0.010(6) 0.026(6)
C57A 0.0242(14) 0.0208(13) 0.0318(15) 0.0113(12) 0.0037(12) 0.0050(11)
C58A 0.0302(16) 0.0355(17) 0.0379(17) 0.0179(14) 0.0016(13) 0.0086(13)
C59A 0.0303(17) 0.050(2) 0.0431(19) 0.0172(17) 0.0018(15) 0.0135(15)
C60A 0.0311(19) 0.066(3) 0.065(3) 0.029(2) 0.0181(18) 0.0152(18)
C61A 0.043(2) 0.069(3) 0.054(2) 0.037(2) 0.0210(18) 0.0150(19)
C62A 0.0297(16) 0.0398(18) 0.0356(17) 0.0195(15) 0.0061(13) 0.0073(13)
C63A 0.045(3) 0.085(4) 0.088(5) 0.045(4) 0.027(3) 0.017(3)
C64A 0.031(3) 0.103(6) 0.085(5) 0.038(5) 0.016(3) 0.007(4)
C65A 0.060(4) 0.081(5) 0.083(5) 0.042(4) 0.045(4) 0.023(4)
C66A 0.047(4) 0.077(5) 0.114(6) 0.036(4) 0.026(4) -0.005(3)
C63' 0.045(3) 0.085(4) 0.088(5) 0.045(4) 0.027(3) 0.017(3)
C64' 0.060(7) 0.106(9) 0.105(8) 0.050(7) 0.037(7) 0.007(7)
C65' 0.033(6) 0.105(9) 0.104(8) 0.054(7) 0.004(6) -0.001(7)
C66' 0.059(8) 0.119(11) 0.113(10) 0.014(9) 0.045(8) 0.028(8)
C67A 0.0276(14) 0.0170(13) 0.0307(14) 0.0140(11) 0.0070(12) 0.0056(11)
C68A 0.0275(15) 0.0235(14) 0.0362(16) 0.0179(13) 0.0033(12) 0.0036(11)
C69A 0.0300(16) 0.0224(14) 0.0410(17) 0.0177(13) 0.0031(13) -0.0009(12)
C70A 0.0343(17) 0.0213(14) 0.0477(19) 0.0228(14) 0.0071(14) 0.0044(12)
C71A 0.0302(16) 0.0290(16) 0.054(2) 0.0287(15) 0.0024(14) 0.0057(13)
C72A 0.0280(15) 0.0231(14) 0.0428(17) 0.0218(13) 0.0001(13) 0.0008(12)
C73A 0.048(2) 0.0250(15) 0.079(2) 0.0354(17) -0.0015(18) 0.0012(14)
C74A 0.056(5) 0.028(4) 0.119(8) 0.041(5) -0.006(5) -0.007(4)
C75A 0.087(3) 0.039(2) 0.078(3) 0.046(2) 0.011(2) 0.010(2)
C76A 0.083(7) 0.013(4) 0.078(6) 0.015(3) -0.005(5) 0.005(5)
C73' 0.048(2) 0.0250(15) 0.079(2) 0.0354(17) -0.0015(18) 0.0012(14)
C74' 0.043(5) 0.028(6) 0.094(8) 0.044(6) -0.005(6) -0.003(4)
C75' 0.087(3) 0.039(2) 0.078(3) 0.046(2) 0.011(2) 0.010(2)
C76' 0.080(9) 0.014(6) 0.065(7) 0.017(4) -0.013(6) -0.006(6)
C77A 0.0308(16) 0.0306(16) 0.0372(17) 0.0180(14) 0.0098(13) 0.0104(13)
C78A 0.0333(17) 0.0304(16) 0.0432(18) 0.0153(15) 0.0042(14) 0.0080(13)
C79A 0.0377(18) 0.0284(16) 0.053(2) 0.0176(15) 0.0100(16) 0.0115(14)
C80A 0.050(2) 0.0359(18) 0.047(2) 0.0235(16) 0.0144(17) 0.0163(16)
C81A 0.046(2) 0.046(2) 0.052(2) 0.0270(18) 0.0010(17) 0.0161(17)
C82A 0.0332(18) 0.042(2) 0.047(2) 0.0220(17) -0.0017(15) 0.0050(15)
C83A 0.068(3) 0.0396(19) 0.064(2) 0.0316(18) 0.016(2) 0.0228(18)
C84A 0.120(6) 0.032(3) 0.066(4) 0.027(3) 0.000(4) 0.015(4)
C85A 0.093(5) 0.045(3) 0.063(4) 0.036(3) 0.022(3) 0.018(3)
C86A 0.075(5) 0.052(4) 0.127(7) 0.045(5) 0.013(5) 0.029(4)
C83' 0.068(3) 0.0396(19) 0.064(2) 0.0316(18) 0.016(2) 0.0228(18)
C84' 0.091(8) 0.041(6) 0.089(8) 0.032(6) 0.010(7) 0.037(6)
C85' 0.093(5) 0.045(3) 0.063(4) 0.036(3) 0.022(3) 0.018(3)
C86' 0.091(8) 0.045(7) 0.077(8) 0.040(6) 0.006(7) 0.034(6)
C87A 0.0306(17) 0.047(2) 0.056(2) 0.0346(18) 0.0091(15) 0.0094(15)
C88A 0.043(2) 0.049(2) 0.070(3) 0.031(2) 0.017(2) 0.0163(18)
C89A 0.045(2) 0.071(3) 0.097(4) 0.041(3) 0.026(3) 0.025(2)
C90A 0.040(2) 0.069(3) 0.097(4) 0.046(3) 0.013(2) 0.007(2)
C91A 0.034(2) 0.061(3) 0.084(3) 0.042(3) 0.001(2) 0.0009(19)
C92A 0.0360(19) 0.051(2) 0.055(2) 0.0308(19) 0.0058(17) 0.0024(16)
C93A 0.043(2) 0.093(4) 0.135(4) 0.048(3) 0.020(3) 0.010(2)
C94A 0.036(3) 0.086(5) 0.139(6) 0.050(5) 0.001(3) -0.007(3)
C95A 0.057(4) 0.102(5) 0.113(6) 0.044(5) 0.000(4) 0.016(4)
C96A 0.046(3) 0.100(5) 0.099(5) 0.044(4) 0.014(3) 0.001(3)
C93' 0.043(2) 0.093(4) 0.135(4) 0.048(3) 0.020(3) 0.010(2)
C94' 0.053(9) 0.108(10) 0.135(10) 0.052(9) 0.008(9) 0.008(9)
C95' 0.042(9) 0.100(11) 0.144(12) 0.039(11) 0.012(10) 0.007(10)
C96' 0.046(9) 0.102(10) 0.135(10) 0.051(9) 0.009(9) 0.005(9)
N1A 0.0262(13) 0.0196(12) 0.0456(15) 0.0212(11) 0.0044(11) 0.0050(10)
N2A 0.0304(13) 0.0212(12) 0.0444(15) 0.0221(11) 0.0031(11) 0.0041(10)
N3A 0.0293(13) 0.0192(11) 0.0340(13) 0.0150(10) 0.0004(10) 0.0045(10)
N4A 0.0278(13) 0.0211(12) 0.0397(14) 0.0188(11) 0.0062(11) 0.0067(10)
N5A 0.0300(13) 0.0197(11) 0.0362(13) 0.0168(10) 0.0078(11) 0.0070(10)
N6A 0.0333(14) 0.0213(12) 0.0363(14) 0.0175(11) 0.0055(11) 0.0002(10)
N7A 0.0333(14) 0.0243(12) 0.0388(14) 0.0184(11) 0.0073(11) 0.0078(11)
Mn2 0.0219(2) 0.0307(3) 0.0516(3) 0.0269(2) 0.0003(2) -0.0019(2)
C1B 0.0300(16) 0.0251(15) 0.0450(18) 0.0220(14) -0.0006(13) 0.0024(12)
C2B 0.0360(17) 0.0248(15) 0.0437(18) 0.0224(14) -0.0019(14) 0.0030(13)
C3B 0.0345(17) 0.0256(15) 0.0440(18) 0.0211(14) 0.0009(14) -0.0005(13)
C4B 0.0290(16) 0.0304(16) 0.053(2) 0.0294(15) -0.0015(14) -0.0007(13)
C5B 0.0272(16) 0.0364(17) 0.058(2) 0.0341(17) 0.0099(15) 0.0120(13)
C6B 0.0358(17) 0.0282(16) 0.0461(19) 0.0236(15) 0.0081(14) 0.0051(13)
C7B 0.0317(17) 0.0301(16) 0.0417(18) 0.0195(14) 0.0053(14) -0.0020(13)
C8B 0.0196(14) 0.0307(16) 0.0446(18) 0.0208(14) 0.0018(13) 0.0039(12)
C9B 0.0253(15) 0.0382(18) 0.0424(18) 0.0224(15) 0.0019(13) -0.0027(13)
C10B 0.0269(16) 0.0366(17) 0.0442(19) 0.0214(15) 0.0045(14) 0.0038(13)
C11B 0.0256(15) 0.0333(17) 0.0444(18) 0.0203(15) 0.0058(13) 0.0043(13)
C12B 0.0259(16) 0.0281(15) 0.0497(19) 0.0224(15) 0.0044(14) 0.0059(12)
C13B 0.0262(16) 0.0243(15) 0.055(2) 0.0232(15) 0.0052(14) 0.0044(12)
C14B 0.0209(14) 0.0231(14) 0.0498(19) 0.0211(14) 0.0012(13) 0.0024(11)
C15B 0.0204(14) 0.0228(14) 0.0445(17) 0.0216(13) -0.0003(12) 0.0012(11)
C16B 0.0209(14) 0.0268(15) 0.0469(18) 0.0235(14) 0.0019(13) -0.0002(11)
C17B 0.0360(17) 0.0251(15) 0.0394(17) 0.0205(14) 0.0009(14) 0.0052(13)
C18B 0.0355(17) 0.0257(15) 0.0388(17) 0.0188(13) 0.0023(13) 0.0102(13)
C19B 0.0384(18) 0.0314(16) 0.0359(17) 0.0189(14) 0.0022(14) 0.0075(14)
C20B 0.0337(17) 0.0396(18) 0.0333(16) 0.0210(14) 0.0035(13) 0.0129(14)
C21B 0.0403(19) 0.0307(17) 0.0436(19) 0.0188(15) 0.0053(15) 0.0102(14)
C22B 0.0351(17) 0.0275(16) 0.0448(19) 0.0179(14) 0.0003(14) 0.0084(13)
C23B 0.0324(18) 0.049(2) 0.0390(18) 0.0222(16) 0.0065(14) 0.0162(15)
C24B 0.0320(19) 0.064(3) 0.061(2) 0.032(2) 0.0069(17) 0.0158(18)
C25B 0.046(2) 0.062(3) 0.057(2) 0.037(2) 0.0096(18) 0.0272(19)
C26B 0.047(2) 0.071(3) 0.045(2) 0.026(2) 0.0136(18) 0.025(2)
C27B 0.0298(16) 0.0273(16) 0.0493(19) 0.0240(15) 0.0032(14) 0.0033(12)
C28B 0.045(2) 0.0267(16) 0.0443(19) 0.0189(15) 0.0007(15) 0.0043(14)
C29B 0.044(2) 0.0304(17) 0.0455(19) 0.0236(15) -0.0038(15) 0.0050(14)
C30B 0.0366(18) 0.0284(16) 0.0463(19) 0.0234(15) 0.0025(15) 0.0027(13)
C31B 0.0423(19) 0.0250(16) 0.0447(19) 0.0156(15) -0.0041(15) -0.0009(14)
C32B 0.0406(19) 0.0294(16) 0.0460(19) 0.0238(15) -0.0051(15) -0.0002(14)
C33B 0.046(2) 0.0324(18) 0.061(2) 0.0222(18) -0.0033(18) 0.0112(16)
C34B 0.080(4) 0.079(4) 0.148(6) 0.054(4) 0.047(4) 0.050(3)
C35B 0.147(6) 0.042(2) 0.068(3) 0.027(2) -0.025(3) 0.033(3)
C36B 0.088(4) 0.029(2) 0.087(4) 0.027(2) -0.018(3) 0.010(2)
C37B 0.0312(16) 0.0283(16) 0.0474(19) 0.0240(15) 0.0041(14) 0.0016(13)
C38B 0.0312(16) 0.0277(16) 0.0434(18) 0.0189(14) -0.0005(14) -0.0007(13)
C39B 0.0349(17) 0.0340(17) 0.0427(18) 0.0227(15) -0.0027(14) 0.0030(14)
C40B 0.044(2) 0.0267(16) 0.049(2) 0.0232(15) 0.0043(16) 0.0034(14)
C41B 0.0426(19) 0.0239(15) 0.0434(19) 0.0154(14) -0.0106(15) -0.0024(14)
C42B 0.0410(19) 0.0297(16) 0.0398(18) 0.0210(15) -0.0090(14) 0.0005(14)
C43B 0.064(3) 0.0261(17) 0.055(2) 0.0251(17) -0.0037(19) -0.0006(16)
C44B 0.100(4) 0.043(2) 0.070(3) 0.038(2) -0.014(3) 0.004(2)
C45B 0.091(4) 0.0294(19) 0.066(3) 0.022(2) -0.006(3) 0.016(2)
C46B 0.074(3) 0.048(2) 0.097(4) 0.050(3) 0.011(3) -0.001(2)
C47B 0.0302(16) 0.0334(17) 0.0384(17) 0.0177(14) 0.0027(13) -0.0028(13)
C48B 0.0337(18) 0.059(2) 0.060(2) 0.042(2) 0.0072(17) 0.0073(17)
C49B 0.042(2) 0.077(3) 0.072(3) 0.057(3) 0.012(2) 0.005(2)
C50B 0.0318(19) 0.073(3) 0.056(2) 0.041(2) 0.0033(17) -0.0004(18)
C51B 0.0277(17) 0.051(2) 0.0427(19) 0.0237(17) 0.0000(14) 0.0008(15)
C52B 0.0384(18) 0.0358(18) 0.0431(19) 0.0235(15) 0.0046(15) 0.0021(14)
C53B 0.037(2) 0.145(5) 0.088(4) 0.089(4) 0.018(2) 0.010(3)
C54B 0.065(4) 0.130(6) 0.122(6) 0.072(5) 0.012(4) -0.030(4)
C55B 0.035(2) 0.197(8) 0.087(4) 0.083(5) 0.015(3) 0.004(3)
C56B 0.058(3) 0.134(6) 0.067(3) 0.054(4) 0.022(3) -0.001(3)
C57B 0.0246(15) 0.0357(17) 0.0470(19) 0.0230(15) 0.0052(14) 0.0061(13)
C58B 0.0288(17) 0.052(2) 0.052(2) 0.0360(18) 0.0067(15) 0.0129(15)
C59B 0.0285(17) 0.055(2) 0.057(2) 0.0366(19) 0.0132(16) 0.0135(15)
C60B 0.0270(17) 0.045(2) 0.051(2) 0.0243(17) 0.0033(15) 0.0033(14)
C61B 0.0320(18) 0.052(2) 0.053(2) 0.0333(19) 0.0026(16) 0.0089(16)
C62B 0.0345(18) 0.049(2) 0.053(2) 0.0342(18) 0.0081(16) 0.0092(15)
C63B 0.0249(17) 0.066(3) 0.066(3) 0.039(2) 0.0028(17) 0.0003(17)
C64B 0.036(2) 0.073(3) 0.110(4) 0.054(3) -0.005(2) -0.008(2)
C65B 0.0304(19) 0.080(3) 0.068(3) 0.043(3) 0.0040(18) 0.0091(19)
C66B 0.0284(19) 0.102(4) 0.076(3) 0.058(3) 0.0134(19) 0.015(2)
C67B 0.0252(15) 0.0343(17) 0.052(2) 0.0241(16) 0.0029(14) 0.0078(13)
C68B 0.0298(17) 0.0398(19) 0.051(2) 0.0246(17) 0.0064(15) 0.0079(14)
C69B 0.0341(18) 0.0401(19) 0.052(2) 0.0278(17) 0.0047(15) 0.0062(14)
C70B 0.0410(19) 0.0326(17) 0.049(2) 0.0211(16) 0.0008(16) 0.0060(15)
C71B 0.050(2) 0.044(2) 0.065(3) 0.033(2) 0.0190(19) 0.0223(18)
C72B 0.042(2) 0.047(2) 0.062(2) 0.0343(19) 0.0191(18) 0.0165(17)
C73B 0.072(3) 0.035(2) 0.058(2) 0.0259(19) 0.009(2) 0.0156(19)
C74B 0.195(8) 0.035(2) 0.060(3) 0.020(2) 0.009(4) 0.013(3)
C75B 0.091(4) 0.080(4) 0.105(4) 0.063(3) 0.045(3) 0.058(3)
C76B 0.068(3) 0.038(2) 0.067(3) 0.033(2) 0.000(2) 0.0056(19)
C77B 0.0246(15) 0.0210(14) 0.0484(18) 0.0202(14) 0.0031(13) 0.0034(11)
C78B 0.0287(16) 0.0287(16) 0.0462(19) 0.0232(15) -0.0033(14) 0.0013(12)
C79B 0.0345(17) 0.0235(15) 0.0436(18) 0.0171(14) -0.0021(14) -0.0011(12)
C80B 0.0304(16) 0.0234(15) 0.0450(18) 0.0184(14) 0.0030(14) 0.0038(12)
C81B 0.0318(17) 0.0296(16) 0.050(2) 0.0242(15) -0.0030(14) 0.0045(13)
C82B 0.0292(16) 0.0249(15) 0.0477(19) 0.0188(14) -0.0034(14) 0.0014(12)
C83B 0.046(2) 0.0255(16) 0.051(2) 0.0211(15) 0.0006(16) 0.0058(14)
C84B 0.106(4) 0.041(2) 0.066(3) 0.027(2) 0.020(3) 0.036(3)
C85B 0.063(3) 0.0349(19) 0.062(3) 0.0298(19) 0.001(2) 0.0122(18)
C86B 0.059(3) 0.039(2) 0.131(5) 0.053(3) -0.019(3) -0.008(2)
C87B 0.0214(14) 0.0186(13) 0.0428(17) 0.0166(13) 0.0034(12) 0.0008(11)
C88B 0.0278(16) 0.0306(16) 0.0462(18) 0.0253(15) 0.0014(13) 0.0021(12)
C89B 0.0318(17) 0.0351(17) 0.0468(19) 0.0256(15) 0.0097(14) 0.0017(13)
C90B 0.0245(15) 0.0275(15) 0.0414(17) 0.0134(14) 0.0081(13) 0.0011(12)
C91B 0.0230(15) 0.0359(17) 0.0437(18) 0.0219(15) -0.0006(13) 0.0037(13)
C92B 0.0264(15) 0.0292(15) 0.0421(17) 0.0226(14) 0.0009(13) 0.0011(12)
C93B 0.0242(16) 0.052(2) 0.056(2) 0.0272(19) 0.0089(15) 0.0018(15)
C94B 0.038(2) 0.057(2) 0.049(2) 0.0233(19) 0.0139(17) -0.0016(17)
C95B 0.038(2) 0.083(3) 0.054(2) 0.034(2) -0.0014(18) -0.022(2)
C96B 0.042(2) 0.083(4) 0.108(4) 0.052(3) 0.033(3) 0.022(2)
P2 0.0284(8) 0.0477(12) 0.0508(9) 0.0264(8) 0.0084(7) 0.0077(8)
O1B 0.037(3) 0.064(3) 0.052(2) 0.031(2) -0.0002(18) -0.011(2)
C1D 0.043(3) 0.042(3) 0.049(3) 0.019(2) 0.007(2) 0.002(2)
C2D 0.056(3) 0.046(3) 0.046(3) 0.018(2) 0.011(2) 0.013(2)
C3D 0.070(4) 0.051(3) 0.060(3) 0.024(3) 0.011(3) 0.018(3)
C4D 0.069(4) 0.052(3) 0.068(4) 0.031(3) 0.006(3) 0.006(3)
C5D 0.064(4) 0.056(3) 0.056(3) 0.031(3) 0.012(3) -0.004(3)
C6D 0.048(3) 0.048(3) 0.047(3) 0.018(2) 0.010(2) 0.001(2)
C7D 0.061(5) 0.063(6) 0.056(5) 0.032(5) 0.013(4) 0.028(4)
C8D 0.046(3) 0.047(3) 0.060(3) 0.027(2) 0.015(2) 0.006(2)
C9D 0.052(3) 0.040(3) 0.061(3) 0.017(2) 0.015(2) 0.010(2)
C10D 0.050(3) 0.050(3) 0.071(3) 0.021(3) 0.008(3) 0.005(3)
C11D 0.048(3) 0.070(3) 0.069(4) 0.023(3) 0.019(3) -0.005(3)
C12D 0.050(3) 0.067(3) 0.074(3) 0.030(3) 0.022(3) -0.004(3)
C13D 0.045(3) 0.053(3) 0.066(3) 0.032(2) 0.019(2) 0.004(2)
C14D 0.098(5) 0.044(3) 0.055(4) 0.019(3) 0.013(4) 0.004(3)
C15D 0.049(3) 0.060(3) 0.099(3) 0.046(3) 0.027(3) 0.020(2)
C16D 0.048(3) 0.083(4) 0.105(4) 0.058(3) 0.026(3) 0.020(3)
C17D 0.054(3) 0.091(4) 0.152(5) 0.047(4) 0.028(4) 0.027(3)
C18D 0.066(4) 0.085(4) 0.171(5) 0.026(4) 0.030(5) 0.029(4)
C19D 0.061(4) 0.077(4) 0.170(5) 0.025(4) 0.038(4) 0.027(3)
C20D 0.055(4) 0.064(3) 0.142(5) 0.034(3) 0.036(4) 0.019(3)
C21D 0.051(4) 0.102(6) 0.079(5) 0.018(5) 0.011(4) -0.012(4)
P2' 0.058(3) 0.059(3) 0.066(3) 0.017(2) 0.016(2) 0.006(2)
O1E 0.043(5) 0.054(5) 0.059(4) 0.023(4) 0.004(4) 0.002(5)
C1E 0.042(4) 0.049(4) 0.061(4) 0.017(3) 0.009(4) 0.009(3)
C2E 0.055(4) 0.051(4) 0.050(4) 0.020(4) 0.008(4) 0.012(4)
C3E 0.068(5) 0.052(4) 0.058(4) 0.025(4) 0.007(4) 0.016(4)
C4E 0.070(5) 0.055(4) 0.065(5) 0.028(4) 0.004(4) 0.007(4)
C5E 0.069(5) 0.058(4) 0.067(5) 0.026(4) 0.009(4) -0.003(4)
C6E 0.062(5) 0.055(4) 0.062(5) 0.017(4) 0.008(4) 0.001(4)
C7E 0.055(8) 0.047(9) 0.046(8) 0.007(7) 0.019(7) 0.018(7)
C8E 0.047(4) 0.054(4) 0.065(4) 0.020(4) 0.017(4) 0.004(4)
C9E 0.062(4) 0.066(4) 0.075(4) 0.021(4) 0.021(4) -0.006(4)
C10E 0.060(4) 0.073(4) 0.081(4) 0.020(4) 0.014(4) -0.005(4)
C11E 0.060(4) 0.076(5) 0.080(5) 0.021(5) 0.010(5) -0.011(4)
C12E 0.064(4) 0.070(5) 0.079(5) 0.014(5) 0.007(4) -0.004(5)
C13E 0.060(4) 0.062(5) 0.073(4) 0.017(4) 0.010(4) 0.001(4)
C14E 0.114(11) 0.077(10) 0.087(10) 0.021(8) 0.030(9) -0.021(9)
C15E 0.053(4) 0.068(4) 0.101(4) 0.036(4) 0.023(4) 0.017(4)
C16E 0.060(5) 0.071(4) 0.140(5) 0.030(4) 0.030(4) 0.024(4)
C17E 0.055(5) 0.080(5) 0.159(5) 0.028(5) 0.024(5) 0.028(5)
C18E 0.055(5) 0.079(5) 0.148(6) 0.040(5) 0.029(5) 0.035(4)
C19E 0.063(6) 0.089(6) 0.136(7) 0.042(6) 0.029(6) 0.033(5)
C20E 0.060(5) 0.078(5) 0.106(5) 0.045(5) 0.028(5) 0.024(4)
C21E 0.087(10) 0.080(10) 0.108(11) 0.015(9) 0.025(10) 0.012(9)
N1B 0.0207(12) 0.0301(14) 0.0641(19) 0.0344(14) 0.0002(12) 0.0019(10)
N2B 0.0187(12) 0.0344(14) 0.0644(19) 0.0364(14) 0.0027(12) 0.0039(10)
N3B 0.0271(13) 0.0327(14) 0.0496(16) 0.0264(13) 0.0059(12) 0.0066(11)
N4B 0.0260(13) 0.0307(14) 0.0513(17) 0.0237(13) 0.0048(12) -0.0014(11)
N5B 0.0217(13) 0.0264(13) 0.0586(18) 0.0233(13) 0.0051(12) 0.0032(10)
N6B 0.0209(12) 0.0248(13) 0.0576(18) 0.0250(13) 0.0040(12) 0.0028(10)
N7B 0.0231(12) 0.0228(12) 0.0424(14) 0.0210(11) 0.0002(10) 0.0007(10)
C1S 0.083(5) 0.066(4) 0.043(3) 0.019(3) 0.012(3) 0.013(3)
C2S 0.115(8) 0.093(6) 0.147(9) 0.069(6) 0.053(7) 0.038(6)
N1S 0.090(6) 0.165(10) 0.273(15) 0.132(10) 0.063(8) 0.049(6)
C3S 0.046(3) 0.170(7) 0.082(4) 0.091(5) -0.010(3) -0.006(3)
C4S 0.049(3) 0.076(4) 0.103(4) 0.063(3) 0.002(3) 0.004(2)
N2S 0.049(3) 0.116(5) 0.194(7) 0.105(5) 0.010(4) 0.006(3)
C5S 0.058(4) 0.059(6) 0.062(4) 0.035(4) 0.025(4) 0.011(4)
Cl1 0.070(3) 0.061(3) 0.066(2) 0.0352(19) 0.0101(17) 0.007(2)
Cl2 0.0544(15) 0.0755(18) 0.114(2) 0.0452(16) 0.0344(15) 0.0181(12)
C5' 0.054(6) 0.068(8) 0.063(5) 0.043(5) 0.030(5) 0.010(6)
Cl1' 0.040(3) 0.060(5) 0.052(3) 0.027(3) 0.0096(19) 0.005(3)
Cl2' 0.140(6) 0.092(4) 0.113(4) 0.056(3) 0.057(4) -0.013(4)

loop_
_atom_type_symbol
_atom_type_description
_atom_type_scat_dispersion_real
_atom_type_scat_dispersion_imag
_atom_type_scat_source
C C 0.0181 0.0091 'International Tables Vol C Tables 4.2.6.8 and 6.1.1.4'
H H 0.0000 0.0000 'International Tables Vol C Tables 4.2.6.8 and 6.1.1.4'
N N 0.0311 0.0180 'International Tables Vol C Tables 4.2.6.8 and 6.1.1.4'
O O 0.0492 0.0322 'International Tables Vol C Tables 4.2.6.8 and 6.1.1.4'
P P 0.2955 0.4335 'International Tables Vol C Tables 4.2.6.8 and 6.1.1.4'
Mn Mn -0.5299 2.8052 'International Tables Vol C Tables 4.2.6.8 and 6.1.1.4'
Cl Cl 0.3639 0.7018 'International Tables Vol C Tables 4.2.6.8 and 6.1.1.4'

loop_
_geom_angle_atom_site_label_1
_geom_angle_atom_site_label_2
_geom_angle_atom_site_label_3
_geom_angle
N1A Mn1 N2A 80.56(11)
N1A Mn1 N6A 88.76(11)
N2A Mn1 N6A 157.43(12)
N1A Mn1 N4A 157.47(12)
N2A Mn1 N4A 88.82(11)
N6A Mn1 N4A 93.86(11)
N1A Mn1 O1A 102.12(11)
N2A Mn1 O1A 105.34(11)
N6A Mn1 O1A 96.29(11)
N4A Mn1 O1A 99.83(11)
O1A P1 C8C 109.90(16)
O1A P1 C1C 112.10(16)
C8C P1 C1C 108.78(18)
O1A P1 C15C 109.03(16)
C8C P1 C15C 109.92(18)
C1C P1 C15C 107.06(17)
P1 O1A Mn1 158.15(17)
C2C C1C C6C 119.9(4)
C2C C1C P1 121.9(3)
C6C C1C P1 118.2(3)
C3C C2C C1C 118.2(3)
C3C C2C C7C 118.7(3)
C1C C2C C7C 123.0(3)
C4C C3C C2C 122.0(4)
C4C C3C H3C 119.0
C2C C3C H3C 119.0
C3C C4C C5C 119.6(4)
C3C C4C H4C 120.2
C5C C4C H4C 120.2
C6C C5C C4C 119.6(4)
C6C C5C H5C 120.2
C4C C5C H5C 120.2
C5C C6C C1C 120.6(4)
C5C C6C H6C 119.7
C1C C6C H6C 119.7
C2C C7C H7C1 109.5
C2C C7C H7C2 109.5
H7C1 C7C H7C2 109.5
C2C C7C H7C3 109.5
H7C1 C7C H7C3 109.5
H7C2 C7C H7C3 109.5
C9C C8C C13C 120.0(4)
C9C C8C P1 120.3(3)
C13C C8C P1 119.5(3)
C8C C9C C10C 117.9(4)
C8C C9C C14C 124.1(4)
C10C C9C C14C 118.0(4)
C11C C10C C9C 120.4(5)
C11C C10C H10C 119.8
C9C C10C H10C 119.8
C12C C11C C10C 121.0(5)
C12C C11C H11C 119.5
C10C C11C H11C 119.5
C11C C12C C13C 120.1(5)
C11C C12C H12C 119.9
C13C C12C H12C 119.9
C12C C13C C8C 120.4(5)
C12C C13C H13C 119.8
C8C C13C H13C 119.8
C9C C14C H14A 109.5
C9C C14C H14B 109.5
H14A C14C H14B 109.5
C9C C14C H14C 109.5
H14A C14C H14C 109.5
H14B C14C H14C 109.5
C16C C15C C20C 119.2(3)
C16C C15C P1 126.5(3)
C20C C15C P1 114.2(3)
C17C C16C C15C 117.6(4)
C17C C16C C21C 118.3(4)
C15C C16C C21C 124.1(4)
C18C C17C C16C 122.8(4)
C18C C17C H17C 118.6
C16C C17C H17C 118.6
C17C C18C C19C 119.7(4)
C17C C18C H18C 120.2
C19C C18C H18C 120.2
C18C C19C C20C 119.5(4)
C18C C19C H19C 120.2
C20C C19C H19C 120.2
C19C C20C C15C 121.0(4)
C19C C20C H20C 119.5
C15C C20C H20C 119.5
C16C C21C H21A 109.5
C16C C21C H21B 109.5
H21A C21C H21B 109.5
C16C C21C H21C 109.5
H21A C21C H21C 109.5
H21B C21C H21C 109.5
N7A C1A N1A 125.0(3)
N7A C1A C2A 128.2(3)
N1A C1A C2A 106.8(3)
C3A C2A C1A 107.4(3)
C3A C2A C17A 127.8(3)
C1A C2A C17A 124.4(3)
C2A C3A C4A 107.4(3)
C2A C3A C27A 126.6(3)
C4A C3A C27A 126.0(3)
N1A C4A C3A 107.1(3)
N1A C4A C5A 109.9(3)
C3A C4A C5A 143.0(3)
N2A C5A C6A 106.2(3)
N2A C5A C4A 111.0(3)
C6A C5A C4A 142.8(3)
C7A C6A C5A 107.7(3)
C7A C6A C37A 122.1(3)
C5A C6A C37A 130.1(3)
C6A C7A C8A 107.2(3)
C6A C7A C47A 127.3(3)
C8A C7A C47A 125.4(3)
N2A C8A N3A 125.3(3)
N2A C8A C7A 106.6(3)
N3A C8A C7A 128.1(3)
N3A C9A N4A 126.9(3)
N3A C9A C10A 125.6(3)
N4A C9A C10A 107.5(2)
C11A C10A C9A 107.4(3)
C11A C10A C57A 128.9(3)
C9A C10A C57A 123.5(3)
C10A C11A C12A 106.9(2)
C10A C11A C67A 129.1(3)
C12A C11A C67A 123.9(3)
N5A C12A N4A 126.6(3)
N5A C12A C11A 125.1(2)
N4A C12A C11A 108.2(2)
N5A C13A N6A 125.6(3)
N5A C13A C14A 126.1(3)
N6A C13A C14A 108.2(3)
C15A C14A C13A 107.1(3)
C15A C14A C77A 130.8(3)
C13A C14A C77A 122.0(3)
C14A C15A C16A 107.8(3)
C14A C15A C87A 130.7(3)
C16A C15A C87A 121.6(3)
N7A C16A N6A 126.9(3)
N7A C16A C15A 125.0(3)
N6A C16A C15A 108.0(3)
C18A C17A C22A 116.8(3)
C18A C17A C2A 121.5(3)
C22A C17A C2A 121.4(3)
C17A C18A C19A 121.4(4)
C17A C18A H18A 119.3
C19A C18A H18A 119.3
C20A C19A C18A 122.6(4)
C20A C19A H19A 118.7
C18A C19A H19A 118.7
C19A C20A C21A 115.9(4)
C19A C20A C23A 123.5(4)
C21A C20A C23A 120.5(4)
C20A C21A C22A 122.7(4)
C20A C21A H21D 118.6
C22A C21A H21D 118.6
C21A C22A C17A 120.5(4)
C21A C22A H22A 119.8
C17A C22A H22A 119.8
C24A C23A C20A 117.9(6)
C24A C23A C26A 107.7(5)
C20A C23A C26A 112.0(5)
C24A C23A C25A 108.1(6)
C20A C23A C25A 106.4(7)
C26A C23A C25A 103.8(5)
C23A C24A H24A 109.5
C23A C24A H24B 109.5
H24A C24A H24B 109.5
C23A C24A H24C 109.5
H24A C24A H24C 109.5
H24B C24A H24C 109.5
C23A C25A H25A 109.5
C23A C25A H25B 109.5
H25A C25A H25B 109.5
C23A C25A H25C 109.5
H25A C25A H25C 109.5
H25B C25A H25C 109.5
C23A C26A H26A 109.5
C23A C26A H26B 109.5
H26A C26A H26B 109.5
C23A C26A H26C 109.5
H26A C26A H26C 109.5
H26B C26A H26C 109.5
H24D C24' H24E 109.5
H24D C24' H24F 109.5
H24E C24' H24F 109.5
H25D C25' H25E 109.5
H25D C25' H25F 109.5
H25E C25' H25F 109.5
H26D C26' H26E 109.5
H26D C26' H26F 109.5
H26E C26' H26F 109.5
C28A C27A C32A 117.7(3)
C28A C27A C3A 120.1(3)
C32A C27A C3A 122.2(3)
C29A C28A C27A 120.4(3)
C29A C28A H28A 119.8
C27A C28A H28A 119.8
C28A C29A C30A 122.6(3)
C28A C29A H29A 118.7
C30A C29A H29A 118.7
C29A C30A C31A 117.2(3)
C29A C30A C33A 120.4(3)
C31A C30A C33A 122.4(3)
C32A C31A C30A 120.5(3)
C32A C31A H31A 119.7
C30A C31A H31A 119.7
C31A C32A C27A 121.3(3)
C31A C32A H32A 119.3
C27A C32A H32A 119.3
C36A C33A C35A 109.6(5)
C36A C33A C30A 108.6(3)
C35A C33A C30A 112.5(3)
C36A C33A C34A 108.3(4)
C35A C33A C34A 108.7(4)
C30A C33A C34A 109.1(4)
C33A C34A H34A 109.5
C33A C34A H34B 109.5
H34A C34A H34B 109.5
C33A C34A H34C 109.5
H34A C34A H34C 109.5
H34B C34A H34C 109.5
C33A C35A H35A 109.5
C33A C35A H35B 109.5
H35A C35A H35B 109.5
C33A C35A H35C 109.5
H35A C35A H35C 109.5
H35B C35A H35C 109.5
C33A C36A H36A 109.5
C33A C36A H36B 109.5
H36A C36A H36B 109.5
C33A C36A H36C 109.5
H36A C36A H36C 109.5
H36B C36A H36C 109.5
C42A C37A C38A 118.2(3)
C42A C37A C6A 117.4(3)
C38A C37A C6A 123.6(3)
C37A C38A C39A 120.6(3)
C37A C38A H38A 119.7
C39A C38A H38A 119.7
C40A C39A C38A 121.6(3)
C40A C39A H39A 119.2
C38A C39A H39A 119.2
C39A C40A C41A 117.0(3)
C39A C40A C43A 123.8(3)
C41A C40A C43A 119.1(3)
C42A C41A C40A 121.3(3)
C42A C41A H41A 119.4
C40A C41A H41A 119.4
C41A C42A C37A 121.0(3)
C41A C42A H42A 119.5
C37A C42A H42A 119.5
C45A C43A C44A 109.5(3)
C45A C43A C40A 110.3(3)
C44A C43A C40A 112.2(3)
C45A C43A C46A 108.0(4)
C44A C43A C46A 109.3(3)
C40A C43A C46A 107.3(3)
C43A C44A H44A 109.5
C43A C44A H44B 109.5
H44A C44A H44B 109.5
C43A C44A H44C 109.5
H44A C44A H44C 109.5
H44B C44A H44C 109.5
C43A C45A H45A 109.5
C43A C45A H45B 109.5
H45A C45A H45B 109.5
C43A C45A H45C 109.5
H45A C45A H45C 109.5
H45B C45A H45C 109.5
C43A C46A H46A 109.5
C43A C46A H46B 109.5
H46A C46A H46B 109.5
C43A C46A H46C 109.5
H46A C46A H46C 109.5
H46B C46A H46C 109.5
C52A C47A C48A 117.7(3)
C52A C47A C7A 121.8(3)
C48A C47A C7A 120.4(3)
C49A C48A C47A 120.4(3)
C49A C48A H48A 119.8
C47A C48A H48A 119.8
C48A C49A C50A 122.1(3)
C48A C49A H49A 118.9
C50A C49A H49A 118.9
C49A C50A C51A 116.9(3)
C49A C50A C53A 120.6(3)
C51A C50A C53A 122.4(3)
C52A C51A C50A 121.5(3)
C52A C51A H51A 119.3
C50A C51A H51A 119.3
C51A C52A C47A 121.3(3)
C51A C52A H52A 119.3
C47A C52A H52A 119.3
C55A C53A C56A 107.5(5)
C55A C53A C54A 110.8(5)
C56A C53A C54A 107.3(5)
C55A C53A C50A 110.4(4)
C56A C53A C50A 112.0(4)
C54A C53A C50A 108.8(4)
C53A C54A H54A 109.5
C53A C54A H54B 109.5
H54A C54A H54B 109.5
C53A C54A H54C 109.5
H54A C54A H54C 109.5
H54B C54A H54C 109.5
C53A C55A H55A 109.5
C53A C55A H55B 109.5
H55A C55A H55B 109.5
C53A C55A H55C 109.5
H55A C55A H55C 109.5
H55B C55A H55C 109.5
C53A C56A H56A 109.5
C53A C56A H56B 109.5
H56A C56A H56B 109.5
C53A C56A H56C 109.5
H56A C56A H56C 109.5
H56B C56A H56C 109.5
H54D C54' H54E 109.5
H54D C54' H54F 109.5
H54E C54' H54F 109.5
H55D C55' H55E 109.5
H55D C55' H55F 109.5
H55E C55' H55F 109.5
H56D C56' H56E 109.5
H56D C56' H56F 109.5
H56E C56' H56F 109.5
C62A C57A C58A 118.0(3)
C62A C57A C10A 121.0(3)
C58A C57A C10A 121.0(3)
C59A C58A C57A 120.3(3)
C59A C58A H58A 119.8
C57A C58A H58A 119.8
C58A C59A C60A 121.9(3)
C58A C59A H59A 119.1
C60A C59A H59A 119.1
C59A C60A C61A 117.4(4)
C59A C60A C63A 119.2(6)
C61A C60A C63A 123.1(6)
C59A C60A C63' 127.6(10)
C61A C60A C63' 113.7(9)
C62A C61A C60A 121.2(4)
C62A C61A H61A 119.4
C60A C61A H61A 119.4
C61A C62A C57A 121.1(3)
C61A C62A H62A 119.5
C57A C62A H62A 119.5
C64A C63A C66A 106.5(8)
C64A C63A C65A 110.1(8)
C66A C63A C65A 112.5(9)
C64A C63A C60A 112.7(8)
C66A C63A C60A 111.0(7)
C65A C63A C60A 104.3(6)
C63A C64A H64A 109.5
C63A C64A H64B 109.5
H64A C64A H64B 109.5
C63A C64A H64C 109.5
H64A C64A H64C 109.5
H64B C64A H64C 109.5
C63A C65A H65A 109.5
C63A C65A H65B 109.5
H65A C65A H65B 109.5
C63A C65A H65C 109.5
H65A C65A H65C 109.5
H65B C65A H65C 109.5
C63A C66A H66A 109.5
C63A C66A H66B 109.5
H66A C66A H66B 109.5
C63A C66A H66C 109.5
H66A C66A H66C 109.5
H66B C66A H66C 109.5
C66' C63' C64' 111.0(15)
C66' C63' C65' 112.0(17)
C64' C63' C65' 104.7(15)
C66' C63' C60A 109.7(14)
C64' C63' C60A 116.5(15)
C65' C63' C60A 102.6(11)
C63' C64' H64D 109.5
C63' C64' H64E 109.5
H64D C64' H64E 109.5
C63' C64' H64F 109.5
H64D C64' H64F 109.5
H64E C64' H64F 109.5
C63' C65' H65D 109.5
C63' C65' H65E 109.5
H65D C65' H65E 109.5
C63' C65' H65F 109.5
H65D C65' H65F 109.5
H65E C65' H65F 109.5
C63' C66' H66D 109.5
C63' C66' H66E 109.5
H66D C66' H66E 109.5
C63' C66' H66F 109.5
H66D C66' H66F 109.5
H66E C66' H66F 109.5
C68A C67A C72A 117.6(3)
C68A C67A C11A 121.5(3)
C72A C67A C11A 120.9(3)
C69A C68A C67A 120.9(3)
C69A C68A H68A 119.5
C67A C68A H68A 119.5
C70A C69A C68A 121.5(3)
C70A C69A H69A 119.2
C68A C69A H69A 119.2
C71A C70A C69A 117.3(3)
C71A C70A C73A 120.8(3)
C69A C70A C73A 121.8(3)
C72A C71A C70A 121.9(3)
C72A C71A H71A 119.0
C70A C71A H71A 119.0
C71A C72A C67A 120.7(3)
C71A C72A H72A 119.6
C67A C72A H72A 119.6
C75A C73A C74A 117.6(7)
C75A C73A C70A 111.3(3)
C74A C73A C70A 113.5(5)
C75A C73A C76A 104.0(7)
C74A C73A C76A 104.0(7)
C70A C73A C76A 104.9(6)
C73A C74A H74A 109.5
C73A C74A H74B 109.5
H74A C74A H74B 109.5
C73A C74A H74C 109.5
H74A C74A H74C 109.5
H74B C74A H74C 109.5
C73A C75A H75A 109.5
C73A C75A H75B 109.5
H75A C75A H75B 109.5
C73A C75A H75C 109.5
H75A C75A H75C 109.5
H75B C75A H75C 109.5
C73A C76A H76A 109.5
C73A C76A H76B 109.5
H76A C76A H76B 109.5
C73A C76A H76C 109.5
H76A C76A H76C 109.5
H76B C76A H76C 109.5
H74D C74' H74E 109.5
H74D C74' H74F 109.5
H74E C74' H74F 109.5
H76D C76' H76E 109.5
H76D C76' H76F 109.5
H76E C76' H76F 109.5
C82A C77A C78A 117.5(3)
C82A C77A C14A 122.7(3)
C78A C77A C14A 119.7(3)
C79A C78A C77A 121.3(3)
C79A C78A H78A 119.4
C77A C78A H78A 119.4
C78A C79A C80A 121.7(3)
C78A C79A H79A 119.1
C80A C79A H79A 119.1
C81A C80A C79A 116.2(3)
C81A C80A C83A 123.4(4)
C79A C80A C83A 120.3(4)
C82A C81A C80A 122.9(4)
C82A C81A H81A 118.5
C80A C81A H81A 118.5
C81A C82A C77A 120.4(4)
C81A C82A H82A 119.8
C77A C82A H82A 119.8
C86A C83A C80A 112.1(5)
C86A C83A C85A 107.9(6)
C80A C83A C85A 108.7(4)
C86A C83A C84A 108.8(6)
C80A C83A C84A 112.1(4)
C85A C83A C84A 107.0(6)
C83A C84A H84A 109.5
C83A C84A H84B 109.5
H84A C84A H84B 109.5
C83A C84A H84C 109.5
H84A C84A H84C 109.5
H84B C84A H84C 109.5
C83A C85A H85A 109.5
C83A C85A H85B 109.5
H85A C85A H85B 109.5
C83A C85A H85C 109.5
H85A C85A H85C 109.5
H85B C85A H85C 109.5
C83A C86A H86A 109.5
C83A C86A H86B 109.5
H86A C86A H86B 109.5
C83A C86A H86C 109.5
H86A C86A H86C 109.5
H86B C86A H86C 109.5
H84D C84' H84E 109.5
H84D C84' H84F 109.5
H84E C84' H84F 109.5
H85D C85' H85E 109.5
H85D C85' H85F 109.5
H85E C85' H85F 109.5
H86D C86' H86E 109.5
H86D C86' H86F 109.5
H86E C86' H86F 109.5
C88A C87A C92A 117.6(4)
C88A C87A C15A 123.3(4)
C92A C87A C15A 119.1(3)
C89A C88A C87A 120.0(4)
C89A C88A H88A 120.0
C87A C88A H88A 120.0
C88A C89A C90A 121.7(5)
C88A C89A H89A 119.2
C90A C89A H89A 119.2
C91A C90A C89A 117.7(4)
C91A C90A C93A 122.2(5)
C89A C90A C93A 120.0(5)
C90A C91A C92A 121.2(5)
C90A C91A H91A 119.4
C92A C91A H91A 119.4
C91A C92A C87A 121.8(4)
C91A C92A H92A 119.1
C87A C92A H92A 119.1
C96A C93A C90A 113.7(6)
C96A C93A C94A 112.7(7)
C90A C93A C94A 111.2(5)
C96A C93A C95A 111.1(6)
C90A C93A C95A 104.5(6)
C94A C93A C95A 102.8(6)
C93A C94A H94A 109.5
C93A C94A H94B 109.5
H94A C94A H94B 109.5
C93A C94A H94C 109.5
H94A C94A H94C 109.5
H94B C94A H94C 109.5
C93A C95A H95A 109.5
C93A C95A H95B 109.5
H95A C95A H95B 109.5
C93A C95A H95C 109.5
H95A C95A H95C 109.5
H95B C95A H95C 109.5
C93A C96A H96A 109.5
C93A C96A H96B 109.5
H96A C96A H96B 109.5
C93A C96A H96C 109.5
H96A C96A H96C 109.5
H96B C96A H96C 109.5
H94G C94' H94H 109.5
H94G C94' H94I 109.5
H94H C94' H94I 109.5
H95G C95' H95H 109.5
H95G C95' H95I 109.5
H95H C95' H95I 109.5
H96G C96' H96H 109.5
H96G C96' H96I 109.5
H96H C96' H96I 109.5
C1A N1A C4A 111.3(3)
C1A N1A Mn1 128.9(2)
C4A N1A Mn1 118.8(2)
C8A N2A C5A 112.3(3)
C8A N2A Mn1 129.7(2)
C5A N2A Mn1 117.4(2)
C9A N3A C8A 120.1(3)
C12A N4A C9A 109.9(2)
C12A N4A Mn1 122.9(2)
C9A N4A Mn1 126.95(19)
C13A N5A C12A 124.1(2)
C13A N6A C16A 108.8(3)
C13A N6A Mn1 123.4(2)
C16A N6A Mn1 126.2(2)
C16A N7A C1A 120.7(3)
N1B Mn2 N6B 88.85(11)
N1B Mn2 N2B 80.45(11)
N6B Mn2 N2B 157.28(14)
N1B Mn2 N4B 156.57(14)
N6B Mn2 N4B 93.67(11)
N2B Mn2 N4B 88.61(11)
N1B Mn2 O1E 102.8(6)
N6B Mn2 O1E 89.4(5)
N2B Mn2 O1E 112.4(5)
N4B Mn2 O1E 100.6(6)
N1B Mn2 O1B 100.1(3)
N6B Mn2 O1B 100.0(2)
N2B Mn2 O1B 101.6(2)
N4B Mn2 O1B 102.4(3)
N7B C1B N1B 124.5(3)
N7B C1B C2B 128.5(3)
N1B C1B C2B 106.9(3)
C3B C2B C1B 106.4(3)
C3B C2B C17B 128.4(3)
C1B C2B C17B 125.1(3)
C2B C3B C4B 107.9(3)
C2B C3B C27B 122.3(3)
C4B C3B C27B 129.6(3)
N1B C4B C3B 106.5(3)
N1B C4B C5B 110.9(3)
C3B C4B C5B 142.7(3)
N2B C5B C6B 106.6(3)
N2B C5B C4B 110.6(3)
C6B C5B C4B 142.8(3)
C7B C6B C5B 107.7(3)
C7B C6B C37B 126.7(3)
C5B C6B C37B 125.6(3)
C6B C7B C8B 106.7(3)
C6B C7B C47B 129.6(3)
C8B C7B C47B 123.3(3)
N3B C8B N2B 125.7(3)
N3B C8B C7B 128.1(3)
N2B C8B C7B 106.2(3)
N3B C9B N4B 126.6(3)
N3B C9B C10B 125.4(3)
N4B C9B C10B 108.0(3)
C11B C10B C9B 107.5(3)
C11B C10B C57B 129.6(3)
C9B C10B C57B 122.8(3)
C10B C11B C12B 107.2(3)
C10B C11B C67B 129.0(3)
C12B C11B C67B 123.7(3)
N5B C12B N4B 125.9(3)
N5B C12B C11B 125.8(3)
N4B C12B C11B 108.2(3)
N5B C13B N6B 127.2(3)
N5B C13B C14B 125.1(3)
N6B C13B C14B 107.8(3)
C15B C14B C13B 107.6(3)
C15B C14B C77B 130.1(3)
C13B C14B C77B 122.1(3)
C14B C15B C16B 107.4(3)
C14B C15B C87B 127.3(3)
C16B C15B C87B 125.2(3)
N7B C16B N6B 126.5(3)
N7B C16B C15B 126.1(3)
N6B C16B C15B 107.4(3)
C18B C17B C22B 117.5(3)
C18B C17B C2B 121.6(3)
C22B C17B C2B 120.9(3)
C19B C18B C17B 122.0(3)
C19B C18B H18B 119.0
C17B C18B H18B 119.0
C18B C19B C20B 120.7(3)
C18B C19B H19B 119.6
C20B C19B H19B 119.6
C19B C20B C21B 117.1(3)
C19B C20B C23B 122.1(3)
C21B C20B C23B 120.8(3)
C22B C21B C20B 122.2(3)
C22B C21B H21E 118.9
C20B C21B H21E 118.9
C21B C22B C17B 120.4(3)
C21B C22B H22B 119.8
C17B C22B H22B 119.8
C24B C23B C25B 109.1(3)
C24B C23B C26B 108.4(3)
C25B C23B C26B 108.9(3)
C24B C23B C20B 111.9(3)
C25B C23B C20B 108.8(3)
C26B C23B C20B 109.7(3)
C23B C24B H24G 109.5
C23B C24B H24H 109.5
H24G C24B H24H 109.5
C23B C24B H24I 109.5
H24G C24B H24I 109.5
H24H C24B H24I 109.5
C23B C25B H25G 109.5
C23B C25B H25H 109.5
H25G C25B H25H 109.5
C23B C25B H25I 109.5
H25G C25B H25I 109.5
H25H C25B H25I 109.5
C23B C26B H26G 109.5
C23B C26B H26H 109.5
H26G C26B H26H 109.5
C23B C26B H26I 109.5
H26G C26B H26I 109.5
H26H C26B H26I 109.5
C28B C27B C32B 117.5(3)
C28B C27B C3B 118.6(3)
C32B C27B C3B 123.2(3)
C29B C28B C27B 121.3(3)
C29B C28B H28B 119.3
C27B C28B H28B 119.3
C28B C29B C30B 122.1(3)
C28B C29B H29B 119.0
C30B C29B H29B 119.0
C31B C30B C29B 116.2(3)
C31B C30B C33B 122.5(3)
C29B C30B C33B 121.0(3)
C30B C31B C32B 122.1(3)
C30B C31B H31B 119.0
C32B C31B H31B 119.0
C31B C32B C27B 120.6(3)
C31B C32B H32B 119.7
C27B C32B H32B 119.7
C35B C33B C36B 109.7(4)
C35B C33B C30B 113.1(4)
C36B C33B C30B 112.9(3)
C35B C33B C34B 110.7(5)
C36B C33B C34B 106.2(5)
C30B C33B C34B 103.7(4)
C33B C34B H34D 109.5
C33B C34B H34E 109.5
H34D C34B H34E 109.5
C33B C34B H34F 109.5
H34D C34B H34F 109.5
H34E C34B H34F 109.5
C33B C35B H35D 109.5
C33B C35B H35E 109.5
H35D C35B H35E 109.5
C33B C35B H35F 109.5
H35D C35B H35F 109.5
H35E C35B H35F 109.5
C33B C36B H36D 109.5
C33B C36B H36E 109.5
H36D C36B H36E 109.5
C33B C36B H36F 109.5
H36D C36B H36F 109.5
H36E C36B H36F 109.5
C42B C37B C38B 118.3(3)
C42B C37B C6B 119.7(3)
C38B C37B C6B 122.0(3)
C37B C38B C39B 120.7(3)
C37B C38B H38B 119.7
C39B C38B H38B 119.7
C38B C39B C40B 120.9(3)
C38B C39B H39B 119.5
C40B C39B H39B 119.5
C41B C40B C39B 116.9(3)
C41B C40B C43B 119.9(3)
C39B C40B C43B 123.2(3)
C42B C41B C40B 122.3(3)
C42B C41B H41B 118.8
C40B C41B H41B 118.8
C41B C42B C37B 120.4(3)
C41B C42B H42B 119.8
C37B C42B H42B 119.8
C45B C43B C40B 109.9(4)
C45B C43B C46B 108.2(4)
C40B C43B C46B 109.4(3)
C45B C43B C44B 108.7(4)
C40B C43B C44B 111.7(3)
C46B C43B C44B 108.9(4)
C43B C44B H44D 109.5
C43B C44B H44E 109.5
H44D C44B H44E 109.5
C43B C44B H44F 109.5
H44D C44B H44F 109.5
H44E C44B H44F 109.5
C43B C45B H45D 109.5
C43B C45B H45E 109.5
H45D C45B H45E 109.5
C43B C45B H45F 109.5
H45D C45B H45F 109.5
H45E C45B H45F 109.5
C43B C46B H46D 109.5
C43B C46B H46E 109.5
H46D C46B H46E 109.5
C43B C46B H46F 109.5
H46D C46B H46F 109.5
H46E C46B H46F 109.5
C52B C47B C48B 117.2(3)
C52B C47B C7B 120.4(3)
C48B C47B C7B 122.3(3)
C49B C48B C47B 120.6(4)
C49B C48B H48B 119.7
C47B C48B H48B 119.7
C48B C49B C50B 122.3(4)
C48B C49B H49B 118.9
C50B C49B H49B 118.9
C51B C50B C49B 116.0(4)
C51B C50B C53B 123.1(4)
C49B C50B C53B 120.9(4)
C50B C51B C52B 122.5(3)
C50B C51B H51B 118.7
C52B C51B H51B 118.7
C47B C52B C51B 121.3(3)
C47B C52B H52B 119.3
C51B C52B H52B 119.3
C55B C53B C56B 114.3(5)
C55B C53B C50B 115.6(4)
C56B C53B C50B 110.3(4)
C55B C53B C54B 100.9(6)
C56B C53B C54B 107.7(5)
C50B C53B C54B 107.3(5)
C53B C54B H54G 109.5
C53B C54B H54H 109.5
H54G C54B H54H 109.5
C53B C54B H54I 109.5
H54G C54B H54I 109.5
H54H C54B H54I 109.5
C53B C55B H55G 109.5
C53B C55B H55H 109.5
H55G C55B H55H 109.5
C53B C55B H55I 109.5
H55G C55B H55I 109.5
H55H C55B H55I 109.5
C53B C56B H56G 109.5
C53B C56B H56H 109.5
H56G C56B H56H 109.5
C53B C56B H56I 109.5
H56G C56B H56I 109.5
H56H C56B H56I 109.5
C58B C57B C62B 117.5(3)
C58B C57B C10B 120.8(3)
C62B C57B C10B 121.6(3)
C57B C58B C59B 121.0(3)
C57B C58B H58B 119.5
C59B C58B H58B 119.5
C60B C59B C58B 122.3(3)
C60B C59B H59B 118.8
C58B C59B H59B 118.8
C59B C60B C61B 116.7(3)
C59B C60B C63B 120.4(3)
C61B C60B C63B 122.9(3)
C62B C61B C60B 121.6(3)
C62B C61B H61B 119.2
C60B C61B H61B 119.2
C61B C62B C57B 120.8(3)
C61B C62B H62B 119.6
C57B C62B H62B 119.6
C65B C63B C66B 108.0(4)
C65B C63B C60B 112.1(3)
C66B C63B C60B 109.7(3)
C65B C63B C64B 108.4(4)
C66B C63B C64B 110.1(4)
C60B C63B C64B 108.5(4)
C63B C64B H64G 109.5
C63B C64B H64H 109.5
H64G C64B H64H 109.5
C63B C64B H64I 109.5
H64G C64B H64I 109.5
H64H C64B H64I 109.5
C63B C65B H65G 109.5
C63B C65B H65H 109.5
H65G C65B H65H 109.5
C63B C65B H65I 109.5
H65G C65B H65I 109.5
H65H C65B H65I 109.5
C63B C66B H66G 109.5
C63B C66B H66H 109.5
H66G C66B H66H 109.5
C63B C66B H66I 109.5
H66G C66B H66I 109.5
H66H C66B H66I 109.5
C68B C67B C72B 117.4(3)
C68B C67B C11B 121.5(3)
C72B C67B C11B 121.0(3)
C69B C68B C67B 121.0(3)
C69B C68B H68B 119.5
C67B C68B H68B 119.5
C68B C69B C70B 121.9(4)
C68B C69B H69B 119.1
C70B C69B H69B 119.1
C71B C70B C69B 116.6(3)
C71B C70B C73B 120.3(4)
C69B C70B C73B 123.0(4)
C70B C71B C72B 122.5(4)
C70B C71B H71B 118.7
C72B C71B H71B 118.7
C71B C72B C67B 120.7(4)
C71B C72B H72B 119.7
C67B C72B H72B 119.7
C76B C73B C74B 108.6(4)
C76B C73B C70B 112.7(4)
C74B C73B C70B 108.3(4)
C76B C73B C75B 108.2(4)
C74B C73B C75B 109.3(5)
C70B C73B C75B 109.8(4)
C73B C74B H74G 109.5
C73B C74B H74H 109.5
H74G C74B H74H 109.5
C73B C74B H74I 109.5
H74G C74B H74I 109.5
H74H C74B H74I 109.5
C73B C75B H75G 109.5
C73B C75B H75H 109.5
H75G C75B H75H 109.5
C73B C75B H75I 109.5
H75G C75B H75I 109.5
H75H C75B H75I 109.5
C73B C76B H76G 109.5
C73B C76B H76H 109.5
H76G C76B H76H 109.5
C73B C76B H76I 109.5
H76G C76B H76I 109.5
H76H C76B H76I 109.5
C78B C77B C82B 117.5(3)
C78B C77B C14B 121.7(3)
C82B C77B C14B 120.7(3)
C79B C78B C77B 121.2(3)
C79B C78B H78B 119.4
C77B C78B H78B 119.4
C78B C79B C80B 121.7(3)
C78B C79B H79B 119.2
C80B C79B H79B 119.2
C81B C80B C79B 116.8(3)
C81B C80B C83B 122.8(3)
C79B C80B C83B 120.4(3)
C80B C81B C82B 121.8(3)
C80B C81B H81B 119.1
C82B C81B H81B 119.1
C81B C82B C77B 121.0(3)
C81B C82B H82B 119.5
C77B C82B H82B 119.5
C84B C83B C85B 109.4(4)
C84B C83B C86B 108.8(4)
C85B C83B C86B 107.7(4)
C84B C83B C80B 108.5(3)
C85B C83B C80B 111.9(3)
C86B C83B C80B 110.5(3)
C83B C84B H84G 109.5
C83B C84B H84H 109.5
H84G C84B H84H 109.5
C83B C84B H84I 109.5
H84G C84B H84I 109.5
H84H C84B H84I 109.5
C83B C85B H85G 109.5
C83B C85B H85H 109.5
H85G C85B H85H 109.5
C83B C85B H85I 109.5
H85G C85B H85I 109.5
H85H C85B H85I 109.5
C83B C86B H86G 109.5
C83B C86B H86H 109.5
H86G C86B H86H 109.5
C83B C86B H86I 109.5
H86G C86B H86I 109.5
H86H C86B H86I 109.5
C92B C87B C88B 118.1(3)
C92B C87B C15B 121.9(3)
C88B C87B C15B 120.1(3)
C87B C88B C89B 121.1(3)
C87B C88B H88B 119.4
C89B C88B H88B 119.4
C90B C89B C88B 121.5(3)
C90B C89B H89B 119.3
C88B C89B H89B 119.3
C89B C90B C91B 117.1(3)
C89B C90B C93B 122.6(3)
C91B C90B C93B 120.3(3)
C92B C91B C90B 121.6(3)
C92B C91B H91B 119.2
C90B C91B H91B 119.2
C87B C92B C91B 120.6(3)
C87B C92B H92B 119.7
C91B C92B H92B 119.7
C96B C93B C95B 110.2(4)
C96B C93B C90B 110.5(3)
C95B C93B C90B 109.2(3)
C96B C93B C94B 108.1(4)
C95B C93B C94B 107.3(3)
C90B C93B C94B 111.6(3)
C93B C94B H94D 109.5
C93B C94B H94E 109.5
H94D C94B H94E 109.5
C93B C94B H94F 109.5
H94D C94B H94F 109.5
H94E C94B H94F 109.5
C93B C95B H95D 109.5
C93B C95B H95E 109.5
H95D C95B H95E 109.5
C93B C95B H95F 109.5
H95D C95B H95F 109.5
H95E C95B H95F 109.5
C93B C96B H96D 109.5
C93B C96B H96E 109.5
H96D C96B H96E 109.5
C93B C96B H96F 109.5
H96D C96B H96F 109.5
H96E C96B H96F 109.5
O1B P2 C8D 111.0(4)
O1B P2 C1D 111.2(4)
C8D P2 C1D 107.1(3)
O1B P2 C15D 111.2(5)
C8D P2 C15D 106.8(3)
C1D P2 C15D 109.4(4)
P2 O1B Mn2 174.5(5)
C2D C1D C6D 120.4(6)
C2D C1D P2 120.8(6)
C6D C1D P2 118.6(5)
C3D C2D C1D 118.7(7)
C3D C2D C7D 118.5(8)
C1D C2D C7D 122.8(8)
C4D C3D C2D 121.5(7)
C4D C3D H3D 119.2
C2D C3D H3D 119.2
C3D C4D C5D 120.7(7)
C3D C4D H4D 119.6
C5D C4D H4D 119.6
C6D C5D C4D 119.1(6)
C6D C5D H5D 120.4
C4D C5D H5D 120.4
C5D C6D C1D 119.6(6)
C5D C6D H6D 120.2
C1D C6D H6D 120.2
C2D C7D H7D1 109.5
C2D C7D H7D2 109.5
H7D1 C7D H7D2 109.5
C2D C7D H7D3 109.5
H7D1 C7D H7D3 109.5
H7D2 C7D H7D3 109.5
C9D C8D C13D 119.6(6)
C9D C8D P2 126.7(6)
C13D C8D P2 113.7(5)
C10D C9D C8D 117.5(7)
C10D C9D C14D 120.2(6)
C8D C9D C14D 122.2(6)
C9D C10D C11D 120.7(7)
C9D C10D H10D 119.6
C11D C10D H10D 119.6
C12D C11D C10D 121.5(7)
C12D C11D H11D 119.3
C10D C11D H11D 119.3
C11D C12D C13D 119.8(7)
C11D C12D H12D 120.1
C13D C12D H12D 120.1
C12D C13D C8D 120.8(6)
C12D C13D H13D 119.6
C8D C13D H13D 119.6
C9D C14D H14D 109.5
C9D C14D H14E 109.5
H14D C14D H14E 109.5
C9D C14D H14F 109.5
H14D C14D H14F 109.5
H14E C14D H14F 109.5
C20D C15D C16D 120.2(6)
C20D C15D P2 118.3(6)
C16D C15D P2 121.4(6)
C17D C16D C15D 116.8(7)
C17D C16D C21D 120.6(7)
C15D C16D C21D 122.6(6)
C18D C17D C16D 121.1(8)
C18D C17D H17D 119.5
C16D C17D H17D 119.5
C19D C18D C17D 121.6(9)
C19D C18D H18D 119.2
C17D C18D H18D 119.2
C18D C19D C20D 119.5(9)
C18D C19D H19D 120.3
C20D C19D H19D 120.3
C19D C20D C15D 120.8(8)
C19D C20D H20D 119.6
C15D C20D H20D 119.6
C16D C21D H21F 109.5
C16D C21D H21G 109.5
H21F C21D H21G 109.5
C16D C21D H21H 109.5
H21F C21D H21H 109.5
H21G C21D H21H 109.5
O1E P2' C8E 111.0(10)
O1E P2' C1E 109.5(9)
C8E P2' C1E 109.7(8)
O1E P2' C15E 107.3(10)
C8E P2' C15E 107.5(7)
C1E P2' C15E 111.8(8)
P2' O1E Mn2 160.2(11)
C2E C1E C6E 120.8(12)
C2E C1E P2' 122.9(12)
C6E C1E P2' 116.2(11)
C3E C2E C1E 119.4(14)
C3E C2E C7E 119.2(16)
C1E C2E C7E 121.4(17)
C4E C3E C2E 120.4(15)
C4E C3E H3E 119.8
C2E C3E H3E 119.8
C3E C4E C5E 121.5(15)
C3E C4E H4E 119.2
C5E C4E H4E 119.2
C6E C5E C4E 119.2(14)
C6E C5E H5E 120.4
C4E C5E H5E 120.4
C5E C6E C1E 118.7(14)
C5E C6E H6E 120.6
C1E C6E H6E 120.6
C2E C7E H7E1 109.5
C2E C7E H7E2 109.5
H7E1 C7E H7E2 109.5
C2E C7E H7E3 109.5
H7E1 C7E H7E3 109.5
H7E2 C7E H7E3 109.5
C13E C8E C9E 120.2(12)
C13E C8E P2' 118.9(12)
C9E C8E P2' 120.8(11)
C10E C9E C8E 118.8(12)
C10E C9E C14E 119.4(13)
C8E C9E C14E 121.8(12)
C11E C10E C9E 117.9(14)
C11E C10E H10E 121.1
C9E C10E H10E 121.1
C12E C11E C10E 124.0(16)
C12E C11E H11E 118.0
C10E C11E H11E 118.0
C11E C12E C13E 119.0(17)
C11E C12E H12E 120.5
C13E C12E H12E 120.5
C12E C13E C8E 120.2(16)
C12E C13E H13E 119.9
C8E C13E H13E 119.9
C9E C14E H14G 109.5
C9E C14E H14H 109.5
H14G C14E H14H 109.5
C9E C14E H14I 109.5
H14G C14E H14I 109.5
H14H C14E H14I 109.5
C20E C15E C16E 121.1(12)
C20E C15E P2' 114.6(10)
C16E C15E P2' 124.3(11)
C17E C16E C15E 114.8(13)
C17E C16E C21E 123.6(14)
C15E C16E C21E 121.6(13)
C18E C17E C16E 123.7(15)
C18E C17E H17E 118.2
C16E C17E H17E 118.2
C19E C18E C17E 121.8(14)
C19E C18E H18E 119.1
C17E C18E H18E 119.1
C18E C19E C20E 118.2(15)
C18E C19E H19E 120.9
C20E C19E H19E 120.9
C15E C20E C19E 120.5(14)
C15E C20E H20E 119.8
C19E C20E H20E 119.8
C16E C21E H21I 109.5
C16E C21E H21J 109.5
H21I C21E H21J 109.5
C16E C21E H21K 109.5
H21I C21E H21K 109.5
H21J C21E H21K 109.5
C1B N1B C4B 112.2(3)
C1B N1B Mn2 129.0(2)
C4B N1B Mn2 117.8(2)
C8B N2B C5B 112.7(3)
C8B N2B Mn2 128.6(2)
C5B N2B Mn2 118.0(2)
C9B N3B C8B 121.2(3)
C12B N4B C9B 109.0(3)
C12B N4B Mn2 124.2(2)
C9B N4B Mn2 126.3(2)
C12B N5B C13B 123.4(3)
C13B N6B C16B 109.9(3)
C13B N6B Mn2 122.6(2)
C16B N6B Mn2 125.8(2)
C16B N7B C1B 121.1(3)
C2S C1S H1S1 109.5
C2S C1S H1S2 109.5
H1S1 C1S H1S2 109.5
C2S C1S H1S3 109.5
H1S1 C1S H1S3 109.5
H1S2 C1S H1S3 109.5
N1S C2S C1S 179.6(17)
C4S C3S H3S1 109.5
C4S C3S H3S2 109.5
H3S1 C3S H3S2 109.5
C4S C3S H3S3 109.5
H3S1 C3S H3S3 109.5
H3S2 C3S H3S3 109.5
N2S C4S C3S 178.3(10)
Cl2 C5S Cl1 111.3(8)
Cl2 C5S H5S1 109.4
Cl1 C5S H5S1 109.4
Cl2 C5S H5S2 109.4
Cl1 C5S H5S2 109.4
H5S1 C5S H5S2 108.0
Cl2' C5' Cl1' 110.5(14)
Cl2' C5' H5'1 109.6
Cl1' C5' H5'1 109.6
Cl2' C5' H5'2 109.6
Cl1' C5' H5'2 109.6
H5'1 C5' H5'2 108.1

loop_
_geom_bond_atom_site_label_1
_geom_bond_atom_site_label_2
_geom_bond_distance
Mn1 N1A 1.871(2)
Mn1 N2A 1.873(3)
Mn1 N6A 1.884(3)
Mn1 N4A 1.897(3)
Mn1 O1A 2.084(2)
P1 O1A 1.498(3)
P1 C8C 1.801(4)
P1 C1C 1.808(4)
P1 C15C 1.825(4)
C1C C2C 1.396(5)
C1C C6C 1.403(5)
C2C C3C 1.393(5)
C2C C7C 1.499(5)
C3C C4C 1.373(6)
C3C H3C 0.9500
C4C C5C 1.393(6)
C4C H4C 0.9500
C5C C6C 1.379(6)
C5C H5C 0.9500
C6C H6C 0.9500
C7C H7C1 0.9800
C7C H7C2 0.9800
C7C H7C3 0.9800
C8C C9C 1.395(6)
C8C C13C 1.398(6)
C9C C10C 1.399(6)
C9C C14C 1.509(6)
C10C C11C 1.377(8)
C10C H10C 0.9500
C11C C12C 1.357(8)
C11C H11C 0.9500
C12C C13C 1.362(7)
C12C H12C 0.9500
C13C H13C 0.9500
C14C H14A 0.9800
C14C H14B 0.9800
C14C H14C 0.9800
C15C C16C 1.399(5)
C15C C20C 1.406(5)
C16C C17C 1.393(6)
C16C C21C 1.502(6)
C17C C18C 1.369(6)
C17C H17C 0.9500
C18C C19C 1.372(6)
C18C H18C 0.9500
C19C C20C 1.385(5)
C19C H19C 0.9500
C20C H20C 0.9500
C21C H21A 0.9800
C21C H21B 0.9800
C21C H21C 0.9800
C1A N7A 1.343(4)
C1A N1A 1.363(4)
C1A C2A 1.445(5)
C2A C3A 1.396(5)
C2A C17A 1.482(5)
C3A C4A 1.435(4)
C3A C27A 1.477(4)
C4A N1A 1.372(4)
C4A C5A 1.455(5)
C5A N2A 1.388(4)
C5A C6A 1.424(5)
C6A C7A 1.400(5)
C6A C37A 1.484(4)
C7A C8A 1.451(4)
C7A C47A 1.471(5)
C8A N2A 1.337(4)
C8A N3A 1.364(4)
C9A N3A 1.343(4)
C9A N4A 1.375(4)
C9A C10A 1.458(4)
C10A C11A 1.389(4)
C10A C57A 1.474(4)
C11A C12A 1.450(4)
C11A C67A 1.472(4)
C12A N5A 1.341(4)
C12A N4A 1.370(4)
C13A N5A 1.339(4)
C13A N6A 1.375(4)
C13A C14A 1.453(4)
C14A C15A 1.376(5)
C14A C77A 1.477(4)
C15A C16A 1.443(5)
C15A C87A 1.491(5)
C16A N7A 1.331(4)
C16A N6A 1.384(4)
C17A C18A 1.380(5)
C17A C22A 1.398(5)
C18A C19A 1.387(5)
C18A H18A 0.9500
C19A C20A 1.373(6)
C19A H19A 0.9500
C20A C21A 1.384(6)
C20A C23A 1.537(6)
C21A C22A 1.388(5)
C21A H21D 0.9500
C22A H22A 0.9500
C23A C24A 1.485(8)
C23A C26A 1.541(7)
C23A C25A 1.545(8)
C24A H24A 0.9800
C24A H24B 0.9800
C24A H24C 0.9800
C25A H25A 0.9800
C25A H25B 0.9800
C25A H25C 0.9800
C26A H26A 0.9800
C26A H26B 0.9800
C26A H26C 0.9800
C24' H24D 0.9800
C24' H24E 0.9800
C24' H24F 0.9800
C25' H25D 0.9800
C25' H25E 0.9800
C25' H25F 0.9800
C26' H26D 0.9800
C26' H26E 0.9800
C26' H26F 0.9800
C27A C28A 1.389(5)
C27A C32A 1.393(5)
C28A C29A 1.377(5)
C28A H28A 0.9500
C29A C30A 1.383(5)
C29A H29A 0.9500
C30A C31A 1.394(5)
C30A C33A 1.527(4)
C31A C32A 1.390(4)
C31A H31A 0.9500
C32A H32A 0.9500
C33A C36A 1.503(7)
C33A C35A 1.515(6)
C33A C34A 1.542(7)
C34A H34A 0.9800
C34A H34B 0.9800
C34A H34C 0.9800
C35A H35A 0.9800
C35A H35B 0.9800
C35A H35C 0.9800
C36A H36A 0.9800
C36A H36B 0.9800
C36A H36C 0.9800
C37A C42A 1.396(5)
C37A C38A 1.396(4)
C38A C39A 1.398(4)
C38A H38A 0.9500
C39A C40A 1.396(5)
C39A H39A 0.9500
C40A C41A 1.412(5)
C40A C43A 1.535(4)
C41A C42A 1.388(4)
C41A H41A 0.9500
C42A H42A 0.9500
C43A C45A 1.523(5)
C43A C44A 1.532(5)
C43A C46A 1.545(6)
C44A H44A 0.9800
C44A H44B 0.9800
C44A H44C 0.9800
C45A H45A 0.9800
C45A H45B 0.9800
C45A H45C 0.9800
C46A H46A 0.9800
C46A H46B 0.9800
C46A H46C 0.9800
C47A C52A 1.392(5)
C47A C48A 1.407(5)
C48A C49A 1.385(5)
C48A H48A 0.9500
C49A C50A 1.395(5)
C49A H49A 0.9500
C50A C51A 1.400(5)
C50A C53A 1.542(5)
C51A C52A 1.384(5)
C51A H51A 0.9500
C52A H52A 0.9500
C53A C55A 1.515(8)
C53A C56A 1.534(7)
C53A C54A 1.538(8)
C54A H54A 0.9800
C54A H54B 0.9800
C54A H54C 0.9800
C55A H55A 0.9800
C55A H55B 0.9800
C55A H55C 0.9800
C56A H56A 0.9800
C56A H56B 0.9800
C56A H56C 0.9800
C54' H54D 0.9800
C54' H54E 0.9800
C54' H54F 0.9800
C55' H55D 0.9800
C55' H55E 0.9800
C55' H55F 0.9800
C56' H56D 0.9800
C56' H56E 0.9800
C56' H56F 0.9800
C57A C62A 1.396(5)
C57A C58A 1.399(4)
C58A C59A 1.382(5)
C58A H58A 0.9500
C59A C60A 1.394(6)
C59A H59A 0.9500
C60A C61A 1.395(6)
C60A C63A 1.568(7)
C60A C63' 1.573(10)
C61A C62A 1.382(5)
C61A H61A 0.9500
C62A H62A 0.9500
C63A C64A 1.514(15)
C63A C66A 1.516(14)
C63A C65A 1.547(11)
C64A H64A 0.9800
C64A H64B 0.9800
C64A H64C 0.9800
C65A H65A 0.9800
C65A H65B 0.9800
C65A H65C 0.9800
C66A H66A 0.9800
C66A H66B 0.9800
C66A H66C 0.9800
C63' C66' 1.53(2)
C63' C64' 1.55(2)
C63' C65' 1.551(18)
C64' H64D 0.9800
C64' H64E 0.9800
C64' H64F 0.9800
C65' H65D 0.9800
C65' H65E 0.9800
C65' H65F 0.9800
C66' H66D 0.9800
C66' H66E 0.9800
C66' H66F 0.9800
C67A C68A 1.397(4)
C67A C72A 1.402(4)
C68A C69A 1.394(4)
C68A H68A 0.9500
C69A C70A 1.391(5)
C69A H69A 0.9500
C70A C71A 1.390(5)
C70A C73A 1.535(4)
C71A C72A 1.387(4)
C71A H71A 0.9500
C72A H72A 0.9500
C73A C75A 1.524(6)
C73A C74A 1.528(8)
C73A C76A 1.577(10)
C74A H74A 0.9800
C74A H74B 0.9800
C74A H74C 0.9800
C75A H75A 0.9800
C75A H75B 0.9800
C75A H75C 0.9800
C76A H76A 0.9800
C76A H76B 0.9800
C76A H76C 0.9800
C74' H74D 0.9800
C74' H74E 0.9800
C74' H74F 0.9800
C76' H76D 0.9800
C76' H76E 0.9800
C76' H76F 0.9800
C77A C82A 1.390(5)
C77A C78A 1.401(5)
C78A C79A 1.384(5)
C78A H78A 0.9500
C79A C80A 1.398(5)
C79A H79A 0.9500
C80A C81A 1.389(6)
C80A C83A 1.540(5)
C81A C82A 1.387(5)
C81A H81A 0.9500
C82A H82A 0.9500
C83A C86A 1.506(9)
C83A C85A 1.542(8)
C83A C84A 1.543(8)
C84A H84A 0.9800
C84A H84B 0.9800
C84A H84C 0.9800
C85A H85A 0.9800
C85A H85B 0.9800
C85A H85C 0.9800
C86A H86A 0.9800
C86A H86B 0.9800
C86A H86C 0.9800
C84' H84D 0.9800
C84' H84E 0.9800
C84' H84F 0.9800
C85' H85D 0.9800
C85' H85E 0.9800
C85' H85F 0.9800
C86' H86D 0.9800
C86' H86E 0.9800
C86' H86F 0.9800
C87A C88A 1.393(6)
C87A C92A 1.394(6)
C88A C89A 1.383(6)
C88A H88A 0.9500
C89A C90A 1.410(8)
C89A H89A 0.9500
C90A C91A 1.357(7)
C90A C93A 1.541(7)
C91A C92A 1.383(6)
C91A H91A 0.9500
C92A H92A 0.9500
C93A C96A 1.410(10)
C93A C94A 1.561(10)
C93A C95A 1.618(11)
C94A H94A 0.9800
C94A H94B 0.9800
C94A H94C 0.9800
C95A H95A 0.9800
C95A H95B 0.9800
C95A H95C 0.9800
C96A H96A 0.9800
C96A H96B 0.9800
C96A H96C 0.9800
C94' H94G 0.9800
C94' H94H 0.9800
C94' H94I 0.9800
C95' H95G 0.9800
C95' H95H 0.9800
C95' H95I 0.9800
C96' H96G 0.9800
C96' H96H 0.9800
C96' H96I 0.9800
Mn2 N1B 1.878(3)
Mn2 N6B 1.879(3)
Mn2 N2B 1.885(3)
Mn2 N4B 1.895(3)
Mn2 O1E 2.090(8)
Mn2 O1B 2.107(4)
C1B N7B 1.352(4)
C1B N1B 1.356(4)
C1B C2B 1.447(4)
C2B C3B 1.417(5)
C2B C17B 1.462(5)
C3B C4B 1.429(5)
C3B C27B 1.480(4)
C4B N1B 1.372(4)
C4B C5B 1.463(5)
C5B N2B 1.363(4)
C5B C6B 1.433(5)
C6B C7B 1.399(5)
C6B C37B 1.479(4)
C7B C8B 1.463(4)
C7B C47B 1.480(5)
C8B N3B 1.337(4)
C8B N2B 1.348(4)
C9B N3B 1.324(4)
C9B N4B 1.382(4)
C9B C10B 1.448(5)
C10B C11B 1.374(5)
C10B C57B 1.487(4)
C11B C12B 1.454(4)
C11B C67B 1.480(5)
C12B N5B 1.337(4)
C12B N4B 1.370(4)
C13B N5B 1.337(4)
C13B N6B 1.377(4)
C13B C14B 1.445(4)
C14B C15B 1.391(4)
C14B C77B 1.473(4)
C15B C16B 1.451(4)
C15B C87B 1.474(4)
C16B N7B 1.331(4)
C16B N6B 1.386(4)
C17B C18B 1.396(5)
C17B C22B 1.410(5)
C18B C19B 1.381(5)
C18B H18B 0.9500
C19B C20B 1.403(5)
C19B H19B 0.9500
C20B C21B 1.410(5)
C20B C23B 1.538(5)
C21B C22B 1.372(5)
C21B H21E 0.9500
C22B H22B 0.9500
C23B C24B 1.522(6)
C23B C25B 1.531(5)
C23B C26B 1.532(5)
C24B H24G 0.9800
C24B H24H 0.9800
C24B H24I 0.9800
C25B H25G 0.9800
C25B H25H 0.9800
C25B H25I 0.9800
C26B H26G 0.9800
C26B H26H 0.9800
C26B H26I 0.9800
C27B C28B 1.393(5)
C27B C32B 1.398(5)
C28B C29B 1.383(5)
C28B H28B 0.9500
C29B C30B 1.399(5)
C29B H29B 0.9500
C30B C31B 1.395(5)
C30B C33B 1.526(5)
C31B C32B 1.398(5)
C31B H31B 0.9500
C32B H32B 0.9500
C33B C35B 1.492(6)
C33B C36B 1.510(6)
C33B C34B 1.572(8)
C34B H34D 0.9800
C34B H34E 0.9800
C34B H34F 0.9800
C35B H35D 0.9800
C35B H35E 0.9800
C35B H35F 0.9800
C36B H36D 0.9800
C36B H36E 0.9800
C36B H36F 0.9800
C37B C42B 1.391(5)
C37B C38B 1.395(5)
C38B C39B 1.397(5)
C38B H38B 0.9500
C39B C40B 1.406(5)
C39B H39B 0.9500
C40B C41B 1.389(5)
C40B C43B 1.526(4)
C41B C42B 1.384(5)
C41B H41B 0.9500
C42B H42B 0.9500
C43B C45B 1.521(7)
C43B C46B 1.532(7)
C43B C44B 1.543(6)
C44B H44D 0.9800
C44B H44E 0.9800
C44B H44F 0.9800
C45B H45D 0.9800
C45B H45E 0.9800
C45B H45F 0.9800
C46B H46D 0.9800
C46B H46E 0.9800
C46B H46F 0.9800
C47B C52B 1.377(5)
C47B C48B 1.401(5)
C48B C49B 1.389(5)
C48B H48B 0.9500
C49B C50B 1.402(6)
C49B H49B 0.9500
C50B C51B 1.370(6)
C50B C53B 1.536(6)
C51B C52B 1.398(5)
C51B H51B 0.9500
C52B H52B 0.9500
C53B C55B 1.448(8)
C53B C56B 1.520(7)
C53B C54B 1.609(10)
C54B H54G 0.9800
C54B H54H 0.9800
C54B H54I 0.9800
C55B H55G 0.9800
C55B H55H 0.9800
C55B H55I 0.9800
C56B H56G 0.9800
C56B H56H 0.9800
C56B H56I 0.9800
C57B C58B 1.384(5)
C57B C62B 1.399(5)
C58B C59B 1.387(5)
C58B H58B 0.9500
C59B C60B 1.381(5)
C59B H59B 0.9500
C60B C61B 1.393(5)
C60B C63B 1.536(5)
C61B C62B 1.390(5)
C61B H61B 0.9500
C62B H62B 0.9500
C63B C65B 1.525(6)
C63B C66B 1.532(7)
C63B C64B 1.549(7)
C64B H64G 0.9800
C64B H64H 0.9800
C64B H64I 0.9800
C65B H65G 0.9800
C65B H65H 0.9800
C65B H65I 0.9800
C66B H66G 0.9800
C66B H66H 0.9800
C66B H66I 0.9800
C67B C68B 1.392(5)
C67B C72B 1.400(5)
C68B C69B 1.390(5)
C68B H68B 0.9500
C69B C70B 1.395(5)
C69B H69B 0.9500
C70B C71B 1.383(6)
C70B C73B 1.535(5)
C71B C72B 1.385(5)
C71B H71B 0.9500
C72B H72B 0.9500
C73B C76B 1.524(7)
C73B C74B 1.528(7)
C73B C75B 1.542(7)
C74B H74G 0.9800
C74B H74H 0.9800
C74B H74I 0.9800
C75B H75G 0.9800
C75B H75H 0.9800
C75B H75I 0.9800
C76B H76G 0.9800
C76B H76H 0.9800
C76B H76I 0.9800
C77B C78B 1.391(5)
C77B C82B 1.396(5)
C78B C79B 1.385(4)
C78B H78B 0.9500
C79B C80B 1.398(5)
C79B H79B 0.9500
C80B C81B 1.388(5)
C80B C83B 1.534(4)
C81B C82B 1.389(4)
C81B H81B 0.9500
C82B H82B 0.9500
C83B C84B 1.515(6)
C83B C85B 1.522(5)
C83B C86B 1.532(6)
C84B H84G 0.9800
C84B H84H 0.9800
C84B H84I 0.9800
C85B H85G 0.9800
C85B H85H 0.9800
C85B H85I 0.9800
C86B H86G 0.9800
C86B H86H 0.9800
C86B H86I 0.9800
C87B C92B 1.389(4)
C87B C88B 1.390(4)
C88B C89B 1.392(5)
C88B H88B 0.9500
C89B C90B 1.382(5)
C89B H89B 0.9500
C90B C91B 1.406(5)
C90B C93B 1.533(4)
C91B C92B 1.390(4)
C91B H91B 0.9500
C92B H92B 0.9500
C93B C96B 1.509(6)
C93B C95B 1.520(6)
C93B C94B 1.542(6)
C94B H94D 0.9800
C94B H94E 0.9800
C94B H94F 0.9800
C95B H95D 0.9800
C95B H95E 0.9800
C95B H95F 0.9800
C96B H96D 0.9800
C96B H96E 0.9800
C96B H96F 0.9800
P2 O1B 1.496(5)
P2 C8D 1.803(6)
P2 C1D 1.811(7)
P2 C15D 1.813(6)
C1D C2D 1.407(8)
C1D C6D 1.407(8)
C2D C3D 1.387(9)
C2D C7D 1.508(9)
C3D C4D 1.364(9)
C3D H3D 0.9500
C4D C5D 1.407(9)
C4D H4D 0.9500
C5D C6D 1.397(8)
C5D H5D 0.9500
C6D H6D 0.9500
C7D H7D1 0.9800
C7D H7D2 0.9800
C7D H7D3 0.9800
C8D C9D 1.406(9)
C8D C13D 1.409(9)
C9D C10D 1.392(9)
C9D C14D 1.533(9)
C10D C11D 1.402(10)
C10D H10D 0.9500
C11D C12D 1.329(10)
C11D H11D 0.9500
C12D C13D 1.375(8)
C12D H12D 0.9500
C13D H13D 0.9500
C14D H14D 0.9800
C14D H14E 0.9800
C14D H14F 0.9800
C15D C20D 1.393(10)
C15D C16D 1.412(9)
C16D C17D 1.406(9)
C16D C21D 1.414(10)
C17D C18D 1.382(12)
C17D H17D 0.9500
C18D C19D 1.341(11)
C18D H18D 0.9500
C19D C20D 1.384(10)
C19D H19D 0.9500
C20D H20D 0.9500
C21D H21F 0.9800
C21D H21G 0.9800
C21D H21H 0.9800
P2' O1E 1.472(11)
P2' C8E 1.793(12)
P2' C1E 1.798(12)
P2' C15E 1.810(12)
C1E C2E 1.402(13)
C1E C6E 1.416(14)
C2E C3E 1.396(14)
C2E C7E 1.514(14)
C3E C4E 1.363(14)
C3E H3E 0.9500
C4E C5E 1.415(15)
C4E H4E 0.9500
C5E C6E 1.405(14)
C5E H5E 0.9500
C6E H6E 0.9500
C7E H7E1 0.9800
C7E H7E2 0.9800
C7E H7E3 0.9800
C8E C13E 1.396(16)
C8E C9E 1.403(15)
C9E C10E 1.400(14)
C9E C14E 1.511(15)
C10E C11E 1.382(15)
C10E H10E 0.9500
C11E C12E 1.344(16)
C11E H11E 0.9500
C12E C13E 1.367(15)
C12E H12E 0.9500
C13E H13E 0.9500
C14E H14G 0.9800
C14E H14H 0.9800
C14E H14I 0.9800
C15E C20E 1.393(15)
C15E C16E 1.409(14)
C16E C17E 1.380(15)
C16E C21E 1.488(15)
C17E C18E 1.367(16)
C17E H17E 0.9500
C18E C19E 1.325(16)
C18E H18E 0.9500
C19E C20E 1.400(14)
C19E H19E 0.9500
C20E H20E 0.9500
C21E H21I 0.9800
C21E H21J 0.9800
C21E H21K 0.9800
C1S C2S 1.583(13)
C1S H1S1 0.9800
C1S H1S2 0.9800
C1S H1S3 0.9800
C2S N1S 1.169(13)
C3S C4S 1.414(7)
C3S H3S1 0.9800
C3S H3S2 0.9800
C3S H3S3 0.9800
C4S N2S 1.135(7)
C5S Cl2 1.718(14)
C5S Cl1 1.781(10)
C5S H5S1 0.9900
C5S H5S2 0.9900
C5' Cl2' 1.71(2)
C5' Cl1' 1.785(15)
C5' H5'1 0.9900
C5' H5'2 0.9900

loop_
_geom_torsion_atom_site_label_1
_geom_torsion_atom_site_label_2
_geom_torsion_atom_site_label_3
_geom_torsion_atom_site_label_4
_geom_torsion
C8C P1 O1A Mn1 41.9(5)
C1C P1 O1A Mn1 163.0(4)
C15C P1 O1A Mn1 -78.7(4)
O1A P1 C1C C2C 37.9(4)
C8C P1 C1C C2C 159.7(3)
C15C P1 C1C C2C -81.6(3)
O1A P1 C1C C6C -144.2(3)
C8C P1 C1C C6C -22.4(4)
C15C P1 C1C C6C 96.3(3)
C6C C1C C2C C3C -0.7(6)
P1 C1C C2C C3C 177.1(3)
C6C C1C C2C C7C 175.7(4)
P1 C1C C2C C7C -6.4(5)
C1C C2C C3C C4C -0.5(7)
C7C C2C C3C C4C -177.1(4)
C2C C3C C4C C5C 1.0(8)
C3C C4C C5C C6C -0.3(8)
C4C C5C C6C C1C -1.0(7)
C2C C1C C6C C5C 1.5(6)
P1 C1C C6C C5C -176.5(4)
O1A P1 C8C C9C 64.2(4)
C1C P1 C8C C9C -58.8(4)
C15C P1 C8C C9C -175.8(3)
O1A P1 C8C C13C -110.7(4)
C1C P1 C8C C13C 126.3(4)
C15C P1 C8C C13C 9.3(4)
C13C C8C C9C C10C -2.7(6)
P1 C8C C9C C10C -177.6(3)
C13C C8C C9C C14C 176.3(4)
P1 C8C C9C C14C 1.4(6)
C8C C9C C10C C11C 2.4(7)
C14C C9C C10C C11C -176.6(5)
C9C C10C C11C C12C -1.8(8)
C10C C11C C12C C13C 1.5(9)
C11C C12C C13C C8C -1.8(8)
C9C C8C C13C C12C 2.4(7)
P1 C8C C13C C12C 177.4(4)
O1A P1 C15C C16C -179.2(3)
C8C P1 C15C C16C 60.3(4)
C1C P1 C15C C16C -57.7(4)
O1A P1 C15C C20C -1.5(3)
C8C P1 C15C C20C -122.0(3)
C1C P1 C15C C20C 120.0(3)
C20C C15C C16C C17C 4.0(6)
P1 C15C C16C C17C -178.5(3)
C20C C15C C16C C21C -176.3(4)
P1 C15C C16C C21C 1.2(6)
C15C C16C C17C C18C -4.9(7)
C21C C16C C17C C18C 175.4(5)
C16C C17C C18C C19C 2.9(7)
C17C C18C C19C C20C 0.0(7)
C18C C19C C20C C15C -0.7(7)
C16C C15C C20C C19C -1.3(6)
P1 C15C C20C C19C -179.2(3)
N7A C1A C2A C3A -179.6(3)
N1A C1A C2A C3A 1.2(4)
N7A C1A C2A C17A 7.5(5)
N1A C1A C2A C17A -171.6(3)
C1A C2A C3A C4A -1.1(4)
C17A C2A C3A C4A 171.5(3)
C1A C2A C3A C27A 179.1(3)
C17A C2A C3A C27A -8.4(6)
C2A C3A C4A N1A 0.5(4)
C27A C3A C4A N1A -179.6(3)
C2A C3A C4A C5A -179.8(4)
C27A C3A C4A C5A 0.0(7)
N1A C4A C5A N2A 0.1(4)
C3A C4A C5A N2A -179.6(4)
N1A C4A C5A C6A 179.7(4)
C3A C4A C5A C6A 0.1(9)
N2A C5A C6A C7A 1.6(4)
C4A C5A C6A C7A -178.0(4)
N2A C5A C6A C37A -174.1(3)
C4A C5A C6A C37A 6.3(7)
C5A C6A C7A C8A -0.5(4)
C37A C6A C7A C8A 175.6(3)
C5A C6A C7A C47A -179.8(3)
C37A C6A C7A C47A -3.7(5)
C6A C7A C8A N2A -0.8(4)
C47A C7A C8A N2A 178.5(3)
C6A C7A C8A N3A 176.2(3)
C47A C7A C8A N3A -4.5(5)
N3A C9A C10A C11A -180.0(3)
N4A C9A C10A C11A -0.2(3)
N3A C9A C10A C57A -4.5(5)
N4A C9A C10A C57A 175.2(3)
C9A C10A C11A C12A 0.9(3)
C57A C10A C11A C12A -174.2(3)
C9A C10A C11A C67A -176.7(3)
C57A C10A C11A C67A 8.2(5)
C10A C11A C12A N5A 178.5(3)
C67A C11A C12A N5A -3.7(5)
C10A C11A C12A N4A -1.2(3)
C67A C11A C12A N4A 176.5(3)
N5A C13A C14A C15A -177.2(3)
N6A C13A C14A C15A 1.4(4)
N5A C13A C14A C77A -0.3(5)
N6A C13A C14A C77A 178.3(3)
C13A C14A C15A C16A -1.8(4)
C77A C14A C15A C16A -178.4(3)
C13A C14A C15A C87A 176.7(4)
C77A C14A C15A C87A 0.2(6)
C14A C15A C16A N7A -177.0(3)
C87A C15A C16A N7A 4.3(5)
C14A C15A C16A N6A 1.6(4)
C87A C15A C16A N6A -177.1(3)
C3A C2A C17A C18A 152.1(4)
C1A C2A C17A C18A -36.5(5)
C3A C2A C17A C22A -33.5(5)
C1A C2A C17A C22A 137.8(4)
C22A C17A C18A C19A -2.6(6)
C2A C17A C18A C19A 172.0(3)
C17A C18A C19A C20A 1.2(6)
C18A C19A C20A C21A 1.1(6)
C18A C19A C20A C23A -175.7(4)
C19A C20A C21A C22A -2.0(7)
C23A C20A C21A C22A 174.9(4)
C20A C21A C22A C17A 0.6(7)
C18A C17A C22A C21A 1.7(6)
C2A C17A C22A C21A -172.9(4)
C19A C20A C23A C24A -30.4(8)
C21A C20A C23A C24A 152.9(7)
C19A C20A C23A C26A -156.2(6)
C21A C20A C23A C26A 27.2(7)
C19A C20A C23A C25A 91.1(7)
C21A C20A C23A C25A -85.6(7)
C2A C3A C27A C28A -55.3(5)
C4A C3A C27A C28A 124.9(4)
C2A C3A C27A C32A 122.9(4)
C4A C3A C27A C32A -56.9(5)
C32A C27A C28A C29A -4.7(6)
C3A C27A C28A C29A 173.6(4)
C27A C28A C29A C30A -0.2(7)
C28A C29A C30A C31A 4.6(7)
C28A C29A C30A C33A -176.2(4)
C29A C30A C31A C32A -4.2(6)
C33A C30A C31A C32A 176.7(4)
C30A C31A C32A C27A -0.7(5)
C28A C27A C32A C31A 5.2(5)
C3A C27A C32A C31A -173.1(3)
C29A C30A C33A C36A -67.0(5)
C31A C30A C33A C36A 112.2(4)
C29A C30A C33A C35A 171.5(5)
C31A C30A C33A C35A -9.4(7)
C29A C30A C33A C34A 50.8(5)
C31A C30A C33A C34A -130.1(4)
C7A C6A C37A C42A -60.9(5)
C5A C6A C37A C42A 114.3(4)
C7A C6A C37A C38A 109.1(4)
C5A C6A C37A C38A -75.7(5)
C42A C37A C38A C39A 3.4(5)
C6A C37A C38A C39A -166.4(3)
C37A C38A C39A C40A 0.8(5)
C38A C39A C40A C41A -4.9(5)
C38A C39A C40A C43A 171.3(3)
C39A C40A C41A C42A 5.0(5)
C43A C40A C41A C42A -171.4(3)
C40A C41A C42A C37A -1.0(6)
C38A C37A C42A C41A -3.3(5)
C6A C37A C42A C41A 167.2(3)
C39A C40A C43A C45A 131.9(4)
C41A C40A C43A C45A -51.9(5)
C39A C40A C43A C44A 9.5(5)
C41A C40A C43A C44A -174.3(3)
C39A C40A C43A C46A -110.6(4)
C41A C40A C43A C46A 65.5(4)
C6A C7A C47A C52A 139.5(4)
C8A C7A C47A C52A -39.7(5)
C6A C7A C47A C48A -39.3(5)
C8A C7A C47A C48A 141.5(3)
C52A C47A C48A C49A -1.8(5)
C7A C47A C48A C49A 177.1(3)
C47A C48A C49A C50A 0.5(6)
C48A C49A C50A C51A 1.2(6)
C48A C49A C50A C53A -176.8(4)
C49A C50A C51A C52A -1.7(6)
C53A C50A C51A C52A 176.3(4)
C50A C51A C52A C47A 0.4(6)
C48A C47A C52A C51A 1.4(5)
C7A C47A C52A C51A -177.5(3)
C49A C50A C53A C55A -52.1(6)
C51A C50A C53A C55A 130.0(6)
C49A C50A C53A C56A -171.9(5)
C51A C50A C53A C56A 10.1(6)
C49A C50A C53A C54A 69.7(5)
C51A C50A C53A C54A -108.3(5)
C11A C10A C57A C62A 39.2(5)
C9A C10A C57A C62A -135.2(3)
C11A C10A C57A C58A -142.8(3)
C9A C10A C57A C58A 42.8(4)
C62A C57A C58A C59A -1.2(5)
C10A C57A C58A C59A -179.3(3)
C57A C58A C59A C60A -2.1(6)
C58A C59A C60A C61A 3.7(6)
C58A C59A C60A C63A -170.7(5)
C58A C59A C60A C63' 170.1(9)
C59A C60A C61A C62A -2.3(7)
C63A C60A C61A C62A 171.9(6)
C63' C60A C61A C62A -170.5(9)
C60A C61A C62A C57A -0.9(6)
C58A C57A C62A C61A 2.6(5)
C10A C57A C62A C61A -179.2(3)
C59A C60A C63A C64A -2.7(10)
C61A C60A C63A C64A -176.8(7)
C63' C60A C63A C64A 120(5)
C59A C60A C63A C66A 116.6(8)
C61A C60A C63A C66A -57.5(10)
C63' C60A C63A C66A -121(5)
C59A C60A C63A C65A -122.0(7)
C61A C60A C63A C65A 63.9(10)
C63' C60A C63A C65A 1(4)
C59A C60A C63' C66' -56.4(18)
C61A C60A C63' C66' 110.3(16)
C63A C60A C63' C66' -124(5)
C59A C60A C63' C64' 176.4(11)
C61A C60A C63' C64' -16.8(17)
C63A C60A C63' C64' 108(5)
C59A C60A C63' C65' 62.7(18)
C61A C60A C63' C65' -130.5(13)
C63A C60A C63' C65' -5(3)
C10A C11A C67A C68A 35.0(5)
C12A C11A C67A C68A -142.2(3)
C10A C11A C67A C72A -148.6(3)
C12A C11A C67A C72A 34.2(4)
C72A C67A C68A C69A 1.1(5)
C11A C67A C68A C69A 177.6(3)
C67A C68A C69A C70A -0.5(5)
C68A C69A C70A C71A -0.7(5)
C68A C69A C70A C73A -178.6(3)
C69A C70A C71A C72A 1.4(5)
C73A C70A C71A C72A 179.2(4)
C70A C71A C72A C67A -0.8(5)
C68A C67A C72A C71A -0.5(5)
C11A C67A C72A C71A -177.0(3)
C71A C70A C73A C75A 40.4(5)
C69A C70A C73A C75A -141.9(4)
C71A C70A C73A C74A 175.7(9)
C69A C70A C73A C74A -6.6(10)
C71A C70A C73A C76A -71.5(7)
C69A C70A C73A C76A 106.2(7)
C15A C14A C77A C82A 36.4(6)
C13A C14A C77A C82A -139.7(4)
C15A C14A C77A C78A -145.1(4)
C13A C14A C77A C78A 38.8(5)
C82A C77A C78A C79A 1.0(5)
C14A C77A C78A C79A -177.7(3)
C77A C78A C79A C80A -0.3(6)
C78A C79A C80A C81A -0.2(6)
C78A C79A C80A C83A 175.9(4)
C79A C80A C81A C82A -0.1(6)
C83A C80A C81A C82A -176.0(4)
C80A C81A C82A C77A 0.8(6)
C78A C77A C82A C81A -1.2(6)
C14A C77A C82A C81A 177.4(3)
C81A C80A C83A C86A -31.2(8)
C79A C80A C83A C86A 153.0(7)
C81A C80A C83A C85A 88.0(6)
C79A C80A C83A C85A -87.7(6)
C81A C80A C83A C84A -153.9(6)
C79A C80A C83A C84A 30.3(7)
C14A C15A C87A C88A 44.3(6)
C16A C15A C87A C88A -137.4(4)
C14A C15A C87A C92A -137.6(4)
C16A C15A C87A C92A 40.8(5)
C92A C87A C88A C89A -1.3(6)
C15A C87A C88A C89A 176.9(4)
C87A C88A C89A C90A 0.6(8)
C88A C89A C90A C91A 0.6(8)
C88A C89A C90A C93A 177.7(6)
C89A C90A C91A C92A -1.0(8)
C93A C90A C91A C92A -178.0(5)
C90A C91A C92A C87A 0.2(7)
C88A C87A C92A C91A 1.0(6)
C15A C87A C92A C91A -177.3(4)
C91A C90A C93A C96A -140.0(7)
C89A C90A C93A C96A 43.0(9)
C91A C90A C93A C94A -11.6(9)
C89A C90A C93A C94A 171.5(6)
C91A C90A C93A C95A 98.7(7)
C89A C90A C93A C95A -78.3(7)
N7A C1A N1A C4A 179.9(3)
C2A C1A N1A C4A -0.9(4)
N7A C1A N1A Mn1 -12.0(5)
C2A C1A N1A Mn1 167.2(2)
C3A C4A N1A C1A 0.3(4)
C5A C4A N1A C1A -179.5(3)
C3A C4A N1A Mn1 -169.3(2)
C5A C4A N1A Mn1 11.0(4)
N2A Mn1 N1A C1A 179.0(3)
N6A Mn1 N1A C1A 18.9(3)
N4A Mn1 N1A C1A 116.1(3)
O1A Mn1 N1A C1A -77.2(3)
N2A Mn1 N1A C4A -13.6(2)
N6A Mn1 N1A C4A -173.7(3)
N4A Mn1 N1A C4A -76.6(4)
O1A Mn1 N1A C4A 90.2(3)
N3A C8A N2A C5A -175.2(3)
C7A C8A N2A C5A 1.9(4)
N3A C8A N2A Mn1 14.6(5)
C7A C8A N2A Mn1 -168.3(2)
C6A C5A N2A C8A -2.3(4)
C4A C5A N2A C8A 177.5(3)
C6A C5A N2A Mn1 169.3(2)
C4A C5A N2A Mn1 -11.0(4)
N1A Mn1 N2A C8A -176.8(3)
N6A Mn1 N2A C8A -114.0(4)
N4A Mn1 N2A C8A -16.7(3)
O1A Mn1 N2A C8A 83.1(3)
N1A Mn1 N2A C5A 13.4(2)
N6A Mn1 N2A C5A 76.2(4)
N4A Mn1 N2A C5A 173.4(2)
O1A Mn1 N2A C5A -86.7(2)
N4A C9A N3A C8A -2.6(5)
C10A C9A N3A C8A 177.1(3)
N2A C8A N3A C9A -1.6(5)
C7A C8A N3A C9A -178.1(3)
N5A C12A N4A C9A -178.6(3)
C11A C12A N4A C9A 1.1(3)
N5A C12A N4A Mn1 5.9(4)
C11A C12A N4A Mn1 -174.3(2)
N3A C9A N4A C12A 179.2(3)
C10A C9A N4A C12A -0.6(3)
N3A C9A N4A Mn1 -5.6(5)
C10A C9A N4A Mn1 174.6(2)
N1A Mn1 N4A C12A -111.7(3)
N2A Mn1 N4A C12A -173.2(3)
N6A Mn1 N4A C12A -15.6(3)
O1A Mn1 N4A C12A 81.5(3)
N1A Mn1 N4A C9A 73.7(4)
N2A Mn1 N4A C9A 12.2(3)
N6A Mn1 N4A C9A 169.8(3)
O1A Mn1 N4A C9A -93.2(3)
N6A C13A N5A C12A -0.7(5)
C14A C13A N5A C12A 177.6(3)
N4A C12A N5A C13A 5.8(5)
C11A C12A N5A C13A -174.0(3)
N5A C13A N6A C16A 178.2(3)
C14A C13A N6A C16A -0.4(4)
N5A C13A N6A Mn1 -15.3(4)
C14A C13A N6A Mn1 166.1(2)
N7A C16A N6A C13A 177.8(3)
C15A C16A N6A C13A -0.7(4)
N7A C16A N6A Mn1 11.8(5)
C15A C16A N6A Mn1 -166.7(2)
N1A Mn1 N6A C13A 177.5(3)
N2A Mn1 N6A C13A 116.2(3)
N4A Mn1 N6A C13A 19.9(3)
O1A Mn1 N6A C13A -80.4(3)
N1A Mn1 N6A C16A -18.4(3)
N2A Mn1 N6A C16A -79.7(4)
N4A Mn1 N6A C16A -176.0(3)
O1A Mn1 N6A C16A 83.7(3)
N6A C16A N7A C1A 2.7(5)
C15A C16A N7A C1A -178.9(3)
N1A C1A N7A C16A -2.9(5)
C2A C1A N7A C16A 178.0(3)
N7B C1B C2B C3B -179.9(3)
N1B C1B C2B C3B 0.1(4)
N7B C1B C2B C17B 0.5(6)
N1B C1B C2B C17B -179.5(3)
C1B C2B C3B C4B 0.0(4)
C17B C2B C3B C4B 179.6(3)
C1B C2B C3B C27B -175.7(3)
C17B C2B C3B C27B 3.9(6)
C2B C3B C4B N1B 0.0(4)
C27B C3B C4B N1B 175.2(4)
C2B C3B C4B C5B -179.2(5)
C27B C3B C4B C5B -4.0(8)
N1B C4B C5B N2B 1.4(5)
C3B C4B C5B N2B -179.4(5)
N1B C4B C5B C6B 178.3(5)
C3B C4B C5B C6B -2.5(10)
N2B C5B C6B C7B 0.0(4)
C4B C5B C6B C7B -177.0(5)
N2B C5B C6B C37B 179.0(3)
C4B C5B C6B C37B 2.0(8)
C5B C6B C7B C8B 1.1(4)
C37B C6B C7B C8B -177.9(3)
C5B C6B C7B C47B -171.2(4)
C37B C6B C7B C47B 9.8(6)
C6B C7B C8B N3B 179.1(3)
C47B C7B C8B N3B -8.0(6)
C6B C7B C8B N2B -1.8(4)
C47B C7B C8B N2B 171.2(3)
N3B C9B C10B C11B -176.0(3)
N4B C9B C10B C11B 1.9(4)
N3B C9B C10B C57B 0.7(6)
N4B C9B C10B C57B 178.6(3)
C9B C10B C11B C12B -1.7(4)
C57B C10B C11B C12B -178.0(4)
C9B C10B C11B C67B -179.2(4)
C57B C10B C11B C67B 4.4(7)
C10B C11B C12B N5B -176.7(4)
C67B C11B C12B N5B 1.0(6)
C10B C11B C12B N4B 0.9(4)
C67B C11B C12B N4B 178.6(3)
N5B C13B C14B C15B -179.3(4)
N6B C13B C14B C15B 0.9(4)
N5B C13B C14B C77B 4.4(6)
N6B C13B C14B C77B -175.4(3)
C13B C14B C15B C16B -0.3(4)
C77B C14B C15B C16B 175.7(4)
C13B C14B C15B C87B 176.0(3)
C77B C14B C15B C87B -8.0(6)
C14B C15B C16B N7B 177.8(3)
C87B C15B C16B N7B 1.4(6)
C14B C15B C16B N6B -0.5(4)
C87B C15B C16B N6B -176.9(3)
C3B C2B C17B C18B -141.2(4)
C1B C2B C17B C18B 38.3(5)
C3B C2B C17B C22B 39.1(5)
C1B C2B C17B C22B -141.3(4)
C22B C17B C18B C19B -0.8(5)
C2B C17B C18B C19B 179.6(3)
C17B C18B C19B C20B -0.2(5)
C18B C19B C20B C21B 1.0(5)
C18B C19B C20B C23B -177.8(3)
C19B C20B C21B C22B -0.8(5)
C23B C20B C21B C22B 178.1(3)
C20B C21B C22B C17B -0.2(6)
C18B C17B C22B C21B 1.0(5)
C2B C17B C22B C21B -179.4(3)
C19B C20B C23B C24B -9.2(5)
C21B C20B C23B C24B 172.1(3)
C19B C20B C23B C25B 111.5(4)
C21B C20B C23B C25B -67.3(4)
C19B C20B C23B C26B -129.5(4)
C21B C20B C23B C26B 51.7(5)
C2B C3B C27B C28B 57.6(5)
C4B C3B C27B C28B -117.0(4)
C2B C3B C27B C32B -112.9(4)
C4B C3B C27B C32B 72.5(5)
C32B C27B C28B C29B 3.3(6)
C3B C27B C28B C29B -167.8(4)
C27B C28B C29B C30B 1.0(6)
C28B C29B C30B C31B -4.7(6)
C28B C29B C30B C33B 169.8(4)
C29B C30B C31B C32B 4.4(6)
C33B C30B C31B C32B -170.1(4)
C30B C31B C32B C27B -0.3(6)
C28B C27B C32B C31B -3.6(5)
C3B C27B C32B C31B 167.0(4)
C31B C30B C33B C35B -157.0(5)
C29B C30B C33B C35B 28.7(6)
C31B C30B C33B C36B -31.6(6)
C29B C30B C33B C36B 154.2(4)
C31B C30B C33B C34B 82.9(5)
C29B C30B C33B C34B -91.3(5)
C7B C6B C37B C42B 60.0(5)
C5B C6B C37B C42B -118.8(4)
C7B C6B C37B C38B -118.4(4)
C5B C6B C37B C38B 62.8(5)
C42B C37B C38B C39B -5.3(5)
C6B C37B C38B C39B 173.2(3)
C37B C38B C39B C40B 0.2(6)
C38B C39B C40B C41B 5.8(6)
C38B C39B C40B C43B -173.8(4)
C39B C40B C41B C42B -6.9(6)
C43B C40B C41B C42B 172.7(4)
C40B C41B C42B C37B 1.9(6)
C38B C37B C42B C41B 4.3(6)
C6B C37B C42B C41B -174.2(4)
C41B C40B C43B C45B 55.6(5)
C39B C40B C43B C45B -124.8(4)
C41B C40B C43B C46B -63.0(5)
C39B C40B C43B C46B 116.5(4)
C41B C40B C43B C44B 176.3(4)
C39B C40B C43B C44B -4.1(6)
C6B C7B C47B C52B -160.8(4)
C8B C7B C47B C52B 28.0(5)
C6B C7B C47B C48B 24.2(6)
C8B C7B C47B C48B -146.9(4)
C52B C47B C48B C49B -1.3(6)
C7B C47B C48B C49B 173.8(4)
C47B C48B C49B C50B -1.7(7)
C48B C49B C50B C51B 3.1(7)
C48B C49B C50B C53B -176.4(5)
C49B C50B C51B C52B -1.5(7)
C53B C50B C51B C52B 177.9(5)
C48B C47B C52B C51B 2.8(5)
C7B C47B C52B C51B -172.4(3)
C50B C51B C52B C47B -1.4(6)
C51B C50B C53B C55B 7.3(9)
C49B C50B C53B C55B -173.2(6)
C51B C50B C53B C56B -124.1(5)
C49B C50B C53B C56B 55.3(7)
C51B C50B C53B C54B 118.9(5)
C49B C50B C53B C54B -61.7(6)
C11B C10B C57B C58B -143.3(4)
C9B C10B C57B C58B 40.8(5)
C11B C10B C57B C62B 38.5(6)
C9B C10B C57B C62B -137.3(4)
C62B C57B C58B C59B 1.6(6)
C10B C57B C58B C59B -176.6(4)
C57B C58B C59B C60B 0.8(6)
C58B C59B C60B C61B -2.6(6)
C58B C59B C60B C63B 177.3(4)
C59B C60B C61B C62B 2.1(6)
C63B C60B C61B C62B -177.8(4)
C60B C61B C62B C57B 0.2(6)
C58B C57B C62B C61B -2.1(6)
C10B C57B C62B C61B 176.1(4)
C59B C60B C63B C65B 173.5(4)
C61B C60B C63B C65B -6.6(6)
C59B C60B C63B C66B 53.5(5)
C61B C60B C63B C66B -126.5(4)
C59B C60B C63B C64B -66.8(5)
C61B C60B C63B C64B 113.1(5)
C10B C11B C67B C68B -136.2(4)
C12B C11B C67B C68B 46.7(5)
C10B C11B C67B C72B 45.7(6)
C12B C11B C67B C72B -131.5(4)
C72B C67B C68B C69B 0.7(5)
C11B C67B C68B C69B -177.5(3)
C67B C68B C69B C70B 0.2(6)
C68B C69B C70B C71B -0.9(6)
C68B C69B C70B C73B 175.7(4)
C69B C70B C71B C72B 0.9(6)
C73B C70B C71B C72B -175.9(4)
C70B C71B C72B C67B 0.0(7)
C68B C67B C72B C71B -0.8(6)
C11B C67B C72B C71B 177.4(4)
C71B C70B C73B C76B -173.9(4)
C69B C70B C73B C76B 9.5(6)
C71B C70B C73B C74B 65.9(6)
C69B C70B C73B C74B -110.6(5)
C71B C70B C73B C75B -53.3(5)
C69B C70B C73B C75B 130.2(4)
C15B C14B C77B C78B -50.0(6)
C13B C14B C77B C78B 125.5(4)
C15B C14B C77B C82B 133.8(4)
C13B C14B C77B C82B -50.7(5)
C82B C77B C78B C79B 1.2(5)
C14B C77B C78B C79B -175.1(3)
C77B C78B C79B C80B 0.3(6)
C78B C79B C80B C81B -1.7(5)
C78B C79B C80B C83B 176.6(3)
C79B C80B C81B C82B 1.8(5)
C83B C80B C81B C82B -176.5(4)
C80B C81B C82B C77B -0.3(6)
C78B C77B C82B C81B -1.2(5)
C14B C77B C82B C81B 175.2(3)
C81B C80B C83B C84B 108.2(4)
C79B C80B C83B C84B -70.0(5)
C81B C80B C83B C85B -12.6(5)
C79B C80B C83B C85B 169.2(4)
C81B C80B C83B C86B -132.7(4)
C79B C80B C83B C86B 49.2(5)
C14B C15B C87B C92B 143.3(4)
C16B C15B C87B C92B -41.0(5)
C14B C15B C87B C88B -36.0(5)
C16B C15B C87B C88B 139.7(3)
C92B C87B C88B C89B -1.2(5)
C15B C87B C88B C89B 178.1(3)
C87B C88B C89B C90B -0.6(5)
C88B C89B C90B C91B 2.3(5)
C88B C89B C90B C93B -177.4(3)
C89B C90B C91B C92B -2.4(5)
C93B C90B C91B C92B 177.3(3)
C88B C87B C92B C91B 1.1(5)
C15B C87B C92B C91B -178.2(3)
C90B C91B C92B C87B 0.7(5)
C89B C90B C93B C96B -120.7(4)
C91B C90B C93B C96B 59.6(5)
C89B C90B C93B C95B 118.0(4)
C91B C90B C93B C95B -61.8(5)
C89B C90B C93B C94B -0.5(5)
C91B C90B C93B C94B 179.8(3)
O1B P2 C1D C2D 60.7(5)
C8D P2 C1D C2D -60.7(4)
C15D P2 C1D C2D -176.0(4)
O1B P2 C1D C6D -114.3(5)
C8D P2 C1D C6D 124.4(4)
C15D P2 C1D C6D 9.0(5)
C6D C1D C2D C3D 0.18(14)
P2 C1D C2D C3D -174.7(4)
C6D C1D C2D C7D -179.63(19)
P2 C1D C2D C7D 5.5(4)
C1D C2D C3D C4D 0.17(14)
C7D C2D C3D C4D 179.99(19)
C2D C3D C4D C5D -0.5(3)
C3D C4D C5D C6D 0.5(4)
C4D C5D C6D C1D -0.1(4)
C2D C1D C6D C5D -0.2(3)
P2 C1D C6D C5D 174.8(4)
O1B P2 C8D C9D -166.4(5)
C1D P2 C8D C9D -44.9(4)
C15D P2 C8D C9D 72.2(4)
O1B P2 C8D C13D 15.5(5)
C1D P2 C8D C13D 137.0(3)
C15D P2 C8D C13D -105.9(3)
C13D C8D C9D C10D -0.05(13)
P2 C8D C9D C10D -178.1(4)
C13D C8D C9D C14D -179.87(19)
P2 C8D C9D C14D 2.1(4)
C8D C9D C10D C11D -0.11(14)
C14D C9D C10D C11D 179.71(19)
C9D C10D C11D C12D 0.1(3)
C10D C11D C12D C13D 0.1(4)
C11D C12D C13D C8D -0.2(4)
C9D C8D C13D C12D 0.2(3)
P2 C8D C13D C12D 178.5(4)
O1B P2 C15D C20D -126.5(4)
C8D P2 C15D C20D -5.3(5)
C1D P2 C15D C20D 110.2(4)
O1B P2 C15D C16D 50.4(5)
C8D P2 C15D C16D 171.6(4)
C1D P2 C15D C16D -72.9(5)
C20D C15D C16D C17D 0.02(14)
P2 C15D C16D C17D -176.8(5)
C20D C15D C16D C21D -179.94(19)
P2 C15D C16D C21D 3.3(5)
C15D C16D C17D C18D 0.00(14)
C21D C16D C17D C18D 179.97(19)
C16D C17D C18D C19D 0.0(3)
C17D C18D C19D C20D 0.0(4)
C18D C19D C20D C15D 0.0(4)
C16D C15D C20D C19D 0.0(3)
P2 C15D C20D C19D 176.9(5)
C8E P2' O1E Mn2 151(4)
C1E P2' O1E Mn2 30(5)
C15E P2' O1E Mn2 -91(4)
O1E P2' C1E C2E 64.7(13)
C8E P2' C1E C2E -57.3(11)
C15E P2' C1E C2E -176.5(8)
O1E P2' C1E C6E -111.1(11)
C8E P2' C1E C6E 126.8(8)
C15E P2' C1E C6E 7.7(11)
C6E C1E C2E C3E 0.09(14)
P2' C1E C2E C3E -175.6(11)
C6E C1E C2E C7E -179.8(2)
P2' C1E C2E C7E 4.5(11)
C1E C2E C3E C4E 0.07(15)
C7E C2E C3E C4E 180.0(2)
C2E C3E C4E C5E -0.2(3)
C3E C4E C5E C6E 0.2(4)
C4E C5E C6E C1E 0.0(4)
C2E C1E C6E C5E -0.1(3)
P2' C1E C6E C5E 175.8(10)
O1E P2' C8E C13E -132.7(11)
C1E P2' C8E C13E -11.6(10)
C15E P2' C8E C13E 110.1(8)
O1E P2' C8E C9E 45.8(13)
C1E P2' C8E C9E 166.9(9)
C15E P2' C8E C9E -71.3(11)
C13E C8E C9E C10E -0.02(14)
P2' C8E C9E C10E -178.6(11)
C13E C8E C9E C14E 180.0(2)
P2' C8E C9E C14E 1.5(11)
C8E C9E C10E C11E 0.03(14)
C14E C9E C10E C11E -179.99(19)
C9E C10E C11E C12E -0.1(3)
C10E C11E C12E C13E 0.2(5)
C11E C12E C13E C8E -0.2(4)
C9E C8E C13E C12E 0.1(3)
P2' C8E C13E C12E 178.6(11)
O1E P2' C15E C20E 12.7(10)
C8E P2' C15E C20E 132.2(8)
C1E P2' C15E C20E -107.4(9)
O1E P2' C15E C16E -164.5(10)
C8E P2' C15E C16E -45.0(12)
C1E P2' C15E C16E 75.4(11)
C20E C15E C16E C17E -0.02(14)
P2' C15E C16E C17E 177.1(12)
C20E C15E C16E C21E 180.00(19)
P2' C15E C16E C21E -2.9(12)
C15E C16E C17E C18E 0.03(15)
C21E C16E C17E C18E -180.0(2)
C16E C17E C18E C19E -0.1(3)
C17E C18E C19E C20E 0.1(4)
C16E C15E C20E C19E 0.1(3)
P2' C15E C20E C19E -177.3(11)
C18E C19E C20E C15E -0.1(4)
N7B C1B N1B C4B 179.9(3)
C2B C1B N1B C4B -0.1(4)
N7B C1B N1B Mn2 -11.9(5)
C2B C1B N1B Mn2 168.2(3)
C3B C4B N1B C1B 0.1(4)
C5B C4B N1B C1B 179.6(3)
C3B C4B N1B Mn2 -169.7(2)
C5B C4B N1B Mn2 9.8(4)
N6B Mn2 N1B C1B 19.4(3)
N2B Mn2 N1B C1B 179.2(3)
N4B Mn2 N1B C1B 116.0(4)
O1E Mn2 N1B C1B -69.8(6)
O1B Mn2 N1B C1B -80.6(4)
N6B Mn2 N1B C4B -172.9(3)
N2B Mn2 N1B C4B -13.0(3)
N4B Mn2 N1B C4B -76.3(4)
O1E Mn2 N1B C4B 98.0(6)
O1B Mn2 N1B C4B 87.1(3)
N3B C8B N2B C5B -179.0(3)
C7B C8B N2B C5B 1.8(4)
N3B C8B N2B Mn2 11.2(5)
C7B C8B N2B Mn2 -168.0(3)
C6B C5B N2B C8B -1.2(4)
C4B C5B N2B C8B 176.9(3)
C6B C5B N2B Mn2 169.8(2)
C4B C5B N2B Mn2 -12.2(4)
N1B Mn2 N2B C8B -176.7(3)
N6B Mn2 N2B C8B -113.7(4)
N4B Mn2 N2B C8B -17.5(3)
O1E Mn2 N2B C8B 83.4(7)
O1B Mn2 N2B C8B 84.9(4)
N1B Mn2 N2B C5B 14.0(3)
N6B Mn2 N2B C5B 77.0(4)
N4B Mn2 N2B C5B 173.2(3)
O1E Mn2 N2B C5B -85.9(7)
O1B Mn2 N2B C5B -84.4(4)
N4B C9B N3B C8B -2.1(6)
C10B C9B N3B C8B 175.5(3)
N2B C8B N3B C9B 2.4(6)
C7B C8B N3B C9B -178.6(3)
N5B C12B N4B C9B 177.9(4)
C11B C12B N4B C9B 0.3(4)
N5B C12B N4B Mn2 5.6(5)
C11B C12B N4B Mn2 -172.0(2)
N3B C9B N4B C12B 176.5(4)
C10B C9B N4B C12B -1.4(4)
N3B C9B N4B Mn2 -11.4(5)
C10B C9B N4B Mn2 170.7(2)
N1B Mn2 N4B C12B -110.1(4)
N6B Mn2 N4B C12B -14.5(3)
N2B Mn2 N4B C12B -171.8(3)
O1E Mn2 N4B C12B 75.6(6)
O1B Mn2 N4B C12B 86.6(3)
N1B Mn2 N4B C9B 78.9(4)
N6B Mn2 N4B C9B 174.5(3)
N2B Mn2 N4B C9B 17.2(3)
O1E Mn2 N4B C9B -95.4(6)
O1B Mn2 N4B C9B -84.4(4)
N4B C12B N5B C13B 4.5(6)
C11B C12B N5B C13B -178.4(4)
N6B C13B N5B C12B 0.8(6)
C14B C13B N5B C12B -179.0(4)
N5B C13B N6B C16B 178.9(4)
C14B C13B N6B C16B -1.2(4)
N5B C13B N6B Mn2 -15.4(5)
C14B C13B N6B Mn2 164.5(2)
N7B C16B N6B C13B -177.1(3)
C15B C16B N6B C13B 1.1(4)
N7B C16B N6B Mn2 17.7(5)
C15B C16B N6B Mn2 -164.1(2)
N1B Mn2 N6B C13B 175.2(3)
N2B Mn2 N6B C13B 113.8(4)
N4B Mn2 N6B C13B 18.6(3)
O1E Mn2 N6B C13B -82.0(7)
O1B Mn2 N6B C13B -84.7(4)
N1B Mn2 N6B C16B -21.4(3)
N2B Mn2 N6B C16B -82.9(4)
N4B Mn2 N6B C16B -178.1(3)
O1E Mn2 N6B C16B 81.4(7)
O1B Mn2 N6B C16B 78.7(4)
N6B C16B N7B C1B -2.2(5)
C15B C16B N7B C1B 179.9(3)
N1B C1B N7B C16B -1.0(5)
C2B C1B N7B C16B 178.9(3)
